data_4515884
loop_
_publ_author_name
'Berti, Beatrice'
'Ciabatti, Iacopo'
'Femoni, Cristina'
'Iapalucci, Maria Carmela'
'Zacchini, Stefano'

_publ_section_title
;
 Cluster Core Isomerism Induced by Crystal Packing Effects in the
 [HCo<sub>15</sub>Pd<sub>9</sub>C<sub>3</sub>(CO)<sub>38</sub>]<sup>2-</sup>
 Molecular Nanocluster.
;
_journal_issue 10
_journal_name_full 'ACS omega'
_journal_page_first 13239
_journal_page_last 13250
_journal_paper_doi 10.1021/acsomega.8b02109
_journal_volume 3
_journal_year 2018
_chemical_formula_sum 'C62 H34 Cl2 Co15 N2 O38 Pd9'
_chemical_formula_weight 3327.36
_space_group_crystal_system monoclinic
_space_group_IT_number 14
_space_group_name_Hall '-P 2yn'
_space_group_name_H-M_alt 'P 1 21/n 1'
_atom_sites_solution_hydrogens geom
_audit_creation_method SHELXL-2014/7
_cell_angle_alpha 90
_cell_angle_beta 94.719(3)
_cell_angle_gamma 90
_cell_formula_units_Z 8
_cell_length_a 13.5461(18)
_cell_length_b 25.518(3)
_cell_length_c 47.112(6)
_cell_measurement_reflns_used 9853
_cell_measurement_temperature 100(2)
_cell_measurement_theta_max 26.3975
_cell_measurement_theta_min 2.2625
_cell_volume 16230(4)
_computing_cell_refinement 'APEX2 (Bruker AXS, 2006)'
_computing_data_collection 'APEX2 (Bruker AXS, 2006)'
_computing_data_reduction 'SAINT (Bruker AXS, 2004)'
_computing_molecular_graphics 'SCHAKAL99 (Keller, 1999)'
_computing_publication_material 'XCIF (Bruker AXS, 2001)'
_computing_structure_refinement 'SHELXL-2014/7 (Sheldrick, 2014)'
_computing_structure_solution 'SHELXL-2014/7 (Sheldrick, 2014)'
_diffrn_ambient_temperature 100(2)
_diffrn_measured_fraction_theta_full 1.000
_diffrn_measured_fraction_theta_max 1.000
_diffrn_measurement_device_type 'PHOTON100 area detector'
_diffrn_measurement_method 'phi and omega scans'
_diffrn_radiation_type MoK\a
_diffrn_radiation_wavelength 0.71073
_diffrn_reflns_av_R_equivalents 0.1170
_diffrn_reflns_av_unetI/netI 0.0679
_diffrn_reflns_Laue_measured_fraction_full 1.000
_diffrn_reflns_Laue_measured_fraction_max 1.000
_diffrn_reflns_limit_h_max 16
_diffrn_reflns_limit_h_min -16
_diffrn_reflns_limit_k_max 30
_diffrn_reflns_limit_k_min -30
_diffrn_reflns_limit_l_max 56
_diffrn_reflns_limit_l_min -56
_diffrn_reflns_number 190145
_diffrn_reflns_point_group_measured_fraction_full 1.000
_diffrn_reflns_point_group_measured_fraction_max 1.000
_diffrn_reflns_theta_full 25.100
_diffrn_reflns_theta_max 25.100
_diffrn_reflns_theta_min 1.179
_diffrn_source 'fine-focus sealed tube'
_exptl_absorpt_coefficient_mu 5.065
_exptl_absorpt_correction_T_max 0.2065
_exptl_absorpt_correction_T_min 0.0855
_exptl_absorpt_correction_type empirical
_exptl_absorpt_process_details
;
 Data were corrected for Lorentz polarization and absorption
 effects (empirical absorption corrections SADABS).
 R(int) = 0.1564 (selected reflections only, before parameter refinement)
 R(int) = 0.0820 (selected reflections only, after parameter refinement)
;
_exptl_crystal_colour black
_exptl_crystal_density_diffrn 2.723
_exptl_crystal_description plate
_exptl_crystal_F_000 12616
_exptl_crystal_size_max 0.210
_exptl_crystal_size_mid 0.160
_exptl_crystal_size_min 0.120
_refine_diff_density_max 3.339
_refine_diff_density_min -2.329
_refine_diff_density_rms 0.262
_refine_ls_extinction_method none
_refine_ls_goodness_of_fit_ref 1.248
_refine_ls_hydrogen_treatment constr
_refine_ls_matrix_type full
_refine_ls_number_parameters 2356
_refine_ls_number_reflns 28912
_refine_ls_number_restraints 1109
_refine_ls_restrained_S_all 1.231
_refine_ls_R_factor_all 0.1101
_refine_ls_R_factor_gt 0.0860
_refine_ls_shift/su_max 0.001
_refine_ls_shift/su_mean 0.000
_refine_ls_structure_factor_coef Fsqd
_refine_ls_weighting_details 'w=1/[\s^2^(Fo^2^)+(0.0209P)^2^+540.8508P] where P=(Fo^2^+2Fc^2^)/3'
_refine_ls_weighting_scheme calc
_refine_ls_wR_factor_gt 0.1491
_refine_ls_wR_factor_ref 0.1582
_reflns_Friedel_coverage 0.000
_reflns_number_gt 23461
_reflns_number_total 28912
_reflns_threshold_expression 'I > 2\s(I)'
_cod_data_source_file ao8b02109_si_001.cif
_cod_data_source_block 1
_cod_original_sg_symbol_H-M 'P 21/n'
_cod_database_code 4515884
_shelx_shelxl_version_number 2014/7
_shelx_space_group_comment
;
The symmetry employed for this shelxl refinement is uniquely defined
by the following loop, which should always be used as a source of
symmetry information in preference to the above space-group names.
They are only intended as comments.
;
_shelx_estimated_absorpt_t_min 0.416
_shelx_estimated_absorpt_t_max 0.582

loop_
_space_group_symop_operation_xyz
'x, y, z'
'-x+1/2, y+1/2, -z+1/2'
'-x, -y, -z'
'x-1/2, -y-1/2, z-1/2'

loop_
_atom_site_label
_atom_site_type_symbol
_atom_site_fract_x
_atom_site_fract_y
_atom_site_fract_z
_atom_site_U_iso_or_equiv
_atom_site_adp_type
_atom_site_occupancy
_atom_site_site_symmetry_order
_atom_site_calc_flag
_atom_site_refinement_flags_posn
_atom_site_refinement_flags_adp
_atom_site_refinement_flags_occupancy
_atom_site_disorder_assembly
_atom_site_disorder_group
Pd1 Pd 0.82728(8) 0.28325(5) 0.43635(2) 0.0123(3) Uani 0.9177(13) 1 d . . P A 1
Pd2 Pd 0.67675(8) 0.25673(5) 0.46699(2) 0.0126(3) Uani 0.9177(13) 1 d . . P A 1
Pd3 Pd 0.70307(8) 0.35689(5) 0.45332(2) 0.0116(2) Uani 0.9177(13) 1 d . . P A 1
Pd1A Pd 0.7917(9) 0.2491(5) 0.4453(3) 0.0123(3) Uani 0.0823(13) 1 d . . P A 2
Pd2A Pd 0.6354(9) 0.2974(5) 0.4644(3) 0.0126(3) Uani 0.0823(13) 1 d . . P A 2
Pd3A Pd 0.7723(9) 0.3517(5) 0.4363(2) 0.0116(2) Uani 0.0823(13) 1 d . . P A 2
Pd4 Pd 0.72160(7) 0.27792(4) 0.38424(2) 0.0095(2) Uani 1 1 d . . . . .
Pd5 Pd 0.58491(7) 0.22960(4) 0.41348(2) 0.0086(2) Uani 1 1 d . . . . .
Pd6 Pd 0.57839(7) 0.33279(4) 0.40567(2) 0.0084(2) Uani 1 1 d . . . . .
Pd7 Pd 0.76457(8) 0.17876(4) 0.40889(2) 0.0180(2) Uani 1 1 d . . . . .
Pd8 Pd 0.47390(11) 0.29225(5) 0.44950(3) 0.0136(4) Uani 0.918(5) 1 d . . P A 1
Pd9 Pd 0.75454(9) 0.38381(5) 0.39612(3) 0.0118(4) Uani 0.918(5) 1 d . . P A 1
Pd8A Pd 0.4389(13) 0.2837(6) 0.4377(4) 0.012(4) Uiso 0.082(5) 1 d . . P A 2
Pd9A Pd 0.7323(12) 0.3871(6) 0.3804(5) 0.022(5) Uiso 0.082(5) 1 d . . P A 2
Co1 Co 0.53729(14) 0.10416(8) 0.45828(4) 0.0166(4) Uani 1 1 d . . . . .
Co2 Co 0.69266(14) 0.15562(7) 0.45835(4) 0.0137(4) Uani 1 1 d . . . . .
Co3 Co 0.59261(14) 0.12242(7) 0.40953(4) 0.0130(4) Uani 1 1 d . . . . .
Co4 Co 0.43451(14) 0.16619(8) 0.42180(4) 0.0170(4) Uani 1 1 d . . . . .
Co5 Co 0.51921(14) 0.20009(8) 0.47255(4) 0.0163(4) Uani 1 1 d . . . . .
Co6 Co 0.99195(13) 0.28504(7) 0.36009(4) 0.0118(4) Uani 1 1 d . . . . .
Co7 Co 0.92684(18) 0.22909(13) 0.40019(6) 0.0078(8) Uani 0.859(12) 1 d . . P A 1
Co8 Co 0.8248(2) 0.23400(13) 0.34674(8) 0.0152(10) Uani 0.859(12) 1 d . . P A 1
Co7A Co 0.8473(12) 0.2185(7) 0.3584(4) 0.009(5) Uiso 0.141(12) 1 d . . P A 2
Co8A Co 0.9364(18) 0.2463(12) 0.4083(6) 0.037(7) Uiso 0.141(12) 1 d . . P A 2
Co9 Co 0.83330(13) 0.33285(7) 0.34770(4) 0.0120(4) Uani 1 1 d . . . . .
Co10 Co 0.92890(13) 0.33575(7) 0.39955(4) 0.0125(4) Uani 1 1 d . . . . .
Co11 Co 0.46490(14) 0.46529(7) 0.42846(4) 0.0149(4) Uani 1 1 d . . . . .
Co12 Co 0.40568(13) 0.37602(7) 0.41286(4) 0.0128(4) Uani 1 1 d . . . . .
Co13 Co 0.52195(14) 0.39156(7) 0.46096(4) 0.0134(4) Uani 1 1 d . . . . .
Co14 Co 0.65365(14) 0.44560(7) 0.43027(4) 0.0135(4) Uani 1 1 d . . . . .
Co15 Co 0.54545(14) 0.42767(7) 0.38464(4) 0.0130(4) Uani 1 1 d . . . . .
C1 C 0.5662(10) 0.1690(5) 0.4400(3) 0.011(3) Uani 1 1 d . U . . .
C2 C 0.8648(9) 0.2819(5) 0.3767(3) 0.007(3) Uani 1 1 d . U . . .
C3 C 0.5392(10) 0.4015(5) 0.4229(3) 0.013(3) Uani 1 1 d . U . . .
C4 C 0.4681(11) 0.0485(7) 0.4685(3) 0.025(4) Uani 1 1 d . . . . .
C5 C 0.6652(10) 0.0927(5) 0.4795(3) 0.015(3) Uani 1 1 d . . . . .
C6 C 0.4888(13) 0.1439(7) 0.4952(4) 0.032(4) Uani 1 1 d . . . . .
C7 C 0.3327(11) 0.1284(6) 0.4325(3) 0.018(3) Uani 1 1 d . . . . .
C8 C 0.5888(11) 0.0558(6) 0.4255(3) 0.020(3) Uani 1 1 d . U . . .
C9 C 0.3956(12) 0.2291(6) 0.4690(3) 0.025(4) Uani 1 1 d . . . . .
C10 C 0.5749(11) 0.2421(6) 0.5005(3) 0.023(3) Uani 1 1 d . . . . .
C11 C 0.7704(10) 0.1856(6) 0.4876(3) 0.016(3) Uani 1 1 d . U . . .
C12 C 0.7965(11) 0.1242(5) 0.4418(3) 0.014(3) Uani 1 1 d . . . . .
C13 C 0.6601(12) 0.1018(6) 0.3804(3) 0.020(3) Uani 1 1 d . . . . .
C14 C 0.4685(11) 0.1242(6) 0.3873(3) 0.026(4) Uani 1 1 d . . . . .
C15 C 0.3707(11) 0.2144(6) 0.3992(3) 0.018(3) Uani 1 1 d . U . . .
C16 C 1.0956(12) 0.2615(7) 0.3426(4) 0.034(4) Uani 1 1 d . . . . .
C17 C 1.0556(10) 0.3395(5) 0.3825(3) 0.011(3) Uani 1 1 d . U . . .
C18 C 1.0574(12) 0.2201(6) 0.3989(4) 0.030(4) Uani 1 1 d . . . . .
C19 C 0.9588(10) 0.3362(6) 0.3310(3) 0.016(3) Uani 1 1 d . U . . .
C20 C 0.9070(11) 0.1978(6) 0.3257(3) 0.021(3) Uani 1 1 d . . . . .
C21 C 0.9864(11) 0.3431(6) 0.4354(3) 0.026(4) Uani 1 1 d . . . . .
C22 C 0.9359(11) 0.2251(6) 0.4400(3) 0.021(3) Uani 1 1 d . . . . .
C23 C 0.8981(11) 0.1606(6) 0.3889(3) 0.019(3) Uani 1 1 d . U . . .
C24 C 0.8999(11) 0.4039(6) 0.3928(3) 0.019(3) Uani 1 1 d . U . . .
C25 C 0.7973(12) 0.3955(6) 0.3337(3) 0.025(4) Uani 1 1 d . U . . .
C26 C 0.7622(13) 0.2940(8) 0.3196(4) 0.037(4) Uani 1 1 d . . . . .
C27 C 0.7118(11) 0.1988(6) 0.3389(3) 0.018(3) Uani 1 1 d . U . . .
C28 C 0.4317(11) 0.5329(6) 0.4295(3) 0.018(3) Uani 1 1 d . U . . .
C29 C 0.3371(11) 0.4432(6) 0.4129(3) 0.023(3) Uani 1 1 d . . . . .
C30 C 0.4494(11) 0.4540(5) 0.4689(3) 0.017(3) Uani 1 1 d . . . . .
C31 C 0.4790(11) 0.4845(6) 0.3735(3) 0.020(3) Uani 1 1 d . U . . .
C32 C 0.6477(11) 0.5115(6) 0.4433(3) 0.022(3) Uani 1 1 d . . . . .
C33 C 0.3118(12) 0.3386(7) 0.4283(3) 0.029(4) Uani 1 1 d . . . . .
C34 C 0.4465(11) 0.3495(6) 0.4824(3) 0.018(3) Uani 1 1 d . . . . .
C35 C 0.3696(10) 0.3594(6) 0.3767(3) 0.020(3) Uani 1 1 d . . . . .
C36 C 0.5598(10) 0.3966(5) 0.3504(3) 0.016(3) Uani 1 1 d . . . . .
C37 C 0.6728(10) 0.4653(6) 0.3915(3) 0.020(3) Uani 1 1 d . . . . .
C38 C 0.6203(11) 0.3996(6) 0.4892(3) 0.018(3) Uani 1 1 d . U . . .
C39 C 0.7802(11) 0.4332(6) 0.4461(3) 0.022(3) Uani 1 1 d . . . . .
C40 C 0.7962(10) 0.3085(5) 0.4785(3) 0.012(3) Uani 1 1 d . U . . .
C41 C 0.5700(9) 0.2720(5) 0.3753(2) 0.005(2) Uani 1 1 d . U . . .
O4 O 0.4234(9) 0.0134(5) 0.4745(3) 0.040(3) Uani 1 1 d . U . . .
O5 O 0.7052(7) 0.0636(4) 0.4949(2) 0.024(2) Uani 1 1 d . . . . .
O6 O 0.4615(10) 0.1269(5) 0.5160(2) 0.042(3) Uani 1 1 d . . . . .
O7 O 0.2642(9) 0.1065(5) 0.4380(3) 0.039(3) Uani 1 1 d . . . . .
O8 O 0.6061(8) 0.0120(4) 0.4246(2) 0.028(3) Uani 1 1 d . . . . .
O9 O 0.3143(8) 0.2326(4) 0.4754(2) 0.029(3) Uani 1 1 d . . . . .
O10 O 0.5892(8) 0.2635(4) 0.5225(2) 0.027(3) Uani 1 1 d . . . . .
O11 O 0.8248(7) 0.1924(4) 0.50698(19) 0.018(2) Uani 1 1 d . . . . .
O12 O 0.8608(7) 0.0941(4) 0.4427(2) 0.020(2) Uani 1 1 d . . . . .
O13 O 0.6923(9) 0.0847(4) 0.3614(2) 0.032(3) Uani 1 1 d . . . . .
O14 O 0.4281(9) 0.1133(5) 0.3662(3) 0.043(3) Uani 1 1 d . U . . .
O15 O 0.3279(7) 0.2409(4) 0.3837(2) 0.023(2) Uani 1 1 d . . . . .
O16 O 1.1601(9) 0.2492(6) 0.3313(3) 0.056(4) Uani 1 1 d . . . . .
O17 O 1.1261(7) 0.3651(4) 0.3847(2) 0.024(2) Uani 1 1 d . . . . .
O18 O 1.1382(9) 0.2072(5) 0.4030(3) 0.051(4) Uani 1 1 d . . . . .
O19 O 0.9966(8) 0.3586(4) 0.3136(2) 0.028(3) Uani 1 1 d . U . . .
O20 O 0.9530(9) 0.1735(4) 0.3118(2) 0.032(3) Uani 1 1 d . . . . .
O21 O 1.0268(8) 0.3509(5) 0.4564(2) 0.030(3) Uani 1 1 d . U . . .
O22 O 0.9734(7) 0.2087(4) 0.4609(2) 0.024(2) Uani 1 1 d . . . . .
O23 O 0.9176(8) 0.1198(4) 0.38153(19) 0.020(2) Uani 1 1 d . U . . .
O24 O 0.9267(8) 0.4466(5) 0.3888(3) 0.038(3) Uani 1 1 d . . . . .
O25 O 0.7824(11) 0.4354(5) 0.3231(3) 0.052(4) Uani 1 1 d . . . . .
O26 O 0.7093(9) 0.2938(5) 0.2996(2) 0.038(3) Uani 1 1 d . . . . .
O27 O 0.6387(8) 0.1806(4) 0.3308(2) 0.028(3) Uani 1 1 d . . . . .
O28 O 0.4097(9) 0.5758(4) 0.4292(2) 0.036(3) Uani 1 1 d . . . . .
O29 O 0.2603(9) 0.4593(5) 0.4052(3) 0.056(4) Uani 1 1 d . . . . .
O30 O 0.4123(9) 0.4734(4) 0.4870(2) 0.035(3) Uani 1 1 d . U . . .
O31 O 0.4395(9) 0.5187(4) 0.3618(2) 0.032(3) Uani 1 1 d D . . . .
O32 O 0.6558(8) 0.5534(4) 0.4507(2) 0.028(3) Uani 1 1 d . . . . .
O33 O 0.2415(8) 0.3194(5) 0.4363(2) 0.033(3) Uani 1 1 d . . . . .
O34 O 0.4011(9) 0.3394(5) 0.5009(2) 0.034(3) Uani 1 1 d . . . . .
O35 O 0.3403(8) 0.3487(4) 0.3542(2) 0.028(3) Uani 1 1 d . . . . .
O36 O 0.5614(7) 0.3784(4) 0.3289(2) 0.020(2) Uani 1 1 d . U . . .
O37 O 0.7166(7) 0.4961(4) 0.3790(2) 0.020(2) Uani 1 1 d . . . . .
O38 O 0.6655(8) 0.4079(5) 0.5099(2) 0.030(3) Uani 1 1 d . . . . .
O39 O 0.8590(8) 0.4405(4) 0.4557(2) 0.030(3) Uani 1 1 d . . . . .
O40 O 0.8467(8) 0.3144(4) 0.4991(2) 0.027(3) Uani 1 1 d . . . . .
O41 O 0.5201(7) 0.2671(4) 0.3548(2) 0.021(2) Uani 1 1 d . . . . .
Pd10 Pd 0.61607(8) 0.79548(4) 0.28477(2) 0.0160(2) Uani 1 1 d . . . . .
Pd11 Pd 0.48897(8) 0.84803(4) 0.31358(2) 0.0149(2) Uani 1 1 d . . . . .
Pd12 Pd 0.46394(8) 0.74316(4) 0.30409(2) 0.0163(2) Uani 1 1 d . . . . .
Pd13 Pd 0.68599(8) 0.82379(4) 0.34189(2) 0.0127(2) Uani 1 1 d . . . . .
Pd14 Pd 0.53303(8) 0.77150(4) 0.35995(2) 0.0131(2) Uani 1 1 d . . . . .
Pd15 Pd 0.66708(8) 0.72123(4) 0.33137(2) 0.0143(2) Uani 1 1 d . . . . .
Pd16 Pd 0.81538(9) 0.77997(5) 0.30599(2) 0.0221(3) Uani 1 1 d . . . . .
Pd17 Pd 0.50330(10) 0.66643(5) 0.34561(3) 0.0254(3) Uani 1 1 d . . . . .
Pd18 Pd 0.54376(8) 0.88125(4) 0.36907(2) 0.0158(2) Uani 1 1 d . . . . .
Co16 Co 0.27779(15) 0.78609(8) 0.39072(4) 0.0219(5) Uani 1 1 d . . . . .
Co17 Co 0.34781(14) 0.84007(8) 0.35217(4) 0.0187(4) Uani 1 1 d . . . . .
Co18 Co 0.45031(14) 0.81690(8) 0.40392(4) 0.0159(4) Uani 1 1 d . . . . .
Co19 Co 0.31899(14) 0.74466(8) 0.34106(4) 0.0186(4) Uani 1 1 d . . . . .
Co20 Co 0.41271(14) 0.71331(8) 0.39072(4) 0.0178(4) Uani 1 1 d . . . . .
Co21 Co 0.79554(15) 0.95757(8) 0.32092(4) 0.0205(5) Uani 1 1 d . . . . .
Co22 Co 0.61618(14) 0.92845(8) 0.32249(4) 0.0162(4) Uani 1 1 d . . . . .
Co23 Co 0.74799(16) 0.91101(8) 0.36867(4) 0.0242(5) Uani 1 1 d . . . . .
Co24 Co 0.87017(15) 0.86888(8) 0.33790(4) 0.0203(5) Uani 1 1 d . . . . .
Co25 Co 0.75104(14) 0.87871(7) 0.29037(4) 0.0149(4) Uani 1 1 d . . . . .
Co26 Co 0.71262(16) 0.61198(8) 0.27600(4) 0.0200(5) Uani 1 1 d . . . . .
Co27 Co 0.66556(14) 0.60862(7) 0.32838(4) 0.0138(4) Uani 1 1 d . . . . .
Co28 Co 0.55286(15) 0.65417(7) 0.28758(4) 0.0183(4) Uani 1 1 d . . . . .
Co29 Co 0.71194(19) 0.70950(8) 0.27285(4) 0.0287(6) Uani 1 1 d . . . . .
Co30 Co 0.81856(15) 0.66000(8) 0.31661(4) 0.0210(5) Uani 1 1 d . . . . .
C51 C 0.3977(11) 0.7792(6) 0.3717(3) 0.021(3) Uani 1 1 d . . . . .
C52 C 0.7367(10) 0.8915(5) 0.3296(3) 0.013(3) Uani 1 1 d . . . . .
C53 C 0.6807(10) 0.6656(5) 0.3026(3) 0.011(3) Uani 1 1 d . U . . .
C54 C 0.1554(13) 0.7752(7) 0.4013(4) 0.031(4) Uani 1 1 d . . . . .
C55 C 0.3117(12) 0.7033(7) 0.4136(4) 0.031(4) Uani 1 1 d . . . . .
C56 C 0.2021(13) 0.7135(7) 0.3453(3) 0.029(4) Uani 1 1 d . . . . .
C57 C 0.3377(11) 0.8196(6) 0.4253(3) 0.023(3) Uani 1 1 d . . . . .
C58 C 0.2355(12) 0.8531(7) 0.3729(3) 0.028(4) Uani 1 1 d . . . . .
C59 C 0.5074(13) 0.6871(7) 0.4164(4) 0.030(4) Uani 1 1 d . U . . .
C60 C 0.3802(11) 0.6525(6) 0.3693(3) 0.021(3) Uani 1 1 d . U . . .
C61 C 0.3256(12) 0.7119(7) 0.3059(3) 0.028(4) Uani 1 1 d . . . . .
C62 C 0.5416(11) 0.7981(6) 0.4325(3) 0.020(3) Uani 1 1 d . U . . .
C63 C 0.4626(11) 0.8883(7) 0.4065(3) 0.025(4) Uani 1 1 d . . . . .
C64 C 0.3382(12) 0.9039(7) 0.3368(4) 0.029(4) Uani 1 1 d . U . . .
C65 C 0.2678(12) 0.8076(6) 0.3215(3) 0.027(4) Uani 1 1 d . . . . .
C66 C 0.8480(11) 1.0210(6) 0.3239(3) 0.020(3) Uani 1 1 d . . . . .
C67 C 0.8130(11) 0.9485(6) 0.2825(3) 0.020(3) Uani 1 1 d . U . . .
C68 C 0.9513(18) 0.9240(9) 0.3323(5) 0.062(7) Uani 1 1 d . . . . .
C69 C 0.7886(11) 0.9741(6) 0.3816(3) 0.022(3) Uani 1 1 d . U . . .
C70 C 0.6522(14) 0.9940(6) 0.3099(4) 0.031(4) Uani 1 1 d . . . . .
C71 C 0.8576(14) 0.8498(7) 0.2770(3) 0.035(4) Uani 1 1 d . . . . .
C72 C 0.9606(13) 0.8199(7) 0.3357(4) 0.032(4) Uani 1 1 d . U . . .
C73 C 0.8741(12) 0.8694(7) 0.3773(4) 0.031(4) Uani 1 1 d . . . . .
C74 C 0.6995(12) 0.8890(6) 0.4009(3) 0.027(4) Uani 1 1 d . . . . .
C75 C 0.5554(11) 0.9588(6) 0.3528(3) 0.018(3) Uani 1 1 d . U . . .
C76 C 0.5081(11) 0.9223(6) 0.2954(3) 0.018(3) Uani 1 1 d . . . . .
C77 C 0.6707(13) 0.8814(6) 0.2578(3) 0.027(4) Uani 1 1 d . . . . .
C78 C 0.7890(12) 0.5572(6) 0.2690(3) 0.024(4) Uani 1 1 d . . . . .
C79 C 0.7408(13) 0.6573(7) 0.2446(4) 0.033(4) Uani 1 1 d . U . . .
C80 C 0.9289(13) 0.6385(6) 0.3013(4) 0.029(4) Uani 1 1 d . . . . .
C81 C 0.8027(12) 0.5937(6) 0.3379(4) 0.027(4) Uani 1 1 d . . . . .
C82 C 0.5925(14) 0.5912(7) 0.2593(3) 0.033(4) Uani 1 1 d . . . . .
C83 C 0.6326(11) 0.5414(6) 0.3203(3) 0.023(4) Uani 1 1 d . . . . .
C84 C 0.4648(14) 0.6123(7) 0.3014(4) 0.037(4) Uani 1 1 d . . . . .
C85 C 0.6224(10) 0.6121(5) 0.3644(3) 0.014(3) Uani 1 1 d . . . . .
C86 C 0.4768(11) 0.6825(6) 0.2585(3) 0.020(3) Uani 1 1 d . U . . .
C87 C 0.6416(13) 0.7532(6) 0.2476(3) 0.029(4) Uani 1 1 d . U . . .
C88 C 0.8352(15) 0.7345(7) 0.2704(4) 0.042(5) Uani 1 1 d . U . . .
C89 C 0.8713(11) 0.6972(6) 0.3458(4) 0.026(4) Uani 1 1 d . . . . .
C90 C 0.4607(10) 0.8072(6) 0.2743(3) 0.015(3) Uani 1 1 d . . . . .
C91 C 0.6847(10) 0.7604(6) 0.3708(3) 0.018(3) Uani 1 1 d . . . . .
O54 O 0.0806(10) 0.7692(5) 0.4084(3) 0.052(4) Uani 1 1 d . U . . .
O55 O 0.2661(9) 0.6837(5) 0.4294(2) 0.035(3) Uani 1 1 d . . . . .
O56 O 0.1313(9) 0.6902(5) 0.3461(3) 0.038(3) Uani 1 1 d . . . . .
O57 O 0.3133(8) 0.8341(4) 0.4465(2) 0.028(3) Uani 1 1 d . . . . .
O58 O 0.1738(8) 0.8845(5) 0.3751(2) 0.034(3) Uani 1 1 d . . . . .
O59 O 0.5634(11) 0.6704(5) 0.4326(3) 0.061(5) Uani 1 1 d . . . . .
O60 O 0.3338(8) 0.6169(4) 0.3655(2) 0.027(3) Uani 1 1 d D . . . .
O61 O 0.2854(9) 0.6869(5) 0.2885(3) 0.044(3) Uani 1 1 d . . . . .
O62 O 0.5971(8) 0.7855(5) 0.4500(2) 0.031(3) Uani 1 1 d . . . . .
O63 O 0.4517(9) 0.9288(4) 0.4164(3) 0.036(3) Uani 1 1 d . . . . .
O64 O 0.3217(9) 0.9443(5) 0.3269(3) 0.046(3) Uani 1 1 d . U . . .
O65 O 0.2133(8) 0.8176(4) 0.3020(2) 0.031(3) Uani 1 1 d . U . . .
O66 O 0.8818(11) 1.0619(5) 0.3249(3) 0.052(4) Uani 1 1 d . . . . .
O67 O 0.8428(9) 0.9670(4) 0.2623(2) 0.031(3) Uani 1 1 d . . . . .
O68 O 1.0263(11) 0.9450(6) 0.3322(4) 0.072(5) Uani 1 1 d . . . . .
O69 O 0.8193(9) 1.0109(4) 0.3930(2) 0.030(3) Uani 1 1 d . . . . .
O70 O 0.6329(8) 1.0341(4) 0.3002(2) 0.032(3) Uani 1 1 d . . . . .
O71 O 0.9275(10) 0.8456(5) 0.2641(3) 0.049(3) Uani 1 1 d . U . . .
O72 O 1.0319(9) 0.7942(5) 0.3370(3) 0.050(4) Uani 1 1 d . . . . .
O73 O 0.9165(9) 0.8554(5) 0.3983(2) 0.037(3) Uani 1 1 d . U . . .
O74 O 0.6956(9) 0.8770(5) 0.4242(2) 0.038(3) Uani 1 1 d . . . . .
O75 O 0.5206(9) 0.9948(4) 0.3624(2) 0.032(3) Uani 1 1 d . . . . .
O76 O 0.4609(9) 0.9373(4) 0.2755(2) 0.034(3) Uani 1 1 d . . . . .
O77 O 0.6275(10) 0.8898(5) 0.2369(2) 0.042(3) Uani 1 1 d . . . . .
O78 O 0.8393(9) 0.5231(4) 0.2651(2) 0.034(3) Uani 1 1 d . . . . .
O79 O 0.7662(13) 0.6550(5) 0.2224(3) 0.065(5) Uani 1 1 d . . . . .
O80 O 0.9993(9) 0.6263(5) 0.2922(3) 0.047(3) Uani 1 1 d . . . . .
O81 O 0.8560(8) 0.5638(5) 0.3485(3) 0.037(3) Uani 1 1 d . . . . .
O82 O 0.5398(10) 0.5663(5) 0.2442(3) 0.045(3) Uani 1 1 d . . . . .
O83 O 0.6047(9) 0.4996(4) 0.3159(2) 0.032(3) Uani 1 1 d . U . . .
O84 O 0.4033(9) 0.5821(5) 0.3050(2) 0.034(3) Uani 1 1 d . . . . .
O85 O 0.6229(9) 0.6023(5) 0.3878(2) 0.040(3) Uani 1 1 d . U . . .
O86 O 0.4313(8) 0.6948(4) 0.2385(2) 0.029(3) Uani 1 1 d . U . . .
O87 O 0.6068(10) 0.7668(5) 0.2252(2) 0.037(3) Uani 1 1 d . U . . .
O88 O 0.9118(12) 0.7358(6) 0.2597(3) 0.068(4) Uani 1 1 d . U . . .
O89 O 0.9125(8) 0.7131(5) 0.3670(2) 0.032(3) Uani 1 1 d . . . . .
O90 O 0.4134(8) 0.8151(4) 0.2530(2) 0.028(3) Uani 1 1 d . U . . .
O91 O 0.7282(7) 0.7515(4) 0.39205(19) 0.020(2) Uani 1 1 d . U . . .
N1 N 0.1350(8) 0.4916(4) 0.3224(2) 0.026(3) Uani 1 1 d D U . . .
C101 C 0.0842(14) 0.4925(9) 0.3491(4) 0.051(5) Uani 1 1 d D U . . .
H10A H 0.0459 0.4602 0.3506 0.076 Uiso 1 1 calc R U . . .
H10B H 0.1336 0.4952 0.3654 0.076 Uiso 1 1 calc R U . . .
H10C H 0.0395 0.5227 0.3489 0.076 Uiso 1 1 calc R U . . .
C102 C 0.0592(12) 0.4882(6) 0.2976(4) 0.034(4) Uani 1 1 d D U . . .
H10D H 0.0923 0.4875 0.2799 0.051 Uiso 1 1 calc R U . . .
H10E H 0.0202 0.4561 0.2991 0.051 Uiso 1 1 calc R U . . .
H10F H 0.0152 0.5187 0.2976 0.051 Uiso 1 1 calc R U . . .
C103 C 0.1930(12) 0.5406(6) 0.3202(4) 0.039(4) Uani 1 1 d D U . . .
H10G H 0.2266 0.5401 0.3025 0.058 Uiso 1 1 calc R U . . .
H10H H 0.1482 0.5708 0.3200 0.058 Uiso 1 1 calc R U . . .
H10I H 0.2423 0.5433 0.3365 0.058 Uiso 1 1 calc R U . . .
C104 C 0.2027(11) 0.4448(6) 0.3236(3) 0.025(3) Uani 1 1 d D U . . .
H10J H 0.2505 0.4484 0.3406 0.030 Uiso 1 1 calc R U . . .
H10K H 0.1625 0.4131 0.3264 0.030 Uiso 1 1 calc R U . . .
C105 C 0.2599(7) 0.4361(4) 0.29816(18) 0.025(3) Uani 1 1 d G U . . .
C106 C 0.3548(7) 0.4565(4) 0.29735(18) 0.028(3) Uani 1 1 d G U . . .
H106 H 0.3838 0.4761 0.3130 0.034 Uiso 1 1 calc R U . . .
C107 C 0.4072(6) 0.4482(4) 0.2736(2) 0.030(3) Uani 1 1 d G U . . .
H107 H 0.4720 0.4622 0.2730 0.037 Uiso 1 1 calc R U . . .
C108 C 0.3648(7) 0.4196(4) 0.25065(18) 0.036(3) Uani 1 1 d G U . . .
H108 H 0.4006 0.4139 0.2344 0.043 Uiso 1 1 calc R U . . .
C109 C 0.2699(8) 0.3992(4) 0.25146(18) 0.035(3) Uani 1 1 d G U . . .
H109 H 0.2409 0.3796 0.2358 0.041 Uiso 1 1 calc R U . . .
C110 C 0.2175(6) 0.4074(4) 0.2752(2) 0.030(3) Uani 1 1 d G U . . .
H110 H 0.1526 0.3935 0.2758 0.036 Uiso 1 1 calc R U . . .
N2 N -0.1041(9) 0.0498(5) 0.5580(2) 0.032(3) Uani 1 1 d D U . . .
C201 C -0.1053(13) 0.1076(6) 0.5581(3) 0.032(4) Uani 1 1 d D U . . .
H20A H -0.1473 0.1203 0.5416 0.048 Uiso 1 1 calc R U . . .
H20B H -0.1316 0.1201 0.5756 0.048 Uiso 1 1 calc R U . . .
H20C H -0.0377 0.1208 0.5571 0.048 Uiso 1 1 calc R U . . .
C202 C -0.0403(14) 0.0325(7) 0.5831(4) 0.042(5) Uani 1 1 d D U . . .
H20D H 0.0274 0.0450 0.5816 0.062 Uiso 1 1 calc R U . . .
H20E H -0.0657 0.0467 0.6004 0.062 Uiso 1 1 calc R U . . .
H20F H -0.0403 -0.0059 0.5840 0.062 Uiso 1 1 calc R U . . .
C203 C -0.2053(13) 0.0302(9) 0.5610(4) 0.057(6) Uani 1 1 d D U . . .
H20G H -0.2490 0.0413 0.5445 0.086 Uiso 1 1 calc R U . . .
H20H H -0.2043 -0.0081 0.5621 0.086 Uiso 1 1 calc R U . . .
H20I H -0.2297 0.0445 0.5784 0.086 Uiso 1 1 calc R U . . .
C204 C -0.0679(12) 0.0298(7) 0.5311(3) 0.034(4) Uani 1 1 d D U . . .
H20J H -0.1193 0.0369 0.5155 0.041 Uiso 1 1 calc R U . . .
H20K H -0.0607 -0.0087 0.5328 0.041 Uiso 1 1 calc R U . . .
C205 C 0.0283(6) 0.0519(4) 0.5230(2) 0.034(4) Uani 1 1 d G U . . .
C206 C 0.0268(6) 0.0929(4) 0.5035(2) 0.028(4) Uani 1 1 d G U . . .
H206 H -0.0347 0.1071 0.4959 0.033 Uiso 1 1 calc R U . . .
C207 C 0.1151(8) 0.1132(4) 0.4951(2) 0.037(4) Uani 1 1 d G U . . .
H207 H 0.1140 0.1412 0.4818 0.044 Uiso 1 1 calc R U . . .
C208 C 0.2050(6) 0.0924(4) 0.5062(2) 0.037(4) Uani 1 1 d G U . . .
H208 H 0.2654 0.1062 0.5005 0.045 Uiso 1 1 calc R U . . .
C209 C 0.2066(6) 0.0514(4) 0.5257(2) 0.028(4) Uani 1 1 d G U . . .
H209 H 0.2680 0.0372 0.5332 0.034 Uiso 1 1 calc R U . . .
C210 C 0.1183(8) 0.0311(4) 0.5340(2) 0.036(4) Uani 1 1 d G U . . .
H210 H 0.1193 0.0031 0.5473 0.043 Uiso 1 1 calc R U . . .
N3 N 0.8639(8) 0.7193(5) 0.4616(2) 0.032(3) Uani 1 1 d D U . . .
C301 C 0.8353(15) 0.7753(7) 0.4621(4) 0.049(5) Uani 1 1 d D U . . .
H30A H 0.7913 0.7835 0.4451 0.073 Uiso 1 1 calc R U . . .
H30B H 0.8008 0.7824 0.4792 0.073 Uiso 1 1 calc R U . . .
H30C H 0.8949 0.7972 0.4623 0.073 Uiso 1 1 calc R U . . .
C302 C 0.7698(15) 0.6896(10) 0.4598(6) 0.075(7) Uani 1 1 d D U . . .
H30D H 0.7300 0.6991 0.4423 0.113 Uiso 1 1 calc R U . . .
H30E H 0.7840 0.6520 0.4597 0.113 Uiso 1 1 calc R U . . .
H30F H 0.7330 0.6981 0.4763 0.113 Uiso 1 1 calc R U . . .
C303 C 0.929(2) 0.7082(11) 0.4872(4) 0.085(9) Uani 1 1 d D U . . .
H30G H 0.9900 0.7292 0.4869 0.127 Uiso 1 1 calc R U . . .
H30H H 0.8957 0.7170 0.5041 0.127 Uiso 1 1 calc R U . . .
H30I H 0.9467 0.6709 0.4876 0.127 Uiso 1 1 calc R U . . .
C304 C 0.9162(17) 0.7089(9) 0.4357(4) 0.059(6) Uani 1 1 d D U . . .
H30J H 0.9745 0.7323 0.4361 0.070 Uiso 1 1 calc R U . . .
H30K H 0.8714 0.7187 0.4189 0.070 Uiso 1 1 calc R U . . .
C305 C 0.9509(9) 0.6534(4) 0.4316(3) 0.039(4) Uani 1 1 d G U . . .
C306 C 0.8881(7) 0.6159(5) 0.4186(3) 0.054(5) Uani 1 1 d G U . . .
H306 H 0.8210 0.6244 0.4131 0.065 Uiso 1 1 calc R U . . .
C307 C 0.9234(9) 0.5658(5) 0.4137(3) 0.056(5) Uani 1 1 d G U . . .
H307 H 0.8804 0.5402 0.4048 0.067 Uiso 1 1 calc R U . . .
C308 C 1.0215(10) 0.5533(4) 0.4218(3) 0.052(5) Uani 1 1 d G U . . .
H308 H 1.0456 0.5191 0.4184 0.063 Uiso 1 1 calc R U . . .
C309 C 1.0844(7) 0.5908(5) 0.4348(3) 0.061(6) Uani 1 1 d G U . . .
H309 H 1.1515 0.5823 0.4403 0.073 Uiso 1 1 calc R U . . .
C310 C 1.0491(8) 0.6409(5) 0.4397(3) 0.050(5) Uani 1 1 d G U . . .
H310 H 1.0921 0.6665 0.4486 0.060 Uiso 1 1 calc R U . . .
N4 N 0.1255(18) 0.7422(9) 0.2179(5) 0.035(3) Uani 0.497(11) 1 d D U P B 1
C401 C 0.061(3) 0.7873(12) 0.2095(10) 0.037(6) Uani 0.497(11) 1 d D U P B 1
H40A H 0.0650 0.8133 0.2249 0.055 Uiso 0.497(11) 1 calc R U P B 1
H40B H 0.0826 0.8031 0.1922 0.055 Uiso 0.497(11) 1 calc R U P B 1
H40C H -0.0077 0.7753 0.2060 0.055 Uiso 0.497(11) 1 calc R U P B 1
C402 C 0.228(2) 0.7622(15) 0.2250(9) 0.038(6) Uani 0.497(11) 1 d D U P B 1
H40D H 0.2720 0.7328 0.2307 0.057 Uiso 0.497(11) 1 calc R U P B 1
H40E H 0.2516 0.7796 0.2083 0.057 Uiso 0.497(11) 1 calc R U P B 1
H40F H 0.2280 0.7873 0.2408 0.057 Uiso 0.497(11) 1 calc R U P B 1
C403 C 0.097(3) 0.7183(14) 0.2451(6) 0.044(6) Uani 0.497(11) 1 d D U P B 1
H40G H 0.1408 0.6886 0.2502 0.067 Uiso 0.497(11) 1 calc R U P B 1
H40H H 0.1035 0.7445 0.2603 0.067 Uiso 0.497(11) 1 calc R U P B 1
H40I H 0.0284 0.7060 0.2425 0.067 Uiso 0.497(11) 1 calc R U P B 1
C404 C 0.124(3) 0.7004(11) 0.1958(7) 0.038(4) Uani 0.497(11) 1 d D U P B 1
H40J H 0.0558 0.6977 0.1867 0.045 Uiso 0.497(11) 1 calc R U P B 1
H40K H 0.1673 0.7115 0.1810 0.045 Uiso 0.497(11) 1 calc R U P B 1
C405 C 0.1557(16) 0.6483(7) 0.2059(5) 0.042(3) Uani 0.497(11) 1 d DG U P B 1
C406 C 0.2555(15) 0.6348(8) 0.2079(5) 0.045(4) Uani 0.497(11) 1 d DG U P B 1
H406 H 0.3034 0.6595 0.2028 0.054 Uiso 0.497(11) 1 calc R U P B 1
C407 C 0.2851(14) 0.5853(9) 0.2175(6) 0.049(4) Uani 0.497(11) 1 d DG U P B 1
H407 H 0.3533 0.5761 0.2189 0.059 Uiso 0.497(11) 1 calc R U P B 1
C408 C 0.2150(19) 0.5492(7) 0.2250(6) 0.049(4) Uani 0.497(11) 1 d DG U P B 1
H408 H 0.2353 0.5153 0.2315 0.059 Uiso 0.497(11) 1 calc R U P B 1
C409 C 0.1152(17) 0.5626(8) 0.2230(6) 0.047(3) Uani 0.497(11) 1 d DG U P B 1
H409 H 0.0673 0.5379 0.2281 0.057 Uiso 0.497(11) 1 calc R U P B 1
C410 C 0.0856(13) 0.6121(9) 0.2134(6) 0.044(3) Uani 0.497(11) 1 d DG U P B 1
H410 H 0.0174 0.6213 0.2120 0.053 Uiso 0.497(11) 1 calc R U P B 1
N41 N 0.1139(18) 0.7280(8) 0.2133(5) 0.036(3) Uani 0.503(11) 1 d D U P B 2
C411 C 0.045(3) 0.7732(12) 0.2135(10) 0.037(6) Uani 0.503(11) 1 d D U P B 2
H41A H 0.0353 0.7829 0.2332 0.055 Uiso 0.503(11) 1 calc R U P B 2
H41B H 0.0731 0.8031 0.2038 0.055 Uiso 0.503(11) 1 calc R U P B 2
H41C H -0.0188 0.7636 0.2035 0.055 Uiso 0.503(11) 1 calc R U P B 2
C412 C 0.211(2) 0.7434(15) 0.2282(9) 0.039(6) Uani 0.503(11) 1 d D U P B 2
H41D H 0.2568 0.7137 0.2282 0.058 Uiso 0.503(11) 1 calc R U P B 2
H41E H 0.2381 0.7732 0.2183 0.058 Uiso 0.503(11) 1 calc R U P B 2
H41F H 0.2012 0.7534 0.2478 0.058 Uiso 0.503(11) 1 calc R U P B 2
C413 C 0.131(3) 0.7119(14) 0.1838(6) 0.034(5) Uani 0.503(11) 1 d D U P B 2
H41G H 0.1767 0.6820 0.1845 0.051 Uiso 0.503(11) 1 calc R U P B 2
H41H H 0.0679 0.7017 0.1737 0.051 Uiso 0.503(11) 1 calc R U P B 2
H41I H 0.1598 0.7412 0.1739 0.051 Uiso 0.503(11) 1 calc R U P B 2
C414 C 0.072(2) 0.6824(10) 0.2284(7) 0.039(3) Uani 0.503(11) 1 d D U P B 2
H41J H 0.0769 0.6902 0.2490 0.047 Uiso 0.503(11) 1 calc R U P B 2
H41K H 0.0008 0.6795 0.2220 0.047 Uiso 0.503(11) 1 calc R U P B 2
C415 C 0.1179(18) 0.6313(7) 0.2244(5) 0.043(3) Uani 0.503(11) 1 d DG U P B 2
C416 C 0.0760(16) 0.5983(9) 0.2033(5) 0.044(4) Uani 0.503(11) 1 d DG U P B 2
H416 H 0.0193 0.6093 0.1916 0.053 Uiso 0.503(11) 1 calc R U P B 2
C417 C 0.1169(18) 0.5492(8) 0.1993(5) 0.048(4) Uani 0.503(11) 1 d DG U P B 2
H417 H 0.0883 0.5266 0.1849 0.057 Uiso 0.503(11) 1 calc R U P B 2
C418 C 0.1998(19) 0.5331(7) 0.2164(5) 0.049(4) Uani 0.503(11) 1 d DG U P B 2
H418 H 0.2278 0.4995 0.2137 0.058 Uiso 0.503(11) 1 calc R U P B 2
C419 C 0.2417(16) 0.5661(9) 0.2376(5) 0.047(4) Uani 0.503(11) 1 d DG U P B 2
H419 H 0.2984 0.5551 0.2493 0.057 Uiso 0.503(11) 1 calc R U P B 2
C420 C 0.2008(18) 0.6152(8) 0.2416(5) 0.045(3) Uani 0.503(11) 1 d DG U P B 2
H420 H 0.2295 0.6378 0.2560 0.055 Uiso 0.503(11) 1 calc R U P B 2
C501 C 0.163(2) 0.4807(10) 0.4914(4) 0.103(10) Uiso 1 1 d D U . . .
H50A H 0.1355 0.5166 0.4889 0.124 Uiso 1 1 calc R U . . .
H50B H 0.2292 0.4835 0.5016 0.124 Uiso 1 1 calc R U . . .
Cl1 Cl 0.1732(11) 0.4532(6) 0.4582(3) 0.181(5) Uiso 1 1 d D U . . .
Cl2 Cl 0.0854(8) 0.4439(4) 0.5120(2) 0.136(4) Uiso 1 1 d D U . . .
C601 C 0.271(2) 0.5457(17) 0.1494(5) 0.071(13) Uiso 0.533(15) 1 d D U P C 1
H60A H 0.2283 0.5701 0.1593 0.086 Uiso 0.533(15) 1 calc R U P C 1
H60B H 0.2984 0.5190 0.1631 0.086 Uiso 0.533(15) 1 calc R U P C 1
Cl3 Cl 0.2053(7) 0.5163(4) 0.1198(2) 0.048(3) Uiso 0.533(15) 1 d D U P C 1
Cl4 Cl 0.3659(14) 0.5795(8) 0.1339(4) 0.125(7) Uiso 0.533(15) 1 d D U P C 1
C611 C 0.337(7) 0.5635(13) 0.1606(9) 0.15(2) Uiso 0.467(15) 1 d D U P C 2
H61A H 0.2909 0.5559 0.1753 0.178 Uiso 0.467(15) 1 calc R U P C 2
H61B H 0.4059 0.5546 0.1681 0.178 Uiso 0.467(15) 1 calc R U P C 2
Cl13 Cl 0.327(2) 0.6283(11) 0.1483(6) 0.165(11) Uiso 0.467(15) 1 d D U P C 2
Cl14 Cl 0.303(3) 0.5323(13) 0.1281(8) 0.225(16) Uiso 0.467(15) 1 d D U P C 2

loop_
_atom_site_aniso_label
_atom_site_aniso_U_11
_atom_site_aniso_U_22
_atom_site_aniso_U_33
_atom_site_aniso_U_23
_atom_site_aniso_U_13
_atom_site_aniso_U_12
Pd1 0.0117(6) 0.0186(6) 0.0070(5) 0.0017(4) 0.0030(4) 0.0035(5)
Pd2 0.0132(6) 0.0154(6) 0.0098(6) 0.0001(4) 0.0041(4) -0.0034(5)
Pd3 0.0115(6) 0.0160(6) 0.0073(5) 0.0011(4) 0.0014(4) 0.0033(5)
Pd1A 0.0117(6) 0.0186(6) 0.0070(5) 0.0017(4) 0.0030(4) 0.0035(5)
Pd2A 0.0132(6) 0.0154(6) 0.0098(6) 0.0001(4) 0.0041(4) -0.0034(5)
Pd3A 0.0115(6) 0.0160(6) 0.0073(5) 0.0011(4) 0.0014(4) 0.0033(5)
Pd4 0.0087(5) 0.0128(5) 0.0076(5) 0.0022(4) 0.0043(4) 0.0020(4)
Pd5 0.0107(5) 0.0096(5) 0.0058(5) 0.0021(4) 0.0021(4) 0.0011(4)
Pd6 0.0085(5) 0.0090(5) 0.0083(5) 0.0008(4) 0.0036(4) 0.0011(4)
Pd7 0.0117(6) 0.0164(6) 0.0268(6) 0.0104(5) 0.0058(5) 0.0038(5)
Pd8 0.0158(8) 0.0140(7) 0.0122(8) 0.0014(5) 0.0090(6) 0.0004(5)
Pd9 0.0102(6) 0.0124(6) 0.0137(9) -0.0009(5) 0.0063(5) -0.0018(5)
Co1 0.0153(10) 0.0177(11) 0.0168(10) 0.0102(8) 0.0007(8) -0.0034(8)
Co2 0.0125(10) 0.0128(10) 0.0156(10) 0.0044(8) -0.0003(7) 0.0006(8)
Co3 0.0162(10) 0.0118(10) 0.0108(9) 0.0007(7) 0.0002(7) -0.0021(8)
Co4 0.0121(10) 0.0224(11) 0.0164(10) 0.0112(8) 0.0009(8) -0.0015(8)
Co5 0.0157(10) 0.0210(11) 0.0129(10) 0.0002(8) 0.0057(8) 0.0009(8)
Co6 0.0076(9) 0.0177(10) 0.0107(9) 0.0024(7) 0.0053(7) 0.0016(8)
Co7 0.0097(13) 0.0058(14) 0.0085(13) -0.0009(11) 0.0046(9) 0.0029(9)
Co8 0.0117(13) 0.0179(15) 0.0166(18) -0.0085(13) 0.0055(12) -0.0009(11)
Co9 0.0099(9) 0.0184(10) 0.0078(9) 0.0034(7) 0.0025(7) 0.0012(8)
Co10 0.0121(10) 0.0195(10) 0.0059(9) -0.0024(7) 0.0014(7) -0.0042(8)
Co11 0.0151(10) 0.0118(10) 0.0179(10) -0.0038(8) 0.0023(8) 0.0046(8)
Co12 0.0104(10) 0.0116(10) 0.0163(10) -0.0014(7) 0.0001(7) 0.0014(8)
Co13 0.0158(10) 0.0180(10) 0.0070(9) -0.0014(7) 0.0051(7) 0.0042(8)
Co14 0.0144(10) 0.0148(10) 0.0112(9) -0.0033(7) 0.0008(7) 0.0005(8)
Co15 0.0188(10) 0.0116(10) 0.0086(9) 0.0013(7) 0.0009(7) 0.0023(8)
C1 0.010(4) 0.011(5) 0.011(4) 0.006(4) 0.003(4) -0.001(4)
C2 0.005(3) 0.008(4) 0.008(3) 0.001(3) 0.001(3) -0.002(3)
C3 0.012(5) 0.012(5) 0.013(5) -0.001(4) 0.003(4) 0.004(4)
C4 0.013(8) 0.032(10) 0.030(9) 0.011(7) -0.003(7) 0.004(7)
C5 0.016(8) 0.015(8) 0.013(7) 0.006(6) -0.002(6) -0.004(6)
C6 0.029(10) 0.038(11) 0.027(9) 0.006(8) 0.000(7) -0.006(8)
C7 0.022(9) 0.018(8) 0.015(7) 0.005(6) 0.006(6) -0.003(7)
C8 0.020(5) 0.019(5) 0.021(5) 0.007(4) -0.003(4) -0.001(4)
C9 0.026(10) 0.018(8) 0.031(9) 0.010(7) 0.001(7) -0.005(7)
C10 0.017(8) 0.025(9) 0.027(9) 0.007(7) 0.008(6) 0.011(7)
C11 0.017(5) 0.017(5) 0.013(5) 0.002(4) 0.007(4) -0.001(4)
C12 0.017(8) 0.009(7) 0.015(7) 0.000(5) -0.002(6) -0.009(6)
C13 0.031(9) 0.012(7) 0.017(8) 0.003(6) -0.005(7) -0.009(7)
C14 0.018(8) 0.028(9) 0.030(9) -0.018(7) -0.001(7) 0.004(7)
C15 0.015(5) 0.020(5) 0.021(5) -0.004(4) 0.007(4) -0.001(4)
C16 0.022(9) 0.052(12) 0.030(9) 0.009(8) 0.013(8) 0.006(8)
C17 0.010(5) 0.015(5) 0.010(4) 0.004(4) 0.003(4) 0.003(4)
C18 0.021(10) 0.022(9) 0.052(11) -0.001(8) 0.027(8) 0.000(7)
C19 0.012(5) 0.020(5) 0.015(5) 0.002(4) 0.003(4) 0.000(4)
C20 0.023(8) 0.015(8) 0.026(8) 0.013(6) 0.010(7) 0.006(7)
C21 0.017(8) 0.031(9) 0.029(9) 0.007(7) 0.000(7) 0.004(7)
C22 0.014(8) 0.022(8) 0.027(9) -0.003(7) -0.003(6) -0.008(6)
C23 0.015(5) 0.020(5) 0.021(5) 0.000(4) 0.000(4) 0.003(4)
C24 0.014(5) 0.022(5) 0.020(5) 0.000(4) 0.005(4) -0.002(4)
C25 0.026(5) 0.029(5) 0.023(5) 0.001(4) 0.011(4) 0.001(4)
C26 0.026(10) 0.060(13) 0.027(10) 0.003(9) 0.005(8) -0.012(9)
C27 0.019(5) 0.022(5) 0.013(5) -0.002(4) 0.006(4) 0.003(4)
C28 0.017(5) 0.019(5) 0.017(5) -0.001(4) 0.001(4) 0.004(4)
C29 0.019(9) 0.010(8) 0.040(10) -0.005(7) -0.003(7) 0.006(6)
C30 0.023(8) 0.008(7) 0.018(8) -0.006(6) -0.005(6) 0.000(6)
C31 0.021(5) 0.018(5) 0.021(5) -0.004(4) 0.000(4) -0.001(4)
C32 0.015(8) 0.028(10) 0.022(8) 0.010(7) 0.004(6) 0.011(7)
C33 0.022(9) 0.034(10) 0.030(9) 0.005(7) -0.001(7) 0.012(8)
C34 0.021(8) 0.014(8) 0.018(8) 0.000(6) 0.002(6) 0.002(6)
C35 0.010(7) 0.024(8) 0.027(9) -0.005(7) 0.013(6) -0.005(6)
C36 0.008(7) 0.010(7) 0.031(9) 0.006(6) -0.001(6) -0.001(6)
C37 0.010(7) 0.034(9) 0.015(7) -0.006(7) -0.003(6) 0.002(7)
C38 0.021(5) 0.016(5) 0.018(5) -0.002(4) 0.005(4) 0.004(4)
C39 0.014(8) 0.021(8) 0.032(9) 0.005(7) 0.003(7) 0.010(7)
C40 0.013(5) 0.013(5) 0.011(5) 0.000(4) 0.002(4) 0.000(4)
C41 0.005(3) 0.006(3) 0.004(3) 0.000(3) 0.001(3) 0.001(3)
O4 0.037(6) 0.033(6) 0.050(6) 0.017(5) 0.003(5) -0.018(5)
O5 0.019(6) 0.029(6) 0.024(6) 0.019(5) -0.003(5) 0.002(5)
O6 0.066(9) 0.041(8) 0.021(6) -0.003(6) 0.022(6) -0.004(7)
O7 0.030(7) 0.041(8) 0.046(8) 0.023(6) 0.007(6) -0.006(6)
O8 0.039(7) 0.027(7) 0.019(6) 0.003(5) 0.008(5) 0.000(5)
O9 0.023(6) 0.029(7) 0.036(7) 0.003(5) 0.016(5) 0.000(5)
O10 0.037(7) 0.031(6) 0.015(6) 0.000(5) 0.009(5) -0.004(5)
O11 0.021(6) 0.019(6) 0.012(5) 0.003(4) -0.007(4) -0.003(4)
O12 0.018(6) 0.024(6) 0.018(5) 0.008(4) -0.004(4) 0.006(5)
O13 0.045(8) 0.031(7) 0.022(6) -0.006(5) 0.011(5) -0.003(6)
O14 0.037(6) 0.056(7) 0.034(6) -0.019(5) -0.012(5) 0.010(5)
O15 0.011(5) 0.028(6) 0.028(6) 0.008(5) -0.007(4) -0.005(5)
O16 0.028(8) 0.083(11) 0.059(9) -0.014(8) 0.026(7) 0.006(7)
O17 0.010(5) 0.034(6) 0.028(6) 0.000(5) 0.000(4) -0.013(5)
O18 0.019(7) 0.055(9) 0.080(10) 0.009(8) 0.016(7) 0.008(6)
O19 0.021(5) 0.041(6) 0.024(5) 0.016(5) 0.012(4) 0.001(5)
O20 0.043(7) 0.028(6) 0.027(6) 0.002(5) 0.019(5) 0.018(6)
O21 0.030(6) 0.046(6) 0.012(5) -0.007(4) -0.011(4) -0.004(5)
O22 0.017(6) 0.039(7) 0.016(6) -0.004(5) 0.000(4) 0.007(5)
O23 0.029(5) 0.025(5) 0.008(4) 0.002(4) 0.007(4) -0.001(4)
O24 0.018(6) 0.027(7) 0.070(9) 0.012(6) 0.006(6) -0.007(5)
O25 0.073(10) 0.027(7) 0.060(9) 0.016(6) 0.042(8) 0.022(7)
O26 0.041(8) 0.041(8) 0.030(7) -0.009(6) -0.019(6) -0.003(6)
O27 0.021(6) 0.028(6) 0.033(6) -0.020(5) -0.004(5) 0.003(5)
O28 0.054(8) 0.019(6) 0.034(7) -0.006(5) 0.004(6) 0.011(6)
O29 0.028(8) 0.034(8) 0.100(12) -0.020(8) -0.030(8) 0.011(6)
O30 0.053(7) 0.022(5) 0.032(6) -0.011(5) 0.009(5) 0.010(5)
O31 0.047(8) 0.022(6) 0.025(6) 0.003(5) -0.005(5) 0.020(6)
O32 0.029(7) 0.020(6) 0.034(7) -0.007(5) 0.002(5) 0.003(5)
O33 0.015(6) 0.040(7) 0.043(7) 0.018(6) 0.005(5) 0.000(5)
O34 0.040(7) 0.035(7) 0.029(6) 0.001(5) 0.021(6) -0.005(6)
O35 0.026(6) 0.033(7) 0.023(6) 0.004(5) -0.002(5) -0.001(5)
O36 0.027(5) 0.023(5) 0.011(5) -0.009(4) 0.002(4) -0.002(4)
O37 0.026(6) 0.015(5) 0.018(5) 0.009(4) 0.006(4) -0.005(5)
O38 0.036(7) 0.043(7) 0.009(5) -0.013(5) -0.003(5) 0.006(6)
O39 0.014(6) 0.036(7) 0.040(7) -0.005(5) 0.000(5) -0.002(5)
O40 0.031(6) 0.027(6) 0.020(6) 0.000(5) -0.013(5) -0.005(5)
O41 0.026(6) 0.024(6) 0.012(5) -0.003(4) 0.001(4) 0.008(5)
Pd10 0.0246(6) 0.0178(6) 0.0053(5) -0.0012(4) -0.0006(4) 0.0025(5)
Pd11 0.0166(6) 0.0129(6) 0.0142(5) -0.0017(4) -0.0048(4) 0.0013(4)
Pd12 0.0184(6) 0.0157(6) 0.0140(5) -0.0035(4) -0.0039(4) 0.0024(5)
Pd13 0.0141(6) 0.0159(6) 0.0078(5) -0.0005(4) -0.0020(4) 0.0034(4)
Pd14 0.0149(6) 0.0127(5) 0.0109(5) -0.0028(4) -0.0028(4) 0.0039(4)
Pd15 0.0227(6) 0.0134(6) 0.0066(5) 0.0005(4) 0.0002(4) 0.0061(5)
Pd16 0.0228(6) 0.0221(6) 0.0227(6) 0.0063(5) 0.0108(5) 0.0098(5)
Pd17 0.0342(7) 0.0203(6) 0.0219(6) 0.0017(5) 0.0030(5) -0.0007(5)
Pd18 0.0197(6) 0.0131(6) 0.0145(5) -0.0025(4) 0.0016(4) 0.0020(5)
Co16 0.0139(11) 0.0247(12) 0.0267(11) 0.0040(9) -0.0011(8) 0.0018(9)
Co17 0.0152(10) 0.0137(10) 0.0265(11) 0.0041(8) -0.0028(8) 0.0035(8)
Co18 0.0144(10) 0.0174(10) 0.0162(10) -0.0017(8) 0.0019(8) 0.0009(8)
Co19 0.0163(11) 0.0159(10) 0.0223(11) 0.0029(8) -0.0063(8) -0.0005(8)
Co20 0.0185(11) 0.0155(10) 0.0177(10) 0.0037(8) -0.0081(8) -0.0004(8)
Co21 0.0244(12) 0.0188(11) 0.0188(11) -0.0061(8) 0.0051(9) -0.0061(9)
Co22 0.0138(10) 0.0153(10) 0.0191(10) -0.0043(8) -0.0020(8) 0.0025(8)
Co23 0.0321(13) 0.0252(12) 0.0150(10) -0.0070(9) 0.0007(9) -0.0045(10)
Co24 0.0184(11) 0.0211(11) 0.0202(11) -0.0025(8) -0.0059(8) 0.0043(9)
Co25 0.0188(10) 0.0160(10) 0.0097(9) -0.0018(7) 0.0003(8) -0.0009(8)
Co26 0.0345(13) 0.0110(10) 0.0150(10) 0.0003(8) 0.0056(9) 0.0052(9)
Co27 0.0173(10) 0.0109(10) 0.0125(9) 0.0048(7) -0.0031(8) -0.0026(8)
Co28 0.0281(12) 0.0117(10) 0.0140(10) 0.0007(8) -0.0044(8) 0.0034(9)
Co29 0.0623(16) 0.0094(10) 0.0180(11) 0.0051(8) 0.0251(11) 0.0060(10)
Co30 0.0186(11) 0.0162(11) 0.0298(12) -0.0045(9) 0.0116(9) -0.0026(9)
C51 0.014(8) 0.014(8) 0.034(9) 0.000(6) -0.002(6) 0.007(6)
C52 0.018(8) 0.008(7) 0.015(7) -0.006(5) 0.003(6) -0.001(6)
C53 0.015(5) 0.010(4) 0.008(4) 0.003(4) 0.005(4) 0.001(4)
C54 0.023(9) 0.026(9) 0.046(11) 0.009(8) 0.006(8) 0.002(7)
C55 0.019(9) 0.031(10) 0.041(10) -0.009(8) 0.002(8) -0.004(7)
C56 0.028(10) 0.026(9) 0.031(9) 0.001(7) -0.005(7) 0.009(8)
C57 0.012(8) 0.024(9) 0.033(9) -0.006(7) 0.010(7) -0.004(6)
C58 0.027(9) 0.028(9) 0.027(9) 0.005(7) -0.003(7) -0.013(8)
C59 0.032(6) 0.028(5) 0.030(5) -0.006(4) -0.003(4) 0.007(4)
C60 0.018(5) 0.026(5) 0.019(5) 0.005(4) 0.001(4) -0.004(4)
C61 0.021(9) 0.039(10) 0.023(9) -0.001(8) -0.008(7) -0.010(8)
C62 0.021(5) 0.021(5) 0.017(5) -0.005(4) 0.005(4) 0.000(4)
C63 0.019(9) 0.033(10) 0.024(8) -0.001(7) 0.004(6) 0.000(7)
C64 0.028(5) 0.025(5) 0.034(5) 0.001(4) 0.001(4) 0.000(4)
C65 0.032(10) 0.017(8) 0.029(9) -0.003(7) -0.008(7) -0.006(7)
C66 0.029(9) 0.024(9) 0.009(7) -0.003(6) 0.003(6) -0.010(7)
C67 0.016(5) 0.021(5) 0.021(5) -0.002(4) -0.001(4) -0.001(4)
C68 0.067(16) 0.049(14) 0.065(15) 0.011(11) -0.039(12) -0.022(12)
C69 0.025(5) 0.021(5) 0.020(5) 0.001(4) -0.001(4) 0.006(4)
C70 0.049(12) 0.016(9) 0.030(9) -0.014(7) 0.014(8) -0.005(8)
C71 0.043(11) 0.048(12) 0.013(8) 0.000(7) 0.005(7) -0.010(9)
C72 0.032(6) 0.037(6) 0.028(5) 0.004(4) 0.009(4) 0.001(4)
C73 0.024(9) 0.039(10) 0.029(9) -0.010(8) -0.012(7) 0.003(8)
C74 0.030(10) 0.021(9) 0.028(10) 0.003(7) 0.002(7) 0.002(7)
C75 0.020(5) 0.016(5) 0.017(5) 0.000(4) -0.004(4) -0.001(4)
C76 0.029(9) 0.015(8) 0.010(7) -0.008(6) 0.002(6) 0.003(6)
C77 0.040(10) 0.021(9) 0.021(9) -0.002(7) 0.004(8) 0.000(8)
C78 0.023(9) 0.024(9) 0.023(8) 0.004(7) -0.001(7) 0.000(7)
C79 0.040(6) 0.030(6) 0.030(6) 0.001(4) 0.007(4) 0.001(4)
C80 0.029(10) 0.018(9) 0.042(10) -0.006(7) 0.008(8) -0.014(7)
C81 0.024(9) 0.021(9) 0.037(10) 0.009(7) 0.004(7) -0.009(7)
C82 0.048(12) 0.030(10) 0.020(9) -0.003(7) 0.000(8) 0.006(9)
C83 0.025(9) 0.031(10) 0.012(7) 0.013(7) -0.004(6) 0.008(7)
C84 0.042(12) 0.021(9) 0.047(11) 0.007(8) -0.006(9) 0.014(9)
C85 0.019(8) 0.009(7) 0.015(8) -0.003(6) -0.001(6) 0.005(6)
C86 0.022(5) 0.017(5) 0.020(5) 0.003(4) 0.003(4) 0.006(4)
C87 0.037(6) 0.025(5) 0.026(5) -0.001(4) 0.005(4) 0.001(4)
C88 0.045(6) 0.038(6) 0.044(6) -0.002(4) 0.014(5) -0.001(5)
C89 0.017(8) 0.031(9) 0.034(10) -0.014(7) 0.019(7) -0.004(7)
C90 0.014(7) 0.027(8) 0.005(7) -0.002(6) -0.001(5) 0.001(6)
C91 0.010(7) 0.025(8) 0.018(8) 0.004(6) 0.003(6) 0.003(6)
O54 0.037(7) 0.050(7) 0.072(7) 0.013(6) 0.016(6) -0.008(6)
O55 0.031(7) 0.037(7) 0.038(7) 0.011(6) 0.015(6) -0.003(6)
O56 0.029(7) 0.031(7) 0.053(8) 0.009(6) -0.003(6) -0.009(6)
O57 0.022(6) 0.038(7) 0.023(6) 0.004(5) 0.005(5) 0.001(5)
O58 0.026(7) 0.036(7) 0.042(7) 0.010(6) 0.010(5) 0.020(6)
O59 0.078(11) 0.049(9) 0.051(9) -0.022(7) -0.034(8) 0.041(8)
O60 0.031(7) 0.020(6) 0.030(6) -0.002(5) -0.001(5) -0.004(5)
O61 0.028(7) 0.062(9) 0.039(7) -0.016(7) -0.007(6) -0.009(6)
O62 0.025(6) 0.040(7) 0.025(6) 0.005(5) -0.008(5) 0.005(5)
O63 0.053(8) 0.011(6) 0.046(7) -0.011(5) 0.020(6) -0.005(5)
O64 0.038(6) 0.031(6) 0.069(7) 0.020(6) 0.007(6) 0.004(5)
O65 0.032(5) 0.031(5) 0.028(5) 0.011(4) -0.008(4) 0.004(4)
O66 0.081(11) 0.030(8) 0.046(8) -0.006(6) 0.014(7) -0.021(7)
O67 0.052(8) 0.019(6) 0.023(6) 0.001(5) 0.012(5) -0.001(5)
O68 0.046(9) 0.051(10) 0.110(14) 0.043(9) -0.040(9) -0.026(8)
O69 0.040(7) 0.021(6) 0.030(6) -0.012(5) -0.004(5) -0.001(5)
O70 0.036(7) 0.014(6) 0.044(7) 0.006(5) -0.006(5) -0.001(5)
O71 0.045(7) 0.036(6) 0.071(7) -0.001(6) 0.040(6) -0.007(5)
O72 0.032(8) 0.047(8) 0.071(10) -0.001(7) 0.006(7) 0.020(7)
O73 0.045(6) 0.046(6) 0.019(5) -0.006(5) -0.011(5) 0.020(5)
O74 0.039(7) 0.049(8) 0.023(7) -0.001(6) -0.008(5) -0.016(6)
O75 0.048(8) 0.015(6) 0.031(6) -0.009(5) 0.001(6) 0.003(5)
O76 0.043(8) 0.024(6) 0.032(7) -0.005(5) -0.020(6) 0.001(5)
O77 0.066(9) 0.030(7) 0.027(7) 0.014(5) -0.015(6) -0.010(6)
O78 0.039(7) 0.023(6) 0.037(7) -0.013(5) -0.012(5) 0.013(6)
O79 0.133(15) 0.034(8) 0.034(8) 0.003(6) 0.044(9) 0.028(9)
O80 0.030(8) 0.051(9) 0.062(9) -0.011(7) 0.019(7) 0.008(6)
O81 0.021(6) 0.039(8) 0.050(8) 0.019(6) -0.005(6) 0.000(6)
O82 0.061(9) 0.031(7) 0.039(8) -0.011(6) -0.020(7) 0.020(7)
O83 0.043(6) 0.017(5) 0.034(6) 0.002(5) -0.006(5) -0.008(5)
O84 0.037(7) 0.027(7) 0.038(7) 0.007(5) -0.005(6) -0.001(6)
O85 0.053(7) 0.044(6) 0.026(6) 0.005(5) 0.016(5) 0.022(5)
O86 0.039(6) 0.030(6) 0.018(5) 0.004(4) -0.008(5) 0.010(5)
O87 0.064(7) 0.032(6) 0.015(5) 0.002(4) 0.010(5) 0.001(5)
O88 0.080(8) 0.054(7) 0.078(8) -0.008(6) 0.061(7) -0.004(6)
O89 0.023(6) 0.048(8) 0.025(6) -0.007(6) -0.002(5) -0.002(6)
O90 0.041(6) 0.030(5) 0.012(5) 0.000(4) -0.010(4) 0.003(5)
O91 0.023(4) 0.026(4) 0.009(4) 0.006(3) 0.001(4) 0.008(4)
N1 0.021(6) 0.024(6) 0.032(6) -0.004(5) 0.001(5) 0.006(5)
C101 0.043(11) 0.068(12) 0.042(10) 0.004(9) 0.006(9) 0.029(10)
C102 0.027(9) 0.020(8) 0.052(10) -0.003(7) -0.019(8) 0.002(7)
C103 0.019(8) 0.034(9) 0.061(11) -0.024(8) -0.008(8) -0.002(7)
C104 0.019(6) 0.025(6) 0.029(6) -0.006(5) -0.004(5) 0.003(5)
C105 0.025(6) 0.021(5) 0.028(6) -0.008(5) -0.002(5) 0.002(5)
C106 0.029(6) 0.022(6) 0.031(6) -0.008(5) -0.003(5) 0.004(5)
C107 0.028(7) 0.030(7) 0.033(6) -0.007(6) 0.001(6) 0.000(6)
C108 0.039(7) 0.037(7) 0.032(7) -0.008(6) 0.009(6) 0.000(6)
C109 0.038(7) 0.037(7) 0.029(6) -0.011(6) 0.006(6) -0.004(6)
C110 0.031(7) 0.028(6) 0.031(6) -0.010(6) -0.002(6) -0.007(6)
N2 0.031(8) 0.040(9) 0.023(7) 0.000(6) -0.007(6) -0.001(7)
C201 0.034(10) 0.038(11) 0.025(9) 0.015(8) 0.009(7) 0.017(8)
C202 0.053(12) 0.030(10) 0.038(11) 0.018(8) -0.017(9) -0.001(9)
C203 0.066(15) 0.071(15) 0.032(11) 0.015(10) -0.015(10) -0.027(12)
C204 0.034(10) 0.031(9) 0.034(9) -0.007(7) -0.012(8) -0.010(8)
C205 0.037(10) 0.039(10) 0.024(8) -0.004(7) -0.004(7) -0.002(8)
C206 0.032(9) 0.036(9) 0.014(7) -0.004(7) -0.002(6) 0.016(8)
C207 0.045(11) 0.043(10) 0.022(8) -0.014(8) 0.006(8) 0.009(9)
C208 0.034(10) 0.051(11) 0.027(9) -0.013(8) 0.003(7) 0.012(9)
C209 0.028(5) 0.030(5) 0.026(5) -0.003(4) -0.003(4) 0.006(4)
C210 0.056(11) 0.024(9) 0.023(8) -0.010(7) -0.015(8) 0.018(8)
N3 0.014(7) 0.068(10) 0.015(6) 0.004(7) -0.002(5) -0.010(7)
C301 0.047(12) 0.050(13) 0.050(12) -0.020(10) 0.009(10) -0.003(10)
C302 0.067(10) 0.073(11) 0.087(11) 0.001(8) 0.021(8) -0.005(8)
C303 0.12(2) 0.09(2) 0.038(13) -0.018(13) -0.026(13) 0.066(17)
C304 0.076(14) 0.084(15) 0.018(9) 0.000(9) 0.019(9) 0.004(12)
C305 0.041(6) 0.043(6) 0.033(6) -0.002(4) 0.006(4) 0.000(4)
C306 0.054(12) 0.070(13) 0.035(10) -0.021(10) -0.010(9) 0.020(11)
C307 0.056(7) 0.058(7) 0.052(7) -0.004(5) 0.000(5) 0.000(5)
C308 0.058(13) 0.058(13) 0.041(11) -0.013(10) 0.009(10) 0.001(11)
C309 0.058(13) 0.062(14) 0.063(13) -0.005(11) 0.013(11) 0.011(11)
C310 0.036(11) 0.066(13) 0.053(12) -0.009(10) 0.030(9) -0.004(10)
N4 0.034(5) 0.038(6) 0.035(5) 0.001(5) 0.006(5) -0.004(5)
C401 0.037(10) 0.043(11) 0.031(10) -0.001(10) 0.005(9) -0.001(10)
C402 0.035(10) 0.044(11) 0.037(10) -0.008(10) 0.009(9) -0.005(10)
C403 0.042(9) 0.047(9) 0.044(9) 0.006(9) 0.000(9) 0.000(9)
C404 0.037(5) 0.038(6) 0.038(6) 0.002(5) 0.003(5) -0.003(5)
C405 0.043(5) 0.041(5) 0.041(5) 0.001(4) 0.001(4) -0.003(4)
C406 0.047(6) 0.043(6) 0.045(6) -0.001(5) -0.005(5) 0.001(5)
C407 0.051(5) 0.047(5) 0.047(5) -0.001(5) -0.005(5) 0.000(5)
C408 0.053(5) 0.046(5) 0.048(5) -0.001(5) -0.003(5) 0.000(5)
C409 0.050(5) 0.044(5) 0.046(5) 0.000(4) -0.002(4) -0.002(4)
C410 0.046(5) 0.042(5) 0.043(5) 0.001(4) -0.001(4) -0.003(4)
N41 0.035(5) 0.039(6) 0.034(5) 0.000(5) 0.004(5) -0.002(5)
C411 0.042(10) 0.040(11) 0.029(10) 0.004(10) 0.002(9) 0.002(10)
C412 0.042(10) 0.038(10) 0.037(9) -0.001(9) 0.001(9) -0.003(9)
C413 0.034(9) 0.039(9) 0.030(9) -0.004(8) 0.004(8) -0.003(8)
C414 0.040(5) 0.040(5) 0.038(5) 0.001(4) 0.004(4) -0.003(4)
C415 0.046(5) 0.042(5) 0.042(5) 0.000(4) 0.001(4) -0.002(4)
C416 0.047(5) 0.042(5) 0.044(5) 0.000(5) 0.000(5) -0.002(5)
C417 0.050(5) 0.044(5) 0.048(5) 0.000(5) -0.001(5) -0.001(5)
C418 0.051(5) 0.045(6) 0.048(6) -0.002(5) -0.004(5) -0.001(5)
C419 0.050(5) 0.044(5) 0.046(5) -0.001(5) -0.004(5) -0.002(5)
C420 0.048(5) 0.043(5) 0.044(5) -0.001(4) -0.002(4) -0.001(4)

loop_
_atom_type_symbol
_atom_type_description
_atom_type_scat_dispersion_real
_atom_type_scat_dispersion_imag
_atom_type_scat_source
C C 0.0033 0.0016 'International Tables Vol C Tables 4.2.6.8 and 6.1.1.4'
H H 0.0000 0.0000 'International Tables Vol C Tables 4.2.6.8 and 6.1.1.4'
N N 0.0061 0.0033 'International Tables Vol C Tables 4.2.6.8 and 6.1.1.4'
O O 0.0106 0.0060 'International Tables Vol C Tables 4.2.6.8 and 6.1.1.4'
Co Co 0.3494 0.9721 'International Tables Vol C Tables 4.2.6.8 and 6.1.1.4'
Pd Pd -0.9988 1.0072 'International Tables Vol C Tables 4.2.6.8 and 6.1.1.4'
Cl Cl 0.1484 0.1585 'International Tables Vol C Tables 4.2.6.8 and 6.1.1.4'

loop_
_geom_angle_atom_site_label_1
_geom_angle_atom_site_label_2
_geom_angle_atom_site_label_3
_geom_angle
C22 Pd1 C40 108.9(6)
C22 Pd1 C21 80.9(5)
C40 Pd1 C21 93.7(5)
C22 Pd1 Co7 44.7(4)
C40 Pd1 Co7 153.4(4)
C21 Pd1 Co7 80.3(4)
C22 Pd1 Co10 90.7(4)
C40 Pd1 Co10 126.8(4)
C21 Pd1 Co10 39.9(3)
Co7 Pd1 Co10 61.68(7)
C22 Pd1 Pd2 109.8(4)
C40 Pd1 Pd2 50.7(4)
C21 Pd1 Pd2 144.3(4)
Co7 Pd1 Pd2 131.69(8)
Co10 Pd1 Pd2 159.19(7)
C22 Pd1 Pd3 158.0(4)
C40 Pd1 Pd3 49.1(4)
C21 Pd1 Pd3 97.6(4)
Co7 Pd1 Pd3 157.06(7)
Co10 Pd1 Pd3 102.22(6)
Pd2 Pd1 Pd3 59.59(4)
C22 Pd1 Pd4 110.6(4)
C40 Pd1 Pd4 135.3(4)
C21 Pd1 Pd4 112.3(3)
Co7 Pd1 Pd4 69.76(7)
Co10 Pd1 Pd4 72.64(5)
Pd2 Pd1 Pd4 96.05(5)
Pd3 Pd1 Pd4 90.42(5)
C22 Pd1 Pd7 65.4(4)
C40 Pd1 Pd7 125.5(4)
C21 Pd1 Pd7 134.1(4)
Co7 Pd1 Pd7 53.86(8)
Co10 Pd1 Pd7 107.71(6)
Pd2 Pd1 Pd7 79.06(4)
Pd3 Pd1 Pd7 125.27(5)
Pd4 Pd1 Pd7 58.04(4)
C40 Pd2 C10 115.4(6)
C40 Pd2 C11 90.1(5)
C10 Pd2 C11 85.5(5)
C40 Pd2 Co5 158.6(4)
C10 Pd2 Co5 43.2(4)
C11 Pd2 Co5 87.1(3)
C40 Pd2 Co2 125.5(4)
C10 Pd2 Co2 90.5(4)
C11 Pd2 Co2 42.6(4)
Co5 Pd2 Co2 63.19(6)
C40 Pd2 Pd3 49.6(4)
C10 Pd2 Pd3 116.0(4)
C11 Pd2 Pd3 138.9(3)
Co5 Pd2 Pd3 133.00(7)
Co2 Pd2 Pd3 152.96(6)
C40 Pd2 Pd1 51.9(4)
C10 Pd2 Pd1 166.8(4)
C11 Pd2 Pd1 90.5(3)
Co5 Pd2 Pd1 149.20(7)
Co2 Pd2 Pd1 95.10(6)
Pd3 Pd2 Pd1 60.34(4)
C40 Pd2 Pd5 131.0(4)
C10 Pd2 Pd5 110.1(4)
C11 Pd2 Pd5 111.2(3)
Co5 Pd2 Pd5 69.35(5)
Co2 Pd2 Pd5 69.75(5)
Pd3 Pd2 Pd5 94.46(5)
Pd1 Pd2 Pd5 83.06(4)
C40 Pd2 Pd8 123.6(4)
C10 Pd2 Pd8 68.3(4)
C11 Pd2 Pd8 143.5(3)
Co5 Pd2 Pd8 56.39(5)
Co2 Pd2 Pd8 110.23(6)
Pd3 Pd2 Pd8 77.16(5)
Pd1 Pd2 Pd8 120.35(5)
Pd5 Pd2 Pd8 59.34(4)
C40 Pd3 C39 109.5(5)
C40 Pd3 C38 99.6(5)
C39 Pd3 C38 87.9(5)
C40 Pd3 Co14 153.1(4)
C39 Pd3 Co14 44.2(4)
C38 Pd3 Co14 77.0(4)
C40 Pd3 Co13 130.3(4)
C39 Pd3 Co13 100.2(4)
C38 Pd3 Co13 41.8(4)
Co14 Pd3 Co13 63.51(6)
C40 Pd3 Pd2 51.4(4)
C39 Pd3 Pd2 159.9(4)
C38 Pd3 Pd2 100.8(4)
Co14 Pd3 Pd2 155.37(7)
Co13 Pd3 Pd2 98.21(6)
C40 Pd3 Pd1 52.1(4)
C39 Pd3 Pd1 104.5(4)
C38 Pd3 Pd1 151.5(4)
Co14 Pd3 Pd1 129.55(6)
Co13 Pd3 Pd1 151.60(7)
Pd2 Pd3 Pd1 60.07(4)
C40 Pd3 Pd6 129.5(4)
C39 Pd3 Pd6 109.3(4)
C38 Pd3 Pd6 112.8(4)
Co14 Pd3 Pd6 74.52(5)
Co13 Pd3 Pd6 71.05(5)
Pd2 Pd3 Pd6 84.15(5)
Pd1 Pd3 Pd6 87.62(4)
C40 Pd3 Pd9 119.3(4)
C39 Pd3 Pd9 60.5(4)
C38 Pd3 Pd9 135.5(4)
Co14 Pd3 Pd9 58.52(5)
Co13 Pd3 Pd9 109.84(6)
Pd2 Pd3 Pd9 119.68(5)
Pd1 Pd3 Pd9 71.78(4)
Pd6 Pd3 Pd9 58.63(4)
C22 Pd1A C40 108.6(8)
C22 Pd1A Pd7 78.0(6)
C40 Pd1A Pd7 172.6(7)
C22 Pd1A C11 94.2(7)
C40 Pd1A C11 83.2(6)
Pd7 Pd1A C11 93.4(5)
C22 Pd1A Pd3A 110.6(7)
C40 Pd1A Pd3A 55.0(5)
Pd7 Pd1A Pd3A 126.4(5)
C11 Pd1A Pd3A 135.9(6)
C22 Pd1A Pd2A 162.6(8)
C40 Pd1A Pd2A 54.0(5)
Pd7 Pd1A Pd2A 119.3(6)
C11 Pd1A Pd2A 83.6(5)
Pd3A Pd1A Pd2A 61.9(5)
C22 Pd1A Co8A 35.5(7)
C40 Pd1A Co8A 119.9(10)
Pd7 Pd1A Co8A 67.3(8)
C11 Pd1A Co8A 127.1(8)
Pd3A Pd1A Co8A 89.5(8)
Pd2A Pd1A Co8A 149.2(8)
C22 Pd1A Co2 104.2(6)
C40 Pd1A Co2 114.6(6)
Pd7 Pd1A Co2 59.7(3)
C11 Pd1A Co2 39.1(4)
Pd3A Pd1A Co2 145.2(6)
Pd2A Pd1A Co2 85.0(5)
Co8A Pd1A Co2 119.7(8)
C22 Pd1A Pd4 100.5(6)
C40 Pd1A Pd4 120.0(6)
Pd7 Pd1A Pd4 60.4(3)
C11 Pd1A Pd4 145.9(6)
Pd3A Pd1A Pd4 66.0(4)
Pd2A Pd1A Pd4 90.7(4)
Co8A Pd1A Pd4 65.6(6)
Co2 Pd1A Pd4 107.0(4)
C22 Pd1A Pd5 135.5(7)
C40 Pd1A Pd5 115.4(6)
Pd7 Pd1A Pd5 58.4(3)
C11 Pd1A Pd5 96.7(5)
Pd3A Pd1A Pd5 90.4(4)
Pd2A Pd1A Pd5 61.8(4)
Co8A Pd1A Pd5 110.7(7)
Co2 Pd1A Pd5 62.9(3)
Pd4 Pd1A Pd5 52.0(2)
C40 Pd2A C10 104.1(7)
C40 Pd2A Pd1A 51.7(5)
C10 Pd2A Pd1A 107.1(7)
C40 Pd2A Pd3A 53.1(5)
C10 Pd2A Pd3A 157.1(7)
Pd1A Pd2A Pd3A 58.9(5)
C40 Pd2A Co13 114.6(6)
C10 Pd2A Co13 108.8(6)
Pd1A Pd2A Co13 144.0(6)
Pd3A Pd2A Co13 86.0(4)
C40 Pd2A Pd8A 171.3(7)
C10 Pd2A Pd8A 83.2(6)
Pd1A Pd2A Pd8A 121.9(6)
Pd3A Pd2A Pd8A 119.3(6)
Co13 Pd2A Pd8A 66.5(4)
C40 Pd2A Pd6 114.3(6)
C10 Pd2A Pd6 139.9(6)
Pd1A Pd2A Pd6 88.8(4)
Pd3A Pd2A Pd6 61.8(4)
Co13 Pd2A Pd6 65.8(3)
Pd8A Pd2A Pd6 57.6(4)
C40 Pd2A Co5 125.3(6)
C10 Pd2A Co5 37.5(4)
Pd1A Pd2A Co5 95.8(5)
Pd3A Pd2A Co5 150.2(6)
Co13 Pd2A Co5 115.0(4)
Pd8A Pd2A Co5 58.3(4)
Pd6 Pd2A Co5 106.0(4)
C40 Pd2A Pd5 117.6(6)
C10 Pd2A Pd5 99.2(6)
Pd1A Pd2A Pd5 66.3(4)
Pd3A Pd2A Pd5 91.4(4)
Co13 Pd2A Pd5 110.8(4)
Pd8A Pd2A Pd5 55.6(4)
Pd6 Pd2A Pd5 53.2(2)
Co5 Pd2A Pd5 62.2(3)
C39 Pd3A C40 106.4(7)
C39 Pd3A Pd1A 157.4(7)
C40 Pd3A Pd1A 51.6(5)
C39 Pd3A Pd2A 114.4(7)
C40 Pd3A Pd2A 52.1(5)
Pd1A Pd3A Pd2A 59.2(5)
C39 Pd3A Pd9A 83.7(7)
C40 Pd3A Pd9A 169.6(8)
Pd1A Pd3A Pd9A 118.5(6)
Pd2A Pd3A Pd9A 122.1(6)
C39 Pd3A Co10 104.0(6)
C40 Pd3A Co10 113.5(6)
Pd1A Pd3A Co10 83.6(4)
Pd2A Pd3A Co10 141.4(6)
Pd9A Pd3A Co10 64.7(4)
C39 Pd3A Co14 39.5(5)
C40 Pd3A Co14 121.8(6)
Pd1A Pd3A Co14 151.6(6)
Pd2A Pd3A Co14 94.2(5)
Pd9A Pd3A Co14 64.9(4)
Co10 Pd3A Co14 119.3(4)
C39 Pd3A Pd6 107.1(6)
C40 Pd3A Pd6 114.1(6)
Pd1A Pd3A Pd6 89.4(5)
Pd2A Pd3A Pd6 62.6(4)
Pd9A Pd3A Pd6 59.5(4)
Co10 Pd3A Pd6 110.8(4)
Co14 Pd3A Pd6 67.6(3)
C39 Pd3A Pd4 139.6(7)
C40 Pd3A Pd4 113.7(6)
Pd1A Pd3A Pd4 62.9(4)
Pd2A Pd3A Pd4 87.8(4)
Pd9A Pd3A Pd4 56.0(4)
Co10 Pd3A Pd4 64.4(2)
Co14 Pd3A Pd4 109.8(4)
Pd6 Pd3A Pd4 52.0(2)
C2 Pd4 C41 158.1(5)
C2 Pd4 Co8 47.0(4)
C41 Pd4 Co8 114.3(3)
C2 Pd4 Co7A 43.9(5)
C41 Pd4 Co7A 122.0(5)
C2 Pd4 Pd6 142.0(4)
C41 Pd4 Pd6 51.1(3)
Co8 Pd4 Pd6 159.49(11)
Co7A Pd4 Pd6 173.0(4)
C2 Pd4 Pd5 146.0(4)
C41 Pd4 Pd5 50.1(3)
Co8 Pd4 Pd5 125.54(8)
Co7A Pd4 Pd5 117.9(4)
Pd6 Pd4 Pd5 59.56(4)
C2 Pd4 Pd1 73.4(3)
C41 Pd4 Pd1 128.5(3)
Co8 Pd4 Pd1 111.12(10)
Pd6 Pd4 Pd1 88.71(4)
Pd5 Pd4 Pd1 83.97(4)
C2 Pd4 Co9 43.7(4)
C41 Pd4 Co9 119.7(3)
Co8 Pd4 Co9 56.10(9)
Co7A Pd4 Co9 66.4(4)
Pd6 Pd4 Co9 115.04(6)
Pd5 Pd4 Co9 169.77(6)
Pd1 Pd4 Co9 105.08(6)
C2 Pd4 Pd9 81.1(4)
C41 Pd4 Pd9 104.6(3)
Co8 Pd4 Pd9 117.97(8)
Pd6 Pd4 Pd9 61.51(4)
Pd5 Pd4 Pd9 116.49(5)
Pd1 Pd4 Pd9 73.08(5)
Co9 Pd4 Pd9 63.06(5)
C2 Pd4 Pd9A 83.2(5)
C41 Pd4 Pd9A 96.6(5)
Co7A Pd4 Pd9A 120.1(5)
Pd6 Pd4 Pd9A 62.8(3)
Pd5 Pd4 Pd9A 122.1(3)
Co9 Pd4 Pd9A 54.6(4)
C2 Pd4 Pd7 87.0(4)
C41 Pd4 Pd7 100.7(3)
Co8 Pd4 Pd7 77.80(10)
Co7A Pd4 Pd7 63.7(5)
Pd6 Pd4 Pd7 116.61(5)
Pd5 Pd4 Pd7 60.47(4)
Pd1 Pd4 Pd7 66.52(4)
Co9 Pd4 Pd7 127.24(6)
Pd9 Pd4 Pd7 139.60(6)
Pd9A Pd4 Pd7 155.4(5)
C2 Pd4 Pd1A 87.0(4)
C41 Pd4 Pd1A 113.7(4)
Co7A Pd4 Pd1A 97.6(6)
Pd6 Pd4 Pd1A 87.1(2)
Pd5 Pd4 Pd1A 65.2(2)
Co9 Pd4 Pd1A 124.5(3)
Pd9A Pd4 Pd1A 106.8(5)
Pd7 Pd4 Pd1A 50.0(3)
C1 Pd5 C41 156.8(5)
C1 Pd5 Co4 45.9(4)
C41 Pd5 Co4 114.8(3)
C1 Pd5 Pd6 147.2(4)
C41 Pd5 Pd6 51.0(3)
Co4 Pd5 Pd6 127.34(6)
C1 Pd5 Pd4 142.6(4)
C41 Pd5 Pd4 49.2(3)
Co4 Pd5 Pd4 157.16(6)
Pd6 Pd5 Pd4 59.51(4)
C1 Pd5 Pd8A 89.8(5)
C41 Pd5 Pd8A 94.3(5)
Co4 Pd5 Pd8A 69.9(4)
Pd6 Pd5 Pd8A 62.7(3)
Pd4 Pd5 Pd8A 122.2(3)
C1 Pd5 Co3 44.3(4)
C41 Pd5 Co3 117.2(3)
Co4 Pd5 Co3 55.71(6)
Pd6 Pd5 Co3 168.12(6)
Pd4 Pd5 Co3 112.94(6)
Pd8A Pd5 Co3 124.3(3)
C1 Pd5 Pd7 81.1(4)
C41 Pd5 Pd7 101.4(3)
Co4 Pd5 Pd7 114.45(6)
Pd6 Pd5 Pd7 118.05(5)
Pd4 Pd5 Pd7 62.06(4)
Pd8A Pd5 Pd7 159.1(4)
Co3 Pd5 Pd7 59.44(5)
C1 Pd5 Pd2 72.7(4)
C41 Pd5 Pd2 130.5(3)
Co4 Pd5 Pd2 107.86(6)
Pd6 Pd5 Pd2 83.53(4)
Pd4 Pd5 Pd2 94.24(4)
Co3 Pd5 Pd2 106.89(5)
Pd7 Pd5 Pd2 81.89(4)
C1 Pd5 Pd8 87.8(4)
C41 Pd5 Pd8 101.7(3)
Co4 Pd5 Pd8 78.76(6)
Pd6 Pd5 Pd8 60.90(4)
Pd4 Pd5 Pd8 117.78(5)
Co3 Pd5 Pd8 128.65(6)
Pd7 Pd5 Pd8 144.69(6)
Pd2 Pd5 Pd8 62.81(5)
C1 Pd5 Pd2A 88.8(4)
C41 Pd5 Pd2A 113.0(4)
Co4 Pd5 Pd2A 111.2(2)
Pd6 Pd5 Pd2A 62.7(3)
Pd4 Pd5 Pd2A 91.4(2)
Pd8A Pd5 Pd2A 59.9(5)
Co3 Pd5 Pd2A 128.6(3)
Pd7 Pd5 Pd2A 100.9(3)
C1 Pd5 Co5 36.3(4)
C41 Pd5 Co5 152.4(3)
Co4 Pd5 Co5 55.68(6)
Pd6 Pd5 Co5 110.98(5)
Pd4 Pd5 Co5 146.54(6)
Pd8A Pd5 Co5 58.3(3)
Co3 Pd5 Co5 80.40(6)
Pd7 Pd5 Co5 106.00(5)
Pd2 Pd5 Co5 52.33(5)
Pd8 Pd5 Co5 52.69(5)
Pd2A Pd5 Co5 58.8(2)
C3 Pd6 C41 155.5(5)
C3 Pd6 Co12 47.1(4)
C41 Pd6 Co12 113.4(3)
C3 Pd6 Co15 46.6(4)
C41 Pd6 Co15 115.0(3)
Co12 Pd6 Co15 62.59(6)
C3 Pd6 Pd4 146.5(4)
C41 Pd6 Pd4 49.8(3)
Co12 Pd6 Pd4 162.44(6)
Co15 Pd6 Pd4 116.53(6)
C3 Pd6 Pd5 144.1(4)
C41 Pd6 Pd5 50.5(3)
Co12 Pd6 Pd5 114.63(6)
Co15 Pd6 Pd5 164.31(6)
Pd4 Pd6 Pd5 60.93(4)
C3 Pd6 Pd3 69.2(4)
C41 Pd6 Pd3 135.3(3)
Co12 Pd6 Pd3 106.98(6)
Co15 Pd6 Pd3 100.00(6)
Pd4 Pd6 Pd3 90.54(4)
Pd5 Pd6 Pd3 95.55(4)
C3 Pd6 Pd9 85.2(4)
C41 Pd6 Pd9 103.5(3)
Co12 Pd6 Pd9 127.33(6)
Co15 Pd6 Pd9 68.38(6)
Pd4 Pd6 Pd9 61.55(4)
Pd5 Pd6 Pd9 117.76(5)
Pd3 Pd6 Pd9 63.46(5)
C3 Pd6 Pd8 81.9(4)
C41 Pd6 Pd8 103.1(3)
Co12 Pd6 Pd8 63.31(5)
Co15 Pd6 Pd8 122.43(6)
Pd4 Pd6 Pd8 121.01(5)
Pd5 Pd6 Pd8 62.90(4)
Pd3 Pd6 Pd8 78.18(5)
Pd9 Pd6 Pd8 141.63(7)
C3 Pd6 Pd8A 87.7(5)
C41 Pd6 Pd8A 92.0(5)
Co12 Pd6 Pd8A 58.2(3)
Co15 Pd6 Pd8A 120.7(3)
Pd4 Pd6 Pd8A 120.9(3)
Pd5 Pd6 Pd8A 60.0(3)
C3 Pd6 Pd9A 88.4(5)
C41 Pd6 Pd9A 94.3(5)
Co12 Pd6 Pd9A 122.6(3)
Co15 Pd6 Pd9A 60.2(4)
Pd4 Pd6 Pd9A 61.0(3)
Pd5 Pd6 Pd9A 121.5(3)
Pd8A Pd6 Pd9A 172.3(7)
C3 Pd6 Pd3A 85.1(5)
C41 Pd6 Pd3A 116.9(4)
Co12 Pd6 Pd3A 129.6(2)
Co15 Pd6 Pd3A 98.7(3)
Pd4 Pd6 Pd3A 67.7(2)
Pd5 Pd6 Pd3A 94.4(3)
Pd8A Pd6 Pd3A 115.1(5)
Pd9A Pd6 Pd3A 57.9(5)
C12 Pd7 C23 92.9(6)
C12 Pd7 Pd1A 87.7(5)
C23 Pd7 Pd1A 111.9(5)
C12 Pd7 Co7 108.5(4)
C23 Pd7 Co7 44.7(4)
C12 Pd7 Co2 43.6(4)
C23 Pd7 Co2 135.5(4)
Pd1A Pd7 Co2 66.5(3)
Co7 Pd7 Co2 128.33(9)
C12 Pd7 Co3 76.6(4)
C23 Pd7 Co3 129.5(4)
Pd1A Pd7 Co3 116.6(3)
Co7 Pd7 Co3 171.44(10)
Co2 Pd7 Co3 60.12(6)
C12 Pd7 Pd5 112.3(4)
C23 Pd7 Pd5 154.8(4)
Pd1A Pd7 Pd5 72.0(3)
Co7 Pd7 Pd5 122.47(8)
Co2 Pd7 Pd5 69.53(5)
Co3 Pd7 Pd5 59.59(5)
C12 Pd7 Pd4 156.8(4)
C23 Pd7 Pd4 99.5(4)
Pd1A Pd7 Pd4 69.6(3)
Co7 Pd7 Pd4 69.02(6)
Co2 Pd7 Pd4 118.70(6)
Co3 Pd7 Pd4 109.15(6)
Pd5 Pd7 Pd4 57.47(4)
C12 Pd7 Co7A 140.2(6)
C23 Pd7 Co7A 47.3(6)
Pd1A Pd7 Co7A 105.5(4)
Co2 Pd7 Co7A 172.0(3)
Co3 Pd7 Co7A 125.5(3)
Pd5 Pd7 Co7A 107.5(4)
Pd4 Pd7 Co7A 55.2(4)
C12 Pd7 Co8A 106.5(6)
C23 Pd7 Co8A 54.6(7)
Pd1A Pd7 Co8A 60.3(7)
Co2 Pd7 Co8A 119.5(6)
Co3 Pd7 Co8A 175.1(6)
Pd5 Pd7 Co8A 115.6(6)
Pd4 Pd7 Co8A 66.5(5)
Co7A Pd7 Co8A 54.4(6)
C12 Pd7 Pd1 103.4(4)
C23 Pd7 Pd1 99.1(4)
Co7 Pd7 Pd1 55.09(8)
Co2 Pd7 Pd1 86.09(6)
Co3 Pd7 Pd1 131.35(6)
Pd5 Pd7 Pd1 76.97(4)
Pd4 Pd7 Pd1 55.44(4)
C9 Pd8 C34 94.5(6)
C9 Pd8 C33 94.2(6)
C34 Pd8 C33 77.5(5)
C9 Pd8 Co5 43.2(4)
C34 Pd8 Co5 110.6(4)
C33 Pd8 Co5 135.9(4)
C9 Pd8 Co13 137.7(4)
C34 Pd8 Co13 43.3(4)
C33 Pd8 Co13 80.3(4)
Co5 Pd8 Co13 136.05(10)
C9 Pd8 Pd6 151.7(4)
C34 Pd8 Pd6 113.7(4)
C33 Pd8 Pd6 90.6(4)
Co5 Pd8 Pd6 121.22(6)
Co13 Pd8 Pd6 70.56(5)
C9 Pd8 Pd5 97.8(4)
C34 Pd8 Pd5 158.0(4)
C33 Pd8 Pd5 119.5(4)
Co5 Pd8 Pd5 68.22(5)
Co13 Pd8 Pd5 121.53(6)
Pd6 Pd8 Pd5 56.20(4)
C9 Pd8 Co12 131.8(4)
C34 Pd8 Co12 82.1(4)
C33 Pd8 Co12 37.9(4)
Co5 Pd8 Co12 165.58(9)
Co13 Pd8 Co12 58.04(6)
Pd6 Pd8 Co12 55.56(5)
Pd5 Pd8 Co12 102.75(6)
C9 Pd8 Pd2 97.5(4)
C34 Pd8 Pd2 102.5(4)
C33 Pd8 Pd2 168.3(4)
Co5 Pd8 Pd2 55.34(5)
Co13 Pd8 Pd2 91.68(7)
Pd6 Pd8 Pd2 78.65(4)
Pd5 Pd8 Pd2 57.86(4)
Co12 Pd8 Pd2 130.38(6)
C24 Pd9 C37 102.6(6)
C24 Pd9 Co10 42.8(4)
C37 Pd9 Co10 145.3(4)
C24 Pd9 Co14 115.8(4)
C37 Pd9 Co14 44.3(4)
Co10 Pd9 Co14 136.42(8)
C24 Pd9 Pd6 165.5(4)
C37 Pd9 Pd6 91.4(4)
Co10 Pd9 Pd6 122.93(6)
Co14 Pd9 Pd6 72.24(5)
C24 Pd9 Pd4 111.4(4)
C37 Pd9 Pd4 140.4(4)
Co10 Pd9 Pd4 72.02(5)
Co14 Pd9 Pd4 127.20(6)
Pd6 Pd9 Pd4 56.95(4)
C24 Pd9 Co9 68.6(4)
C37 Pd9 Co9 121.5(4)
Co10 Pd9 Co9 57.20(6)
Co14 Pd9 Co9 164.87(8)
Pd6 Pd9 Co9 106.99(6)
Pd4 Pd9 Co9 58.08(5)
C24 Pd9 Pd3 115.6(4)
C37 Pd9 Pd3 98.5(4)
Co10 Pd9 Pd3 96.54(6)
Co14 Pd9 Pd3 54.35(5)
Pd6 Pd9 Pd3 57.91(4)
Pd4 Pd9 Pd3 84.89(5)
Co9 Pd9 Pd3 138.63(6)
C24 Pd9 Co15 141.0(4)
C37 Pd9 Co15 40.4(4)
Co10 Pd9 Co15 171.23(8)
Co14 Pd9 Co15 51.99(6)
Pd6 Pd9 Co15 53.53(5)
Pd4 Pd9 Co15 100.89(6)
Co9 Pd9 Co15 114.87(7)
Pd3 Pd9 Co15 87.78(5)
C9 Pd8A C33 107.1(9)
C9 Pd8A C15 86.4(8)
C33 Pd8A C15 93.6(9)
C9 Pd8A Co12 146.5(8)
C33 Pd8A Co12 41.9(5)
C15 Pd8A Co12 104.7(8)
C9 Pd8A Pd5 101.9(7)
C33 Pd8A Pd5 143.5(9)
C15 Pd8A Pd5 66.4(5)
Co12 Pd8A Pd5 111.5(5)
C9 Pd8A Pd6 153.3(9)
C33 Pd8A Pd6 98.9(7)
C15 Pd8A Pd6 98.2(6)
Co12 Pd8A Pd6 57.6(3)
Pd5 Pd8A Pd6 57.3(3)
C9 Pd8A Co5 39.8(5)
C33 Pd8A Co5 146.5(8)
C15 Pd8A Co5 89.4(6)
Co12 Pd8A Co5 164.0(9)
Pd5 Pd8A Co5 66.9(3)
Pd6 Pd8A Co5 113.7(5)
C9 Pd8A Pd2A 94.2(8)
C33 Pd8A Pd2A 133.1(9)
C15 Pd8A Pd2A 129.8(7)
Co12 Pd8A Pd2A 101.7(6)
Pd5 Pd8A Pd2A 64.4(4)
Pd6 Pd8A Pd2A 62.7(4)
Co5 Pd8A Pd2A 62.8(5)
C9 Pd8A Co4 62.3(6)
C33 Pd8A Co4 124.1(9)
C15 Pd8A Co4 35.5(4)
Co12 Pd8A Co4 139.1(8)
Pd5 Pd8A Co4 53.8(3)
Pd6 Pd8A Co4 107.6(5)
Co5 Pd8A Co4 54.0(3)
Pd2A Pd8A Co4 102.9(5)
C37 Pd9A C24 98.0(8)
C37 Pd9A C25 107.2(9)
C24 Pd9A C25 78.2(7)
C37 Pd9A Co9 148.2(10)
C24 Pd9A Co9 72.1(6)
C25 Pd9A Co9 41.8(5)
C37 Pd9A C36 73.9(7)
C24 Pd9A C36 156.4(10)
C25 Pd9A C36 83.0(9)
Co9 Pd9A C36 102.8(8)
C37 Pd9A Co15 45.2(5)
C24 Pd9A Co15 142.3(8)
C25 Pd9A Co15 115.7(9)
Co9 Pd9A Co15 142.1(9)
C36 Pd9A Co15 39.4(4)
C37 Pd9A Pd4 148.7(8)
C24 Pd9A Pd4 102.8(7)
C25 Pd9A Pd4 99.9(7)
Co9 Pd9A Pd4 62.1(4)
C36 Pd9A Pd4 94.5(6)
Co15 Pd9A Pd4 108.4(5)
C37 Pd9A Pd3A 96.5(9)
C24 Pd9A Pd3A 73.4(8)
C25 Pd9A Pd3A 145.1(8)
Co9 Pd9A Pd3A 108.7(7)
C36 Pd9A Pd3A 128.9(7)
Co15 Pd9A Pd3A 99.2(6)
Pd4 Pd9A Pd3A 67.9(5)
C37 Pd9A Pd6 92.6(7)
C24 Pd9A Pd6 135.6(10)
C25 Pd9A Pd6 138.6(9)
Co9 Pd9A Pd6 115.9(6)
C36 Pd9A Pd6 67.8(5)
Co15 Pd9A Pd6 56.2(3)
Pd4 Pd9A Pd6 56.2(3)
Pd3A Pd9A Pd6 62.6(5)
C37 Pd9A Co10 129.9(9)
C24 Pd9A Co10 36.4(5)
C25 Pd9A Co10 86.2(6)
Co9 Pd9A Co10 56.3(3)
C36 Pd9A Co10 156.1(8)
Co15 Pd9A Co10 158.1(9)
Pd4 Pd9A Co10 66.4(4)
Pd3A Pd9A Co10 58.9(5)
Pd6 Pd9A Co10 108.7(6)
C37 Pd9A Co14 39.2(5)
C24 Pd9A Co14 96.3(8)
C25 Pd9A Co14 145.6(8)
Co9 Pd9A Co14 165.9(9)
C36 Pd9A Co14 91.0(6)
Co15 Pd9A Co14 51.6(3)
Pd4 Pd9A Co14 114.5(6)
Pd3A Pd9A Co14 59.0(5)
Pd6 Pd9A Co14 66.5(4)
Co10 Pd9A Co14 109.6(7)
C4 Co1 C1 159.3(6)
C4 Co1 C5 101.9(6)
C1 Co1 C5 98.8(6)
C4 Co1 C8 86.9(7)
C1 Co1 C8 94.7(6)
C5 Co1 C8 87.4(6)
C4 Co1 C6 87.4(7)
C1 Co1 C6 92.6(6)
C5 Co1 C6 88.5(6)
C8 Co1 C6 172.1(6)
C4 Co1 Co2 152.0(5)
C1 Co1 Co2 48.7(4)
C5 Co1 Co2 50.2(4)
C8 Co1 Co2 88.8(4)
C6 Co1 Co2 93.7(5)
C4 Co1 Co3 126.5(5)
C1 Co1 Co3 49.0(4)
C5 Co1 Co3 100.1(4)
C8 Co1 Co3 46.3(4)
C6 Co1 Co3 141.3(5)
Co2 Co1 Co3 65.61(7)
C4 Co1 Co5 128.7(5)
C1 Co1 Co5 47.2(4)
C5 Co1 Co5 96.3(4)
C8 Co1 Co5 141.9(4)
C6 Co1 Co5 45.4(5)
Co2 Co1 Co5 65.93(8)
Co3 Co1 Co5 96.01(8)
C4 Co1 Co4 113.0(5)
C1 Co1 Co4 46.3(4)
C5 Co1 Co4 145.1(4)
C8 Co1 Co4 93.5(4)
C6 Co1 Co4 93.7(5)
Co2 Co1 Co4 94.89(8)
Co3 Co1 Co4 58.46(7)
Co5 Co1 Co4 62.68(8)
C11 Co2 C12 95.0(6)
C11 Co2 C1 135.6(6)
C12 Co2 C1 125.4(6)
C11 Co2 C5 94.7(6)
C12 Co2 C5 92.4(6)
C1 Co2 C5 100.4(6)
C11 Co2 Co1 131.1(4)
C12 Co2 Co1 116.5(4)
C1 Co2 Co1 50.0(4)
C5 Co2 Co1 50.5(4)
C11 Co2 Pd2 61.5(4)
C12 Co2 Pd2 124.6(4)
C1 Co2 Pd2 79.0(4)
C5 Co2 Pd2 135.4(4)
Co1 Co2 Pd2 116.13(9)
C11 Co2 Pd7 109.7(4)
C12 Co2 Pd7 51.8(4)
C1 Co2 Pd7 86.7(4)
C5 Co2 Pd7 137.0(4)
Co1 Co2 Pd7 119.16(9)
Pd2 Co2 Pd7 87.61(6)
C11 Co2 Co3 170.6(4)
C12 Co2 Co3 81.5(4)
C1 Co2 Co3 45.1(4)
C5 Co2 Co3 94.2(4)
Co1 Co2 Co3 57.85(7)
Pd2 Co2 Co3 113.43(8)
Pd7 Co2 Co3 61.31(6)
C11 Co2 Co5 95.5(4)
C12 Co2 Co5 168.8(4)
C1 Co2 Co5 43.3(4)
C5 Co2 Co5 90.7(4)
Co1 Co2 Co5 58.35(7)
Pd2 Co2 Co5 58.14(6)
Pd7 Co2 Co5 120.26(8)
Co3 Co2 Co5 87.57(8)
C11 Co2 Pd1A 63.8(5)
C12 Co2 Pd1A 83.3(5)
C1 Co2 Pd1A 100.2(5)
C5 Co2 Pd1A 157.4(5)
Co1 Co2 Pd1A 149.7(3)
Pd7 Co2 Pd1A 53.8(2)
Co3 Co2 Pd1A 107.0(3)
Co5 Co2 Pd1A 97.8(3)
C11 Co2 Pd5 117.9(4)
C12 Co2 Pd5 108.0(4)
C1 Co2 Pd5 38.7(4)
C5 Co2 Pd5 138.8(4)
Co1 Co2 Pd5 88.26(7)
Pd2 Co2 Pd5 57.86(5)
Pd7 Co2 Pd5 57.01(5)
Co3 Co2 Pd5 55.80(5)
Co5 Co2 Pd5 63.28(6)
Pd1A Co2 Pd5 62.9(3)
C13 Co3 C8 94.3(7)
C13 Co3 C14 93.9(7)
C8 Co3 C14 101.0(7)
C13 Co3 C1 153.3(6)
C8 Co3 C1 104.6(6)
C14 Co3 C1 100.7(6)
C13 Co3 Co1 148.7(5)
C8 Co3 Co1 56.1(5)
C14 Co3 Co1 101.0(5)
C1 Co3 Co1 49.1(4)
C13 Co3 Co4 143.3(5)
C8 Co3 Co4 105.0(5)
C14 Co3 Co4 52.3(4)
C1 Co3 Co4 48.8(4)
Co1 Co3 Co4 63.33(7)
C13 Co3 Co2 119.5(5)
C8 Co3 Co2 88.4(5)
C14 Co3 Co2 144.7(5)
C1 Co3 Co2 44.2(4)
Co1 Co3 Co2 56.54(7)
Co4 Co3 Co2 92.39(8)
C13 Co3 Pd7 70.0(5)
C8 Co3 Pd7 122.4(5)
C14 Co3 Pd7 133.9(5)
C1 Co3 Pd7 83.9(4)
Co1 Co3 Pd7 115.11(8)
Co4 Co3 Pd7 120.56(9)
Co2 Co3 Pd7 58.57(6)
C13 Co3 Pd5 111.7(5)
C8 Co3 Pd5 151.7(5)
C14 Co3 Pd5 88.6(5)
C1 Co3 Pd5 47.2(4)
Co1 Co3 Pd5 96.13(8)
Co4 Co3 Pd5 60.38(6)
Co2 Co3 Pd5 69.49(6)
Pd7 Co3 Pd5 60.97(5)
C7 Co4 C15 101.0(7)
C7 Co4 C1 127.3(6)
C15 Co4 C1 128.5(6)
C7 Co4 C14 99.9(7)
C15 Co4 C14 91.0(7)
C1 Co4 C14 96.5(6)
C7 Co4 Co3 121.0(5)
C15 Co4 Co3 122.8(4)
C1 Co4 Co3 48.9(4)
C14 Co4 Co3 48.0(4)
C7 Co4 Co1 82.6(5)
C15 Co4 Co1 173.6(5)
C1 Co4 Co1 46.5(4)
C14 Co4 Co1 93.6(5)
Co3 Co4 Co1 58.21(7)
C7 Co4 Pd5 171.3(5)
C15 Co4 Pd5 80.4(5)
C1 Co4 Pd5 49.1(4)
C14 Co4 Pd5 88.6(5)
Co3 Co4 Pd5 63.91(6)
Co1 Co4 Pd5 95.24(8)
C7 Co4 Co5 101.7(5)
C15 Co4 Co5 116.8(5)
C1 Co4 Co5 44.1(4)
C14 Co4 Co5 140.2(4)
Co3 Co4 Co5 92.16(8)
Co1 Co4 Co5 57.02(7)
Pd5 Co4 Co5 70.19(7)
C7 Co4 Pd8A 117.0(5)
C15 Co4 Pd8A 58.6(6)
C1 Co4 Pd8A 81.8(5)
C14 Co4 Pd8A 134.8(6)
Co3 Co4 Pd8A 119.0(3)
Co1 Co4 Pd8A 115.1(4)
Pd5 Co4 Pd8A 56.3(3)
Co5 Co4 Pd8A 58.5(4)
C10 Co5 C9 98.7(7)
C10 Co5 C6 97.9(7)
C9 Co5 C6 96.9(7)
C10 Co5 C1 133.8(6)
C9 Co5 C1 117.7(7)
C6 Co5 C1 104.4(7)
C10 Co5 Co1 135.5(5)
C9 Co5 Co1 118.1(5)
C6 Co5 Co1 56.0(6)
C1 Co5 Co1 48.4(4)
C10 Co5 Pd2 56.7(5)
C9 Co5 Pd2 121.2(5)
C6 Co5 Pd2 135.1(5)
C1 Co5 Pd2 79.5(4)
Co1 Co5 Pd2 114.05(9)
C10 Co5 Pd8 80.9(5)
C9 Co5 Pd8 54.6(5)
C6 Co5 Pd8 150.5(6)
C1 Co5 Pd8 97.0(4)
Co1 Co5 Pd8 140.25(9)
Pd2 Co5 Pd8 68.27(6)
C10 Co5 Co4 162.0(5)
C9 Co5 Co4 74.3(5)
C6 Co5 Co4 99.4(5)
C1 Co5 Co4 45.0(4)
Co1 Co5 Co4 60.30(7)
Pd2 Co5 Co4 112.29(8)
Pd8 Co5 Co4 81.62(8)
C10 Co5 Co2 96.2(5)
C9 Co5 Co2 160.7(5)
C6 Co5 Co2 93.2(6)
C1 Co5 Co2 43.4(4)
Co1 Co5 Co2 55.72(7)
Pd2 Co5 Co2 58.67(6)
Pd8 Co5 Co2 116.31(8)
Co4 Co5 Co2 87.81(8)
C10 Co5 Pd8A 95.3(6)
C9 Co5 Pd8A 48.8(6)
C6 Co5 Pd8A 144.8(6)
C1 Co5 Pd8A 89.1(5)
Co1 Co5 Pd8A 127.3(4)
Co4 Co5 Pd8A 67.5(4)
Co2 Co5 Pd8A 117.6(3)
C10 Co5 Pd2A 53.8(5)
C9 Co5 Pd2A 98.1(5)
C6 Co5 Pd2A 149.6(6)
C1 Co5 Pd2A 91.6(5)
Co1 Co5 Pd2A 134.5(3)
Co4 Co5 Pd2A 110.0(2)
Co2 Co5 Pd2A 80.9(3)
Pd8A Co5 Pd2A 58.9(5)
C10 Co5 Pd5 112.2(5)
C9 Co5 Pd5 98.6(5)
C6 Co5 Pd5 143.4(6)
C1 Co5 Pd5 39.3(4)
Co1 Co5 Pd5 87.46(7)
Pd2 Co5 Pd5 58.32(5)
Pd8 Co5 Pd5 59.09(5)
Co4 Co5 Pd5 54.13(6)
Co2 Co5 Pd5 64.16(6)
Pd8A Co5 Pd5 54.7(3)
Pd2A Co5 Pd5 59.1(2)
C16 Co6 C17 99.4(7)
C16 Co6 C19 92.6(7)
C17 Co6 C19 88.2(6)
C16 Co6 C2 157.4(7)
C17 Co6 C2 100.5(5)
C19 Co6 C2 98.8(6)
C16 Co6 Co10 148.7(6)
C17 Co6 Co10 51.0(4)
C19 Co6 Co10 96.1(4)
C2 Co6 Co10 49.4(4)
C16 Co6 Co9 138.5(6)
C17 Co6 Co9 96.6(4)
C19 Co6 Co9 49.8(4)
C2 Co6 Co9 48.9(4)
Co10 Co6 Co9 64.95(7)
C16 Co6 Co7 118.7(6)
C17 Co6 Co7 99.4(4)
C19 Co6 Co7 145.6(4)
C2 Co6 Co7 46.9(4)
Co10 Co6 Co7 65.13(10)
Co9 Co6 Co7 95.85(9)
C16 Co6 Co7A 112.7(7)
C17 Co6 Co7A 143.2(5)
C19 Co6 Co7A 107.0(7)
C2 Co6 Co7A 45.1(5)
Co10 Co6 Co7A 93.4(3)
Co9 Co6 Co7A 71.3(5)
C16 Co6 Co8A 124.1(8)
C17 Co6 Co8A 86.8(8)
C19 Co6 Co8A 143.3(7)
C2 Co6 Co8A 46.9(6)
Co10 Co6 Co8A 53.8(7)
Co9 Co6 Co8A 94.7(5)
Co7A Co6 Co8A 60.8(6)
C16 Co6 Co8 114.5(6)
C17 Co6 Co8 146.1(4)
C19 Co6 Co8 91.1(4)
C2 Co6 Co8 46.2(4)
Co10 Co6 Co8 95.43(8)
Co9 Co6 Co8 58.75(10)
Co7 Co6 Co8 64.14(10)
C18 Co7 C23 93.1(7)
C18 Co7 C22 92.5(7)
C23 Co7 C22 103.3(6)
C18 Co7 C2 117.6(7)
C23 Co7 C2 115.4(6)
C22 Co7 C2 127.8(6)
C18 Co7 Co6 69.4(6)
C23 Co7 Co6 112.8(5)
C22 Co7 Co6 139.9(5)
C2 Co7 Co6 48.8(4)
C18 Co7 Pd7 142.2(5)
C23 Co7 Pd7 54.7(5)
C22 Co7 Pd7 78.6(4)
C2 Co7 Pd7 95.9(4)
Co6 Co7 Pd7 136.97(13)
C18 Co7 Pd1 130.2(6)
C23 Co7 Pd1 124.7(5)
C22 Co7 Pd1 51.6(5)
C2 Co7 Pd1 77.3(4)
Co6 Co7 Pd1 113.90(12)
Pd7 Co7 Pd1 71.05(7)
C18 Co7 Co10 96.7(5)
C23 Co7 Co10 159.9(5)
C22 Co7 Co10 93.7(5)
C2 Co7 Co10 44.5(4)
Co6 Co7 Co10 55.55(8)
Pd7 Co7 Co10 120.25(10)
Pd1 Co7 Co10 59.43(9)
C18 Co7 Co8 113.3(6)
C23 Co7 Co8 72.9(5)
C22 Co7 Co8 154.0(5)
C2 Co7 Co8 43.5(4)
Co6 Co7 Co8 59.03(8)
Pd7 Co7 Co8 78.53(12)
Pd1 Co7 Co8 108.56(9)
Co10 Co7 Co8 87.11(10)
C18 Co7 Pd4 156.6(6)
C23 Co7 Pd4 98.4(5)
C22 Co7 Pd4 104.4(5)
C2 Co7 Pd4 39.0(4)
Co6 Co7 Pd4 87.34(8)
Pd7 Co7 Pd4 58.82(6)
Pd1 Co7 Pd4 56.56(5)
Co10 Co7 Pd4 66.61(7)
Co8 Co7 Pd4 52.29(6)
C27 Co8 C20 100.7(7)
C27 Co8 C2 131.3(6)
C20 Co8 C2 125.6(6)
C27 Co8 C26 86.8(7)
C20 Co8 C26 105.7(7)
C2 Co8 C26 93.4(6)
C27 Co8 Co9 122.9(5)
C20 Co8 Co9 119.4(5)
C2 Co8 Co9 48.6(4)
C26 Co8 Co9 46.2(5)
C27 Co8 Pd4 81.8(4)
C20 Co8 Pd4 170.4(5)
C2 Co8 Pd4 50.0(4)
C26 Co8 Pd4 83.6(5)
Co9 Co8 Pd4 65.35(7)
C27 Co8 Co6 178.1(5)
C20 Co8 Co6 80.1(5)
C2 Co8 Co6 47.4(4)
C26 Co8 Co6 94.6(5)
Co9 Co8 Co6 57.76(8)
Pd4 Co8 Co6 97.12(9)
C27 Co8 Co7 121.3(5)
C20 Co8 Co7 101.0(5)
C2 Co8 Co7 43.0(4)
C26 Co8 Co7 136.3(5)
Co9 Co8 Co7 90.58(10)
Pd4 Co8 Co7 69.98(8)
Co6 Co8 Co7 56.83(8)
C2 Co7A C20 125.8(11)
C2 Co7A C27 120.2(11)
C20 Co7A C27 89.6(10)
C2 Co7A C23 105.8(11)
C20 Co7A C23 102.8(10)
C27 Co7A C23 111.1(9)
C2 Co7A Co6 48.7(5)
C20 Co7A Co6 80.4(7)
C27 Co7A Co6 145.4(12)
C23 Co7A Co6 103.4(9)
C2 Co7A Co8A 46.9(7)
C20 Co7A Co8A 127.5(11)
C27 Co7A Co8A 142.3(9)
C23 Co7A Co8A 59.4(10)
Co6 Co7A Co8A 60.6(6)
C2 Co7A Pd4 49.1(5)
C20 Co7A Pd4 151.1(13)
C27 Co7A Pd4 76.1(6)
C23 Co7A Pd4 105.7(8)
Co6 Co7A Pd4 97.1(5)
Co8A Co7A Pd4 72.7(6)
C2 Co7A Pd7 88.1(7)
C20 Co7A Pd7 143.1(10)
C27 Co7A Pd7 83.7(6)
C23 Co7A Pd7 47.9(6)
Co6 Co7A Pd7 123.2(7)
Co8A Co7A Pd7 62.9(7)
Pd4 Co7A Pd7 61.1(3)
C2 Co7A Co9 38.6(6)
C20 Co7A Co9 99.4(9)
C27 Co7A Co9 97.0(9)
C23 Co7A Co9 143.9(8)
Co6 Co7A Co9 52.9(3)
Co8A Co7A Co9 84.6(7)
Pd4 Co7A Co9 58.7(4)
Pd7 Co7A Co9 117.5(5)
C22 Co8A C18 99.9(14)
C22 Co8A C2 147.4(17)
C18 Co8A C2 112.6(15)
C22 Co8A Co10 119.8(19)
C18 Co8A Co10 109.8(12)
C2 Co8A Co10 52.4(7)
C22 Co8A C23 91.7(14)
C18 Co8A C23 75.5(13)
C2 Co8A C23 93.3(14)
Co10 Co8A C23 145.2(13)
C22 Co8A Co6 163.4(15)
C18 Co8A Co6 67.2(9)
C2 Co8A Co6 47.4(6)
Co10 Co8A Co6 59.4(6)
C23 Co8A Co6 94.7(11)
C22 Co8A Co7A 134.9(18)
C18 Co8A Co7A 92.3(15)
C2 Co8A Co7A 44.0(7)
Co10 Co8A Co7A 95.6(9)
C23 Co8A Co7A 49.7(10)
Co6 Co8A Co7A 58.6(6)
C22 Co8A Pd1A 49.4(9)
C18 Co8A Pd1A 148.7(13)
C2 Co8A Pd1A 98.0(10)
Co10 Co8A Pd1A 93.7(10)
C23 Co8A Pd1A 97.0(10)
Co6 Co8A Pd1A 144.1(10)
Co7A Co8A Pd1A 106.0(10)
C22 Co8A Pd7 73.9(10)
C18 Co8A Pd7 120.9(16)
C2 Co8A Pd7 86.3(10)
Co10 Co8A Pd7 124.3(9)
C23 Co8A Pd7 46.8(6)
Co6 Co8A Pd7 121.1(11)
Co7A Co8A Pd7 62.7(8)
Pd1A Co8A Pd7 52.4(5)
C25 Co9 C26 96.0(8)
C25 Co9 C2 156.1(6)
C26 Co9 C2 102.7(7)
C25 Co9 C19 91.9(7)
C26 Co9 C19 98.9(7)
C2 Co9 C19 99.7(6)
C25 Co9 Co6 136.8(5)
C26 Co9 Co6 106.9(6)
C2 Co9 Co6 50.4(4)
C19 Co9 Co6 49.3(4)
C25 Co9 Co8 151.5(5)
C26 Co9 Co8 55.5(6)
C2 Co9 Co8 48.7(4)
C19 Co9 Co8 94.4(4)
Co6 Co9 Co8 63.49(10)
C25 Co9 Pd9A 65.9(7)
C26 Co9 Pd9A 116.6(7)
C2 Co9 Pd9A 92.1(6)
C19 Co9 Pd9A 139.0(6)
Co6 Co9 Pd9A 128.2(5)
C25 Co9 Co10 114.3(5)
C26 Co9 Co10 148.3(6)
C2 Co9 Co10 45.6(4)
C19 Co9 Co10 89.7(4)
Co6 Co9 Co10 57.09(7)
Co8 Co9 Co10 93.57(12)
Pd9A Co9 Co10 71.1(5)
C25 Co9 Pd4 122.6(5)
C26 Co9 Pd4 84.0(5)
C2 Co9 Pd4 46.4(4)
C19 Co9 Pd4 145.1(4)
Co6 Co9 Pd4 96.39(7)
Co8 Co9 Pd4 58.55(7)
Pd9A Co9 Pd4 63.3(4)
Co10 Co9 Pd4 72.16(6)
C25 Co9 Pd9 77.4(5)
C26 Co9 Pd9 126.6(5)
C2 Co9 Pd9 79.5(4)
C19 Co9 Pd9 133.8(4)
Co6 Co9 Pd9 113.56(8)
Co8 Co9 Pd9 116.24(9)
Co10 Co9 Pd9 56.69(6)
Pd4 Co9 Pd9 58.86(5)
C25 Co9 Co7A 163.3(7)
C26 Co9 Co7A 67.6(7)
C2 Co9 Co7A 36.9(5)
C19 Co9 Co7A 93.8(5)
Co6 Co9 Co7A 55.8(3)
Pd9A Co9 Co7A 117.5(5)
Co10 Co9 Co7A 81.5(4)
Pd4 Co9 Co7A 54.9(3)
C24 Co10 C21 97.8(7)
C24 Co10 C2 120.8(6)
C21 Co10 C2 137.8(6)
C24 Co10 C17 93.8(6)
C21 Co10 C17 93.0(6)
C2 Co10 C17 100.2(5)
C24 Co10 Co8A 169.9(8)
C21 Co10 Co8A 85.8(9)
C2 Co10 Co8A 53.3(8)
C17 Co10 Co8A 95.4(7)
C24 Co10 Co6 117.1(5)
C21 Co10 Co6 127.3(5)
C2 Co10 Co6 50.9(4)
C17 Co10 Co6 49.3(4)
Co8A Co10 Co6 66.8(7)
C24 Co10 Pd9 50.5(5)
C21 Co10 Pd9 108.8(5)
C2 Co10 Pd9 86.4(4)
C17 Co10 Pd9 139.4(4)
Co6 Co10 Pd9 123.81(9)
C24 Co10 Pd1 118.8(5)
C21 Co10 Pd1 69.5(5)
C2 Co10 Pd1 76.7(4)
C17 Co10 Pd1 144.1(4)
Co6 Co10 Pd1 117.07(9)
Pd9 Co10 Pd1 76.53(6)
C24 Co10 Co9 77.5(5)
C21 Co10 Co9 174.5(5)
C2 Co10 Co9 45.6(4)
C17 Co10 Co9 90.1(4)
Co8A Co10 Co9 98.4(8)
Co6 Co10 Co9 57.96(7)
Pd9 Co10 Co9 66.11(7)
Pd1 Co10 Co9 110.12(8)
C24 Co10 Co7 164.3(5)
C21 Co10 Co7 95.6(5)
C2 Co10 Co7 44.1(4)
C17 Co10 Co7 93.6(4)
Co6 Co10 Co7 59.32(8)
Pd9 Co10 Co7 116.92(9)
Pd1 Co10 Co7 58.89(7)
Co9 Co10 Co7 88.73(9)
C24 Co10 Pd3A 79.0(5)
C21 Co10 Pd3A 72.9(5)
C2 Co10 Pd3A 96.8(4)
C17 Co10 Pd3A 162.9(5)
Co8A Co10 Pd3A 93.2(7)
Co6 Co10 Pd3A 147.5(3)
Co9 Co10 Pd3A 103.2(3)
C24 Co10 Pd9A 50.2(5)
C21 Co10 Pd9A 122.2(6)
C2 Co10 Pd9A 78.2(5)
C17 Co10 Pd9A 129.4(5)
Co8A Co10 Pd9A 120.1(7)
Co6 Co10 Pd9A 110.5(4)
Co9 Co10 Pd9A 52.6(4)
Pd3A Co10 Pd9A 56.4(5)
C28 Co11 C29 94.3(6)
C28 Co11 C3 161.5(6)
C29 Co11 C3 99.4(6)
C28 Co11 C30 93.9(6)
C29 Co11 C30 99.4(7)
C3 Co11 C30 96.1(6)
C28 Co11 Co12 144.3(5)
C29 Co11 Co12 50.2(4)
C3 Co11 Co12 49.9(4)
C30 Co11 Co12 95.4(4)
C28 Co11 Co13 140.7(5)
C29 Co11 Co13 103.7(5)
C3 Co11 Co13 46.9(4)
C30 Co11 Co13 49.2(4)
Co12 Co11 Co13 64.66(8)
C28 Co11 Co15 120.2(5)
C29 Co11 Co15 90.8(5)
C3 Co11 Co15 47.7(4)
C30 Co11 Co15 143.7(4)
Co12 Co11 Co15 64.92(7)
Co13 Co11 Co15 94.56(8)
C28 Co11 Co14 115.8(5)
C29 Co11 Co14 144.5(4)
C3 Co11 Co14 47.4(4)
C30 Co11 Co14 97.1(4)
Co12 Co11 Co14 97.14(8)
Co13 Co11 Co14 65.30(7)
Co15 Co11 Co14 58.56(7)
C35 Co12 C33 96.5(7)
C35 Co12 C3 119.2(6)
C33 Co12 C3 139.3(6)
C35 Co12 C29 96.7(7)
C33 Co12 C29 96.5(7)
C3 Co12 C29 98.0(6)
C35 Co12 Co11 123.5(5)
C33 Co12 Co11 126.0(6)
C3 Co12 Co11 49.8(4)
C29 Co12 Co11 48.8(5)
C35 Co12 Pd6 87.4(5)
C33 Co12 Pd6 119.7(5)
C3 Co12 Pd6 49.7(4)
C29 Co12 Pd6 142.9(5)
Co11 Co12 Pd6 98.76(8)
C35 Co12 Pd8A 103.5(7)
C33 Co12 Pd8A 56.5(6)
C3 Co12 Pd8A 94.0(6)
C29 Co12 Pd8A 147.5(6)
Co11 Co12 Pd8A 129.8(5)
Pd6 Co12 Pd8A 64.2(3)
C35 Co12 Co13 159.7(5)
C33 Co12 Co13 97.1(5)
C3 Co12 Co13 43.5(4)
C29 Co12 Co13 96.6(5)
Co11 Co12 Co13 57.71(7)
Pd6 Co12 Co13 72.80(6)
Pd8A Co12 Co13 72.0(5)
C35 Co12 Co15 78.3(4)
C33 Co12 Co15 174.5(6)
C3 Co12 Co15 44.8(4)
C29 Co12 Co15 85.8(5)
Co11 Co12 Co15 59.16(7)
Pd6 Co12 Co15 58.82(6)
Pd8A Co12 Co15 122.9(3)
Co13 Co12 Co15 87.57(8)
C35 Co12 Pd8 116.7(5)
C33 Co12 Pd8 63.9(5)
C3 Co12 Pd8 81.7(4)
C29 Co12 Pd8 142.0(5)
Co11 Co12 Pd8 115.08(9)
Pd6 Co12 Pd8 61.13(5)
Co13 Co12 Pd8 57.38(7)
Co15 Co12 Pd8 116.86(8)
C38 Co13 C34 94.1(6)
C38 Co13 C3 123.5(6)
C34 Co13 C3 137.2(6)
C38 Co13 C30 96.9(6)
C34 Co13 C30 93.5(6)
C3 Co13 C30 100.5(6)
C38 Co13 Co11 122.2(5)
C34 Co13 Co11 128.0(5)
C3 Co13 Co11 50.2(4)
C30 Co13 Co11 50.3(4)
C38 Co13 Pd3 60.4(4)
C34 Co13 Pd3 116.1(5)
C3 Co13 Pd3 73.9(4)
C30 Co13 Pd3 142.5(4)
Co11 Co13 Pd3 114.10(8)
C38 Co13 Pd8 114.1(5)
C34 Co13 Pd8 54.4(4)
C3 Co13 Pd8 89.0(4)
C30 Co13 Pd8 135.0(4)
Co11 Co13 Pd8 122.20(9)
Pd3 Co13 Pd8 82.46(6)
C38 Co13 Co12 168.8(5)
C34 Co13 Co12 93.6(5)
C3 Co13 Co12 46.5(4)
C30 Co13 Co12 90.7(4)
Co11 Co13 Co12 57.63(7)
Pd3 Co13 Co12 108.71(8)
Pd8 Co13 Co12 64.58(7)
C38 Co13 Co14 81.9(5)
C34 Co13 Co14 172.9(5)
C3 Co13 Co14 44.1(4)
C30 Co13 Co14 92.9(5)
Co11 Co13 Co14 58.98(7)
Pd3 Co13 Co14 56.74(6)
Pd8 Co13 Co14 121.89(8)
Co12 Co13 Co14 89.51(8)
C38 Co13 Pd2A 72.1(5)
C34 Co13 Pd2A 78.3(5)
C3 Co13 Pd2A 93.5(5)
C30 Co13 Pd2A 165.6(5)
Co11 Co13 Pd2A 143.6(3)
Co12 Co13 Pd2A 101.5(3)
Co14 Co13 Pd2A 94.8(3)
C32 Co14 C39 95.2(7)
C32 Co14 C3 123.5(6)
C39 Co14 C3 133.0(6)
C32 Co14 C37 95.3(7)
C39 Co14 C37 103.6(6)
C3 Co14 C37 98.6(6)
C32 Co14 Co15 114.7(5)
C39 Co14 Co15 139.9(5)
C3 Co14 Co15 48.8(4)
C37 Co14 Co15 50.2(4)
C32 Co14 Pd3 134.2(5)
C39 Co14 Pd3 58.4(5)
C3 Co14 Pd3 74.9(4)
C37 Co14 Pd3 125.2(5)
Co15 Co14 Pd3 108.06(8)
C32 Co14 Co11 76.0(5)
C39 Co14 Co11 158.1(5)
C3 Co14 Co11 48.0(4)
C37 Co14 Co11 97.3(4)
Co15 Co14 Co11 60.66(7)
Pd3 Co14 Co11 113.86(9)
C32 Co14 Pd9 142.1(5)
C39 Co14 Pd9 68.9(5)
C3 Co14 Pd9 89.5(4)
C37 Co14 Pd9 58.4(4)
Co15 Co14 Pd9 71.10(7)
Pd3 Co14 Pd9 67.13(6)
Co11 Co14 Pd9 129.58(9)
C32 Co14 Co13 103.9(5)
C39 Co14 Co13 108.8(5)
C3 Co14 Co13 41.9(4)
C37 Co14 Co13 140.2(4)
Co15 Co14 Co13 90.03(8)
Pd3 Co14 Co13 59.75(6)
Co11 Co14 Co13 55.72(7)
Pd9 Co14 Co13 113.64(8)
C32 Co14 Pd3A 141.7(5)
C39 Co14 Pd3A 47.5(6)
C3 Co14 Pd3A 88.1(5)
C37 Co14 Pd3A 101.1(5)
Co15 Co14 Pd3A 102.2(3)
Co11 Co14 Pd3A 134.6(3)
Co13 Co14 Pd3A 85.0(3)
C32 Co14 Pd9A 138.6(6)
C39 Co14 Pd9A 81.7(6)
C3 Co14 Pd9A 84.4(5)
C37 Co14 Pd9A 46.9(6)
Co15 Co14 Pd9A 58.2(4)
Co11 Co14 Pd9A 118.3(4)
Co13 Co14 Pd9A 116.2(3)
Pd3A Co14 Pd9A 56.1(5)
C31 Co15 C36 100.5(6)
C31 Co15 C3 120.1(6)
C36 Co15 C3 133.8(6)
C31 Co15 C37 93.8(7)
C36 Co15 C37 101.6(6)
C3 Co15 C37 96.9(6)
C31 Co15 Co14 110.4(5)
C36 Co15 Co14 137.0(4)
C3 Co15 Co14 48.6(4)
C37 Co15 Co14 48.7(4)
C31 Co15 Co11 72.3(5)
C36 Co15 Co11 161.2(4)
C3 Co15 Co11 48.1(4)
C37 Co15 Co11 96.2(4)
Co14 Co15 Co11 60.78(7)
C31 Co15 Pd6 158.8(5)
C36 Co15 Pd6 84.6(4)
C3 Co15 Pd6 49.6(4)
C37 Co15 Pd6 105.4(5)
Co14 Co15 Pd6 77.28(7)
Co11 Co15 Pd6 96.30(7)
C31 Co15 Co12 100.6(5)
C36 Co15 Co12 110.4(4)
C3 Co15 Co12 45.2(4)
C37 Co15 Co12 141.5(4)
Co14 Co15 Co12 92.84(8)
Co11 Co15 Co12 55.92(7)
Pd6 Co15 Co12 58.59(6)
C31 Co15 Pd9A 137.4(6)
C36 Co15 Pd9A 66.9(6)
C3 Co15 Pd9A 92.8(6)
C37 Co15 Pd9A 53.2(6)
Co14 Co15 Pd9A 70.2(5)
Co11 Co15 Pd9A 130.2(5)
Pd6 Co15 Pd9A 63.6(4)
Co12 Co15 Pd9A 122.0(4)
C31 Co15 Pd9 142.9(5)
C36 Co15 Pd9 80.4(4)
C3 Co15 Pd9 79.6(4)
C37 Co15 Pd9 50.6(4)
Co14 Co15 Pd9 56.91(6)
Co11 Co15 Pd9 116.05(8)
Pd6 Co15 Pd9 58.09(5)
Co12 Co15 Pd9 113.95(7)
Co5 C1 Co2 93.3(6)
Co5 C1 Co4 90.9(6)
Co2 C1 Co4 167.4(8)
Co5 C1 Co3 165.0(8)
Co2 C1 Co3 90.7(6)
Co4 C1 Co3 82.4(5)
Co5 C1 Co1 84.4(5)
Co2 C1 Co1 81.3(5)
Co4 C1 Co1 87.2(5)
Co3 C1 Co1 81.9(5)
Co5 C1 Pd5 104.4(6)
Co2 C1 Pd5 105.5(6)
Co4 C1 Pd5 85.0(5)
Co3 C1 Pd5 88.4(5)
Co1 C1 Pd5 168.3(8)
Co7A C2 Co9 104.6(10)
Co7 C2 Co9 164.7(7)
Co7A C2 Co10 158.8(10)
Co7 C2 Co10 91.4(5)
Co9 C2 Co10 88.7(5)
Co7 C2 Co8 93.6(6)
Co9 C2 Co8 82.7(5)
Co10 C2 Co8 164.7(7)
Co7A C2 Co8A 89.1(10)
Co9 C2 Co8A 159.9(11)
Co10 C2 Co8A 74.3(11)
Co7A C2 Co6 86.1(7)
Co7 C2 Co6 84.3(5)
Co9 C2 Co6 80.7(5)
Co10 C2 Co6 79.7(5)
Co8 C2 Co6 86.4(5)
Co8A C2 Co6 85.7(9)
Co7A C2 Pd4 87.1(7)
Co7 C2 Pd4 104.5(6)
Co9 C2 Pd4 89.9(5)
Co10 C2 Pd4 109.8(6)
Co8 C2 Pd4 83.0(5)
Co8A C2 Pd4 105.8(9)
Co6 C2 Pd4 166.6(7)
Co13 C3 Co14 94.0(6)
Co13 C3 Co15 166.9(8)
Co14 C3 Co15 82.5(5)
Co13 C3 Co11 82.9(5)
Co14 C3 Co11 84.5(5)
Co15 C3 Co11 84.2(5)
Co13 C3 Co12 90.0(6)
Co14 C3 Co12 163.7(8)
Co15 C3 Co12 90.0(6)
Co11 C3 Co12 80.3(5)
Co13 C3 Pd6 109.2(7)
Co14 C3 Pd6 110.2(6)
Co15 C3 Pd6 83.8(5)
Co11 C3 Pd6 159.6(8)
Co12 C3 Pd6 83.2(5)
O4 C4 Co1 178.6(15)
O5 C5 Co2 139.6(12)
O5 C5 Co1 141.0(12)
Co2 C5 Co1 79.3(5)
O6 C6 Co5 151.2(16)
O6 C6 Co1 130.2(14)
Co5 C6 Co1 78.6(6)
O7 C7 Co4 175.3(14)
O8 C8 Co3 149.9(13)
O8 C8 Co1 132.2(12)
Co3 C8 Co1 77.6(6)
O9 C9 Co5 152.2(13)
O9 C9 Pd8A 116.3(12)
Co5 C9 Pd8A 91.4(8)
O9 C9 Pd8 123.6(12)
Co5 C9 Pd8 82.1(6)
O10 C10 Co5 160.9(13)
O10 C10 Pd2 119.0(12)
Co5 C10 Pd2 80.1(6)
O10 C10 Pd2A 108.1(11)
Co5 C10 Pd2A 88.8(7)
O11 C11 Co2 164.1(12)
O11 C11 Pd2 119.9(11)
Co2 C11 Pd2 75.9(5)
O11 C11 Pd1A 114.4(10)
Co2 C11 Pd1A 77.1(5)
O12 C12 Co2 150.2(11)
O12 C12 Pd7 125.1(11)
Co2 C12 Pd7 84.6(6)
O13 C13 Co3 171.1(14)
O14 C14 Co3 145.0(13)
O14 C14 Co4 135.1(13)
Co3 C14 Co4 79.7(6)
O15 C15 Co4 174.0(13)
O15 C15 Pd8A 100.1(11)
Co4 C15 Pd8A 85.9(6)
O16 C16 Co6 176.9(18)
O17 C17 Co6 142.6(11)
O17 C17 Co10 137.5(11)
Co6 C17 Co10 79.6(5)
O18 C18 Co7 165.0(16)
O18 C18 Co8A 156.1(19)
O19 C19 Co6 139.0(12)
O19 C19 Co9 140.1(12)
Co6 C19 Co9 80.8(5)
O20 C20 Co8 175.5(15)
O20 C20 Co7A 158.4(14)
O21 C21 Co10 173.7(15)
O21 C21 Pd1 115.6(12)
Co10 C21 Pd1 70.6(5)
O22 C22 Co8A 153.3(16)
O22 C22 Co7 150.0(13)
O22 C22 Pd1A 111.0(12)
Co8A C22 Pd1A 95.1(12)
O22 C22 Pd1 126.1(12)
Co7 C22 Pd1 83.7(6)
O23 C23 Co7 154.3(13)
O23 C23 Co7A 119.9(12)
O23 C23 Pd7 123.7(12)
Co7 C23 Pd7 80.6(6)
Co7A C23 Pd7 84.8(6)
O23 C23 Co8A 154.1(13)
Co7A C23 Co8A 70.9(8)
Pd7 C23 Co8A 78.6(7)
O24 C24 Co10 149.4(13)
O24 C24 Pd9 123.9(12)
Co10 C24 Pd9 86.7(6)
O24 C24 Pd9A 116.0(12)
Co10 C24 Pd9A 93.5(7)
O25 C25 Co9 172.9(14)
O25 C25 Pd9A 114.2(12)
Co9 C25 Pd9A 72.3(6)
O26 C26 Co9 147.9(17)
O26 C26 Co8 133.6(16)
Co9 C26 Co8 78.3(7)
O27 C27 Co8 170.8(14)
O27 C27 Co7A 168.5(15)
O28 C28 Co11 177.7(13)
O29 C29 Co11 141.6(13)
O29 C29 Co12 137.2(13)
Co11 C29 Co12 81.0(6)
O30 C30 Co13 140.3(12)
O30 C30 Co11 139.1(12)
Co13 C30 Co11 80.5(6)
O31 C31 Co15 168.6(13)
O32 C32 Co14 171.5(14)
O33 C33 Co12 170.1(14)
O33 C33 Pd8A 108.1(12)
Co12 C33 Pd8A 81.6(7)
O33 C33 Pd8 111.7(11)
Co12 C33 Pd8 78.2(6)
O34 C34 Co13 155.8(13)
O34 C34 Pd8 121.8(12)
Co13 C34 Pd8 82.4(5)
O35 C35 Co12 175.3(13)
O36 C36 Co15 174.9(13)
O36 C36 Pd9A 111.4(11)
Co15 C36 Pd9A 73.7(6)
O37 C37 Co14 139.7(12)
O37 C37 Co15 135.6(11)
Co14 C37 Co15 81.1(6)
O37 C37 Pd9A 105.8(11)
Co14 C37 Pd9A 93.9(9)
Co15 C37 Pd9A 81.6(7)
O37 C37 Pd9 112.6(10)
Co14 C37 Pd9 77.4(5)
Co15 C37 Pd9 89.0(6)
O38 C38 Co13 165.4(13)
O38 C38 Pd3 116.6(11)
Co13 C38 Pd3 77.8(5)
O39 C39 Co14 160.6(14)
O39 C39 Pd3A 105.9(11)
Co14 C39 Pd3A 93.0(8)
O39 C39 Pd3 120.9(12)
Co14 C39 Pd3 77.4(6)
O40 C40 Pd3 134.2(11)
O40 C40 Pd2 133.3(11)
Pd3 C40 Pd2 79.0(5)
O40 C40 Pd1 131.8(11)
Pd3 C40 Pd1 78.8(5)
Pd2 C40 Pd1 77.4(4)
O40 C40 Pd1A 132.7(11)
O40 C40 Pd2A 139.7(11)
Pd1A C40 Pd2A 74.3(6)
O40 C40 Pd3A 134.9(11)
Pd1A C40 Pd3A 73.4(6)
Pd2A C40 Pd3A 74.7(6)
O41 C41 Pd4 133.8(10)
O41 C41 Pd5 132.8(10)
Pd4 C41 Pd5 80.7(4)
O41 C41 Pd6 130.6(10)
Pd4 C41 Pd6 79.1(4)
Pd5 C41 Pd6 78.5(4)
C87 Pd10 C90 96.0(6)
C87 Pd10 Co29 43.9(5)
C90 Pd10 Co29 124.0(4)
C87 Pd10 Pd11 147.5(5)
C90 Pd10 Pd11 51.6(4)
Co29 Pd10 Pd11 152.30(7)
C87 Pd10 Pd12 102.2(5)
C90 Pd10 Pd12 51.6(4)
Co29 Pd10 Pd12 93.66(7)
Pd11 Pd10 Pd12 61.73(4)
C87 Pd10 Co25 108.4(5)
C90 Pd10 Co25 122.5(4)
Co29 Pd10 Co25 108.80(8)
Pd11 Pd10 Co25 90.84(6)
Pd12 Pd10 Co25 149.44(6)
C87 Pd10 Pd16 90.3(5)
C90 Pd10 Pd16 172.6(3)
Co29 Pd10 Pd16 59.05(7)
Pd11 Pd10 Pd16 122.18(5)
Pd12 Pd10 Pd16 123.31(5)
Co25 Pd10 Pd16 58.41(5)
C87 Pd10 Pd13 147.5(5)
C90 Pd10 Pd13 115.0(3)
Co29 Pd10 Pd13 106.21(7)
Pd11 Pd10 Pd13 64.51(4)
Pd12 Pd10 Pd13 90.61(4)
Co25 Pd10 Pd13 63.80(5)
Pd16 Pd10 Pd13 58.15(4)
C87 Pd10 Pd15 104.3(5)
C90 Pd10 Pd15 115.3(4)
Co29 Pd10 Pd15 62.12(5)
Pd11 Pd10 Pd15 93.81(4)
Pd12 Pd10 Pd15 64.20(4)
Co25 Pd10 Pd15 107.88(6)
Pd16 Pd10 Pd15 59.13(4)
Pd13 Pd10 Pd15 54.75(4)
C76 Pd11 C90 96.1(5)
C76 Pd11 Pd10 98.0(4)
C90 Pd11 Pd10 52.0(4)
C76 Pd11 Co22 43.8(4)
C90 Pd11 Co22 125.2(4)
Pd10 Pd11 Co22 91.79(6)
C76 Pd11 Pd12 146.4(4)
C90 Pd11 Pd12 50.7(4)
Pd10 Pd11 Pd12 59.74(4)
Co22 Pd11 Pd12 147.43(6)
C76 Pd11 Co17 116.8(4)
C90 Pd11 Co17 116.9(4)
Pd10 Pd11 Co17 144.98(6)
Co22 Pd11 Co17 115.09(7)
Pd12 Pd11 Co17 87.26(6)
C76 Pd11 Pd18 94.4(4)
C90 Pd11 Pd18 167.8(4)
Pd10 Pd11 Pd18 120.06(5)
Co22 Pd11 Pd18 60.29(5)
Pd12 Pd11 Pd18 118.12(5)
Co17 Pd11 Pd18 63.20(5)
C76 Pd11 Pd13 103.6(4)
C90 Pd11 Pd13 112.4(4)
Pd10 Pd11 Pd13 61.48(4)
Co22 Pd11 Pd13 62.95(5)
Pd12 Pd11 Pd13 87.95(4)
Co17 Pd11 Pd13 109.75(6)
Pd18 Pd11 Pd13 58.60(4)
C76 Pd11 Pd14 150.7(4)
C90 Pd11 Pd14 109.2(4)
Pd10 Pd11 Pd14 86.78(4)
Co22 Pd11 Pd14 107.52(6)
Pd12 Pd11 Pd14 59.20(4)
Co17 Pd11 Pd14 64.65(5)
Pd18 Pd11 Pd14 59.07(4)
Pd13 Pd11 Pd14 53.61(3)
C61 Pd12 C90 110.8(6)
C61 Pd12 Pd10 160.5(4)
C90 Pd12 Pd10 51.3(4)
C61 Pd12 Co28 96.6(5)
C90 Pd12 Co28 115.7(4)
Pd10 Pd12 Co28 87.00(6)
C61 Pd12 Pd11 118.5(5)
C90 Pd12 Pd11 50.1(4)
Pd10 Pd12 Pd11 58.53(4)
Co28 Pd12 Pd11 144.59(7)
C61 Pd12 Co19 43.0(5)
C90 Pd12 Co19 115.3(4)
Pd10 Pd12 Co19 145.49(6)
Co28 Pd12 Co19 123.64(7)
Pd11 Pd12 Co19 88.16(6)
C61 Pd12 Pd17 79.6(5)
C90 Pd12 Pd17 169.5(4)
Pd10 Pd12 Pd17 118.73(5)
Co28 Pd12 Pd17 63.24(5)
Pd11 Pd12 Pd17 124.02(5)
Co19 Pd12 Pd17 70.63(6)
C61 Pd12 Pd14 107.2(4)
C90 Pd12 Pd14 113.7(4)
Pd10 Pd12 Pd14 89.06(5)
Co28 Pd12 Pd14 111.21(6)
Pd11 Pd12 Pd14 64.37(4)
Co19 Pd12 Pd14 66.49(5)
Pd17 Pd12 Pd14 59.65(4)
C61 Pd12 Pd15 136.2(5)
C90 Pd12 Pd15 113.0(4)
Pd10 Pd12 Pd15 62.15(4)
Co28 Pd12 Pd15 63.42(5)
Pd11 Pd12 Pd15 90.89(4)
Co19 Pd12 Pd15 114.38(6)
Pd17 Pd12 Pd15 56.72(4)
Pd14 Pd12 Pd15 54.77(3)
C52 Pd13 C91 152.1(6)
C52 Pd13 Co23 45.5(4)
C91 Pd13 Co23 110.7(4)
C52 Pd13 Pd14 146.7(4)
C91 Pd13 Pd14 50.5(4)
Co23 Pd13 Pd14 119.43(6)
C52 Pd13 Pd15 146.8(4)
C91 Pd13 Pd15 50.6(4)
Co23 Pd13 Pd15 158.30(7)
Pd14 Pd13 Pd15 60.21(4)
C52 Pd13 Co24 43.5(4)
C91 Pd13 Co24 114.6(4)
Co23 Pd13 Co24 55.47(7)
Pd14 Pd13 Co24 163.67(6)
Pd15 Pd13 Co24 117.89(6)
C52 Pd13 Pd16 85.4(4)
C91 Pd13 Pd16 97.1(4)
Co23 Pd13 Pd16 115.88(7)
Pd14 Pd13 Pd16 122.76(5)
Pd15 Pd13 Pd16 63.07(4)
Co24 Pd13 Pd16 60.47(5)
C52 Pd13 Pd18 86.9(4)
C91 Pd13 Pd18 93.6(4)
Co23 Pd13 Pd18 63.21(6)
Pd14 Pd13 Pd18 62.31(4)
Pd15 Pd13 Pd18 122.43(5)
Co24 Pd13 Pd18 117.99(6)
Pd16 Pd13 Pd18 168.61(5)
C52 Pd13 Pd10 92.4(4)
C91 Pd13 Pd10 113.1(4)
Co23 Pd13 Pd10 136.23(6)
Pd14 Pd13 Pd10 88.17(4)
Pd15 Pd13 Pd10 63.92(4)
Co24 Pd13 Pd10 105.71(6)
Pd16 Pd13 Pd10 60.17(4)
Pd18 Pd13 Pd10 111.87(5)
C52 Pd13 Pd11 90.5(4)
C91 Pd13 Pd11 113.4(4)
Co23 Pd13 Pd11 106.12(6)
Pd14 Pd13 Pd11 63.29(4)
Pd15 Pd13 Pd11 92.99(4)
Co24 Pd13 Pd11 132.02(6)
Pd16 Pd13 Pd11 113.78(5)
Pd18 Pd13 Pd11 57.87(4)
Pd10 Pd13 Pd11 54.01(4)
C52 Pd13 Co22 39.1(4)
C91 Pd13 Co22 150.6(4)
Co23 Pd13 Co22 58.04(6)
Pd14 Pd13 Co22 108.32(6)
Pd15 Pd13 Co22 143.62(6)
Co24 Pd13 Co22 82.56(6)
Pd16 Pd13 Co22 112.26(6)
Pd18 Pd13 Co22 57.00(5)
Pd10 Pd13 Co22 82.24(5)
Pd11 Pd13 Co22 54.24(5)
C52 Pd13 Co25 38.4(4)
C91 Pd13 Co25 153.8(4)
Co23 Pd13 Co25 83.72(7)
Pd14 Pd13 Co25 141.40(6)
Pd15 Pd13 Co25 109.74(5)
Co24 Pd13 Co25 54.83(6)
Pd16 Pd13 Co25 56.72(5)
Pd18 Pd13 Co25 112.52(6)
Pd10 Pd13 Co25 56.96(5)
Pd11 Pd13 Co25 81.44(5)
Co22 Pd13 Co25 55.56(6)
C51 Pd14 C91 149.6(6)
C51 Pd14 Pd13 143.8(4)
C91 Pd14 Pd13 51.2(4)
C51 Pd14 Pd15 151.2(4)
C91 Pd14 Pd15 50.7(4)
Pd13 Pd14 Pd15 60.08(4)
C51 Pd14 Co18 44.4(4)
C91 Pd14 Co18 109.3(4)
Pd13 Pd14 Co18 114.44(6)
Pd15 Pd14 Co18 159.19(6)
C51 Pd14 Co20 44.8(4)
C91 Pd14 Co20 114.5(4)
Pd13 Pd14 Co20 164.42(6)
Pd15 Pd14 Co20 117.98(6)
Co18 Pd14 Co20 61.22(6)
C51 Pd14 Pd17 92.6(4)
C91 Pd14 Pd17 92.8(4)
Pd13 Pd14 Pd17 120.37(5)
Pd15 Pd14 Pd17 60.47(4)
Co18 Pd14 Pd17 122.60(6)
Co20 Pd14 Pd17 61.40(5)
C51 Pd14 Pd12 92.4(4)
C91 Pd14 Pd12 116.0(4)
Pd13 Pd14 Pd12 92.16(5)
Pd15 Pd14 Pd12 66.01(4)
Co18 Pd14 Pd12 134.56(6)
Co20 Pd14 Pd12 101.00(6)
Pd17 Pd14 Pd12 59.71(4)
C51 Pd14 Pd18 84.0(4)
C91 Pd14 Pd18 93.4(4)
Pd13 Pd14 Pd18 61.43(4)
Pd15 Pd14 Pd18 121.43(5)
Co18 Pd14 Pd18 58.57(5)
Co20 Pd14 Pd18 119.05(6)
Pd17 Pd14 Pd18 172.69(5)
Pd12 Pd14 Pd18 113.86(5)
C51 Pd14 Pd11 90.3(4)
C91 Pd14 Pd11 113.9(4)
Pd13 Pd14 Pd11 63.10(4)
Pd15 Pd14 Pd11 92.81(4)
Co18 Pd14 Pd11 102.28(6)
Co20 Pd14 Pd11 131.58(6)
Pd17 Pd14 Pd11 116.13(5)
Pd12 Pd14 Pd11 56.43(4)
Pd18 Pd14 Pd11 57.57(4)
C51 Pd14 Co19 38.4(4)
C91 Pd14 Co19 159.0(4)
Pd13 Pd14 Co19 140.17(6)
Pd15 Pd14 Co19 114.52(6)
Co18 Pd14 Co19 82.83(6)
Co20 Pd14 Co19 55.42(6)
Pd17 Pd14 Co19 66.22(5)
Pd12 Pd14 Co19 55.43(5)
Pd18 Pd14 Co19 107.62(5)
Pd11 Pd14 Co19 78.62(5)
C51 Pd14 Co17 37.0(4)
C91 Pd14 Co17 152.3(4)
Pd13 Pd14 Co17 109.12(6)
Pd15 Pd14 Co17 143.01(6)
Co18 Pd14 Co17 57.12(6)
Co20 Pd14 Co17 81.60(6)
Pd17 Pd14 Co17 114.90(6)
Pd12 Pd14 Co17 80.12(5)
Pd18 Pd14 Co17 58.93(5)
Pd11 Pd14 Co17 54.48(5)
Co19 Pd14 Co17 48.71(6)
C53 Pd15 C91 158.9(5)
C53 Pd15 Pd13 144.7(4)
C91 Pd15 Pd13 50.9(4)
C53 Pd15 Pd14 142.5(4)
C91 Pd15 Pd14 50.3(4)
Pd13 Pd15 Pd14 59.71(4)
C53 Pd15 Co30 45.4(4)
C91 Pd15 Co30 117.7(4)
Pd13 Pd15 Co30 123.25(6)
Pd14 Pd15 Co30 164.46(7)
C53 Pd15 Pd17 85.7(4)
C91 Pd15 Pd17 93.5(4)
Pd13 Pd15 Pd17 121.29(5)
Pd14 Pd15 Pd17 61.76(4)
Co30 Pd15 Pd17 114.30(6)
C53 Pd15 Pd16 88.9(4)
C91 Pd15 Pd16 95.1(4)
Pd13 Pd15 Pd16 60.14(4)
Pd14 Pd15 Pd16 119.37(5)
Co30 Pd15 Pd16 67.74(6)
Pd17 Pd15 Pd16 168.73(5)
C53 Pd15 Co27 41.6(4)
C91 Pd15 Co27 121.1(4)
Pd13 Pd15 Co27 170.95(6)
Pd14 Pd15 Co27 120.08(6)
Co30 Pd15 Co27 54.21(6)
Pd17 Pd15 Co27 60.11(5)
Pd16 Pd15 Co27 120.51(6)
C53 Pd15 Co29 40.0(4)
C91 Pd15 Co29 151.0(4)
Pd13 Pd15 Co29 104.73(6)
Pd14 Pd15 Co29 137.32(7)
Co30 Pd15 Co29 58.18(7)
Pd17 Pd15 Co29 114.67(7)
Pd16 Pd15 Co29 56.11(6)
Co27 Pd15 Co29 81.42(6)
C53 Pd15 Pd10 88.9(4)
C91 Pd15 Pd10 110.9(4)
Pd13 Pd15 Pd10 61.32(4)
Pd14 Pd15 Pd10 86.51(4)
Co30 Pd15 Pd10 108.42(6)
Pd17 Pd15 Pd10 111.41(5)
Pd16 Pd15 Pd10 58.51(4)
Co27 Pd15 Pd10 127.38(6)
Co29 Pd15 Pd10 53.74(5)
C53 Pd15 Pd12 88.5(4)
C91 Pd15 Pd12 108.9(4)
Pd13 Pd15 Pd12 88.12(4)
Pd14 Pd15 Pd12 59.22(4)
Co30 Pd15 Pd12 133.26(6)
Pd17 Pd15 Pd12 57.89(4)
Pd16 Pd15 Pd12 112.14(5)
Co27 Pd15 Pd12 99.39(5)
Co29 Pd15 Pd12 82.39(6)
Pd10 Pd15 Pd12 53.65(4)
C53 Pd15 Co28 36.4(4)
C91 Pd15 Co28 152.8(4)
Pd13 Pd15 Co28 136.08(6)
Pd14 Pd15 Co28 106.60(6)
Co30 Pd15 Co28 81.60(7)
Pd17 Pd15 Co28 59.91(5)
Pd16 Pd15 Co28 110.63(6)
Co27 Pd15 Co28 52.93(5)
Co29 Pd15 Co28 54.76(7)
Pd10 Pd15 Co28 77.20(5)
Pd12 Pd15 Co28 53.77(5)
C88 Pd16 C71 84.2(7)
C88 Pd16 C72 121.7(7)
C71 Pd16 C72 78.6(6)
C88 Pd16 Co29 41.8(5)
C71 Pd16 Co29 108.0(4)
C72 Pd16 Co29 158.6(4)
C88 Pd16 Co25 110.8(5)
C71 Pd16 Co25 40.0(5)
C72 Pd16 Co25 89.7(4)
Co29 Pd16 Co25 108.55(7)
C88 Pd16 Pd13 148.2(6)
C71 Pd16 Pd13 104.2(5)
C72 Pd16 Pd13 90.1(4)
Co29 Pd16 Pd13 107.33(7)
Co25 Pd16 Pd13 65.82(5)
C88 Pd16 Co24 147.6(5)
C71 Pd16 Co24 68.2(4)
C72 Pd16 Co24 38.2(4)
Co29 Pd16 Co24 163.16(8)
Co25 Pd16 Co24 57.49(6)
Pd13 Pd16 Co24 59.73(5)
C88 Pd16 Pd10 88.6(6)
C71 Pd16 Pd10 87.6(5)
C72 Pd16 Pd10 144.5(4)
Co29 Pd16 Pd10 56.87(6)
Co25 Pd16 Pd10 60.28(5)
Pd13 Pd16 Pd10 61.69(4)
Co24 Pd16 Pd10 106.30(6)
C88 Pd16 Pd15 100.8(5)
C71 Pd16 Pd15 149.2(5)
C72 Pd16 Pd15 121.5(4)
Co29 Pd16 Pd15 62.69(5)
Co25 Pd16 Pd15 112.09(6)
Pd13 Pd16 Pd15 56.79(4)
Co24 Pd16 Pd15 111.57(6)
Pd10 Pd16 Pd15 62.36(4)
C88 Pd16 Co30 65.0(5)
C71 Pd16 Co30 147.5(4)
C72 Pd16 Co30 107.9(4)
Co29 Pd16 Co30 55.59(6)
Co25 Pd16 Co30 161.53(7)
Pd13 Pd16 Co30 107.53(6)
Co24 Pd16 Co30 135.78(7)
Pd10 Pd16 Co30 101.26(6)
Pd15 Pd16 Co30 54.10(5)
C60 Pd17 C85 105.0(5)
C60 Pd17 C84 103.1(6)
C85 Pd17 C84 94.6(5)
C60 Pd17 Pd15 154.4(4)
C85 Pd17 Pd15 81.0(4)
C84 Pd17 Pd15 101.1(5)
C60 Pd17 Pd14 98.0(4)
C85 Pd17 Pd14 114.4(4)
C84 Pd17 Pd14 138.1(4)
Pd15 Pd17 Pd14 57.77(4)
C60 Pd17 Pd12 112.1(4)
C85 Pd17 Pd12 142.9(4)
C84 Pd17 Pd12 77.9(4)
Pd15 Pd17 Pd12 65.39(4)
Pd14 Pd17 Pd12 60.65(4)
C60 Pd17 Co20 42.1(4)
C85 Pd17 Co20 108.0(4)
C84 Pd17 Co20 141.9(5)
Pd15 Pd17 Co20 112.30(6)
Pd14 Pd17 Co20 57.99(5)
Pd12 Pd17 Co20 99.30(6)
C60 Pd17 Co27 137.0(4)
C85 Pd17 Co27 40.6(4)
C84 Pd17 Co27 65.7(4)
Pd15 Pd17 Co27 62.15(5)
Pd14 Pd17 Co27 118.19(6)
Pd12 Pd17 Co27 105.90(6)
Co20 Pd17 Co27 147.13(7)
C60 Pd17 Co28 137.6(4)
C85 Pd17 Co28 95.2(4)
C84 Pd17 Co28 37.3(5)
Pd15 Pd17 Co28 64.47(5)
Pd14 Pd17 Co28 107.09(6)
Pd12 Pd17 Co28 57.13(5)
Co20 Pd17 Co28 156.02(7)
Co27 Pd17 Co28 54.77(6)
C75 Pd18 C63 105.8(6)
C75 Pd18 C74 93.4(5)
C63 Pd18 C74 87.9(6)
C75 Pd18 Co18 146.3(4)
C63 Pd18 Co18 42.4(5)
C74 Pd18 Co18 95.6(4)
C75 Pd18 Co22 42.8(4)
C63 Pd18 Co22 148.5(5)
C74 Pd18 Co22 96.1(4)
Co18 Pd18 Co22 164.41(7)
C75 Pd18 Pd11 88.1(4)
C63 Pd18 Pd11 132.5(4)
C74 Pd18 Pd11 137.3(4)
Co18 Pd18 Pd11 106.40(6)
Co22 Pd18 Pd11 58.07(5)
C75 Pd18 Pd13 104.3(4)
C63 Pd18 Pd13 146.0(4)
C74 Pd18 Pd13 74.8(4)
Co18 Pd18 Pd13 109.38(6)
Co22 Pd18 Pd13 64.08(5)
Pd11 Pd18 Pd13 63.54(4)
C75 Pd18 Pd14 150.1(4)
C63 Pd18 Pd14 100.5(5)
C74 Pd18 Pd14 101.5(4)
Co18 Pd18 Pd14 58.16(5)
Co22 Pd18 Pd14 109.18(6)
Pd11 Pd18 Pd14 63.35(4)
Pd13 Pd18 Pd14 56.25(4)
C75 Pd18 Co23 69.7(4)
C63 Pd18 Co23 122.6(4)
C74 Pd18 Co23 38.3(4)
Co18 Pd18 Co23 131.53(7)
Co22 Pd18 Co23 58.15(6)
Pd11 Pd18 Co23 104.87(6)
Pd13 Pd18 Co23 55.82(5)
Pd14 Pd18 Co23 107.33(6)
C75 Pd18 Co17 109.3(4)
C63 Pd18 Co17 74.9(4)
C74 Pd18 Co17 154.5(4)
Co18 Pd18 Co17 58.98(6)
Co22 Pd18 Co17 108.51(7)
Pd11 Pd18 Co17 57.77(5)
Pd13 Pd18 Co17 109.37(6)
Pd14 Pd18 Co17 64.33(5)
Co23 Pd18 Co17 162.47(7)
C54 Co16 C51 161.9(7)
C54 Co16 C57 99.5(7)
C51 Co16 C57 96.9(6)
C54 Co16 C58 90.6(7)
C51 Co16 C58 96.1(7)
C57 Co16 C58 93.6(7)
C54 Co16 C55 83.4(7)
C51 Co16 C55 89.6(6)
C57 Co16 C55 87.7(6)
C58 Co16 C55 174.0(6)
C54 Co16 Co18 148.0(6)
C51 Co16 Co18 48.5(5)
C57 Co16 Co18 48.6(4)
C58 Co16 Co18 93.8(5)
C55 Co16 Co18 91.4(4)
C54 Co16 Co17 134.1(5)
C51 Co16 Co17 48.2(4)
C57 Co16 Co17 101.9(5)
C58 Co16 Co17 48.2(5)
C55 Co16 Co17 137.3(4)
Co18 Co16 Co17 66.92(8)
C54 Co16 Co20 123.7(5)
C51 Co16 Co20 47.0(4)
C57 Co16 Co20 93.9(5)
C58 Co16 Co20 143.0(5)
C55 Co16 Co20 42.6(4)
Co18 Co16 Co20 65.30(8)
Co17 Co16 Co20 94.81(9)
C54 Co16 Co19 116.6(6)
C51 Co16 Co19 46.4(5)
C57 Co16 Co19 143.2(4)
C58 Co16 Co19 92.6(5)
C55 Co16 Co19 90.0(4)
Co18 Co16 Co19 94.83(9)
Co17 Co16 Co19 57.83(8)
Co20 Co16 Co19 61.33(8)
C64 Co17 C51 162.6(7)
C64 Co17 C58 90.9(7)
C51 Co17 C58 99.3(7)
C64 Co17 C65 94.1(7)
C51 Co17 C65 99.6(7)
C58 Co17 C65 92.1(7)
C64 Co17 Co19 142.6(5)
C51 Co17 Co19 49.6(5)
C58 Co17 Co19 99.1(5)
C65 Co17 Co19 50.0(5)
C64 Co17 Co16 140.5(6)
C51 Co17 Co16 49.2(5)
C58 Co17 Co16 50.4(5)
C65 Co17 Co16 94.8(5)
Co19 Co17 Co16 63.93(8)
C64 Co17 Pd11 72.2(5)
C51 Co17 Pd11 98.1(5)
C58 Co17 Pd11 162.6(5)
C65 Co17 Pd11 85.1(5)
Co19 Co17 Pd11 92.19(8)
Co16 Co17 Pd11 146.89(10)
C64 Co17 Co18 124.6(5)
C51 Co17 Co18 42.9(5)
C58 Co17 Co18 87.1(5)
C65 Co17 Co18 141.3(5)
Co19 Co17 Co18 91.99(8)
Co16 Co17 Co18 56.02(7)
Pd11 Co17 Co18 105.79(8)
C64 Co17 Pd18 79.4(5)
C51 Co17 Pd18 83.2(5)
C58 Co17 Pd18 123.2(5)
C65 Co17 Pd18 144.0(5)
Co19 Co17 Pd18 122.02(9)
Co16 Co17 Pd18 112.90(9)
Pd11 Co17 Pd18 59.03(5)
Co18 Co17 Pd18 56.98(6)
C64 Co17 Pd14 127.1(5)
C51 Co17 Pd14 38.6(5)
C58 Co17 Pd14 136.2(5)
C65 Co17 Pd14 104.5(5)
Co19 Co17 Pd14 65.32(7)
Co16 Co17 Pd14 87.40(7)
Pd11 Co17 Pd14 60.87(5)
Co18 Co17 Pd14 54.89(6)
Pd18 Co17 Pd14 56.73(5)
C62 Co18 C63 99.3(7)
C62 Co18 C51 130.6(6)
C63 Co18 C51 125.9(7)
C62 Co18 C57 98.3(7)
C63 Co18 C57 90.1(7)
C51 Co18 C57 100.3(7)
C62 Co18 Co16 131.9(5)
C63 Co18 Co16 114.1(5)
C51 Co18 Co16 49.9(5)
C57 Co18 Co16 50.7(5)
C62 Co18 Pd14 98.9(5)
C63 Co18 Pd14 115.9(5)
C51 Co18 Pd14 46.8(4)
C57 Co18 Pd14 145.7(5)
Co16 Co18 Pd14 96.48(8)
C62 Co18 Pd18 106.6(5)
C63 Co18 Pd18 52.7(5)
C51 Co18 Pd18 89.1(5)
C57 Co18 Pd18 137.4(5)
Co16 Co18 Pd18 120.98(9)
Pd14 Co18 Pd18 63.27(5)
C62 Co18 Co20 90.9(5)
C63 Co18 Co20 169.6(5)
C51 Co18 Co20 43.8(4)
C57 Co18 Co20 90.7(5)
Co16 Co18 Co20 59.28(8)
Pd14 Co18 Co20 59.66(6)
Pd18 Co18 Co20 122.13(8)
C62 Co18 Co17 166.1(5)
C63 Co18 Co17 83.3(5)
C51 Co18 Co17 43.2(4)
C57 Co18 Co17 95.3(5)
Co16 Co18 Co17 57.06(7)
Pd14 Co18 Co17 67.99(6)
Pd18 Co18 Co17 64.03(6)
Co20 Co18 Co17 86.33(8)
C56 Co19 C61 90.5(7)
C56 Co19 C51 123.7(7)
C61 Co19 C51 143.4(7)
C56 Co19 C65 97.7(7)
C61 Co19 C65 89.5(7)
C51 Co19 C65 97.4(6)
C56 Co19 Co17 121.8(5)
C61 Co19 Co17 127.0(5)
C51 Co19 Co17 48.4(4)
C65 Co19 Co17 49.0(4)
C56 Co19 Co16 80.1(5)
C61 Co19 Co16 170.3(5)
C51 Co19 Co16 46.2(4)
C65 Co19 Co16 89.8(5)
Co17 Co19 Co16 58.24(8)
C56 Co19 Co20 97.4(5)
C61 Co19 Co20 125.8(5)
C51 Co19 Co20 45.2(4)
C65 Co19 Co20 141.2(5)
Co17 Co19 Co20 93.03(9)
Co16 Co19 Co20 58.19(7)
C56 Co19 Pd12 138.7(5)
C61 Co19 Pd12 48.5(5)
C51 Co19 Pd12 95.8(5)
C65 Co19 Pd12 87.5(5)
Co17 Co19 Pd12 92.23(8)
Co16 Co19 Pd12 141.11(9)
Co20 Co19 Pd12 103.77(8)
C56 Co19 Pd14 153.5(5)
C61 Co19 Pd14 104.3(5)
C51 Co19 Pd14 39.2(4)
C65 Co19 Pd14 104.3(5)
Co17 Co19 Pd14 65.97(7)
Co16 Co19 Pd14 85.25(7)
Co20 Co19 Pd14 56.08(6)
Pd12 Co19 Pd14 58.08(5)
C59 Co20 C55 94.4(8)
C59 Co20 C60 100.0(7)
C55 Co20 C60 92.7(7)
C59 Co20 C51 132.8(7)
C55 Co20 C51 110.2(7)
C60 Co20 C51 117.6(6)
C59 Co20 Co16 136.0(5)
C55 Co20 Co16 62.7(6)
C60 Co20 Co16 117.0(5)
C51 Co20 Co16 47.5(4)
C59 Co20 Co19 161.0(5)
C55 Co20 Co19 103.4(6)
C60 Co20 Co19 73.0(5)
C51 Co20 Co19 46.0(5)
Co16 Co20 Co19 60.48(8)
C59 Co20 Pd14 97.8(6)
C55 Co20 Pd14 154.7(6)
C60 Co20 Pd14 106.8(5)
C51 Co20 Pd14 46.5(4)
Co16 Co20 Pd14 93.56(8)
Co19 Co20 Pd14 68.50(7)
C59 Co20 Co18 95.5(5)
C55 Co20 Co18 97.7(5)
C60 Co20 Co18 160.6(5)
C51 Co20 Co18 43.2(5)
Co16 Co20 Co18 55.42(7)
Co19 Co20 Co18 88.64(8)
Pd14 Co20 Co18 59.12(6)
C59 Co20 Pd17 91.1(5)
C55 Co20 Pd17 141.4(5)
C60 Co20 Pd17 48.8(5)
C51 Co20 Pd17 93.2(5)
Co16 Co20 Pd17 130.84(9)
Co19 Co20 Pd17 70.90(7)
Pd14 Co20 Pd17 60.61(5)
Co18 Co20 Pd17 119.72(9)
C66 Co21 C67 96.2(6)
C66 Co21 C52 163.0(6)
C67 Co21 C52 100.7(6)
C66 Co21 C70 88.5(7)
C67 Co21 C70 90.2(6)
C52 Co21 C70 92.8(6)
C66 Co21 C68 88.1(8)
C67 Co21 C68 89.6(8)
C52 Co21 C68 90.7(7)
C70 Co21 C68 176.5(7)
C66 Co21 Co25 148.4(5)
C67 Co21 Co25 52.3(5)
C52 Co21 Co25 48.5(4)
C70 Co21 Co25 92.2(4)
C68 Co21 Co25 90.4(6)
C66 Co21 Co22 130.0(5)
C67 Co21 Co22 100.9(5)
C52 Co21 Co22 47.6(4)
C70 Co21 Co22 45.3(4)
C68 Co21 Co22 138.0(6)
Co25 Co21 Co22 66.39(8)
C66 Co21 Co24 129.3(5)
C67 Co21 Co24 96.6(5)
C52 Co21 Co24 47.4(4)
C70 Co21 Co24 140.2(4)
C68 Co21 Co24 43.3(6)
Co25 Co21 Co24 62.96(8)
Co22 Co21 Co24 94.90(9)
C66 Co21 Co23 117.6(5)
C67 Co21 Co23 145.5(5)
C52 Co21 Co23 45.4(4)
C70 Co21 Co23 96.8(5)
C68 Co21 Co23 85.3(6)
Co25 Co21 Co23 93.61(9)
Co22 Co21 Co23 63.19(8)
Co24 Co21 Co23 57.56(8)
C70 Co22 C76 94.0(7)
C70 Co22 C75 90.8(7)
C76 Co22 C75 100.8(6)
C70 Co22 C52 105.1(7)
C76 Co22 C52 134.0(6)
C75 Co22 C52 119.9(6)
C70 Co22 Co21 56.7(6)
C76 Co22 Co21 134.4(5)
C75 Co22 Co21 112.4(5)
C52 Co22 Co21 48.6(4)
C70 Co22 Pd11 145.2(6)
C76 Co22 Pd11 51.2(5)
C75 Co22 Pd11 96.8(5)
C52 Co22 Pd11 100.3(4)
Co21 Co22 Pd11 144.90(9)
C70 Co22 Co23 103.2(6)
C76 Co22 Co23 162.5(5)
C75 Co22 Co23 76.1(4)
C52 Co22 Co23 44.0(4)
Co21 Co22 Co23 60.58(8)
Pd11 Co22 Co23 111.58(9)
C70 Co22 Pd18 140.3(5)
C76 Co22 Pd18 101.4(5)
C75 Co22 Pd18 50.7(4)
C52 Co22 Pd18 90.0(4)
Co21 Co22 Pd18 123.63(9)
Pd11 Co22 Pd18 61.64(5)
Co23 Co22 Pd18 63.07(7)
C70 Co22 Co25 92.1(5)
C76 Co22 Co25 95.9(4)
C75 Co22 Co25 162.8(4)
C52 Co22 Co25 43.2(4)
Co21 Co22 Co25 56.30(7)
Pd11 Co22 Co25 90.45(7)
Co23 Co22 Co25 86.76(8)
Pd18 Co22 Co25 121.90(8)
C70 Co22 Pd13 146.0(6)
C76 Co22 Pd13 110.4(4)
C75 Co22 Pd13 106.7(4)
C52 Co22 Pd13 40.9(4)
Co21 Co22 Pd13 89.48(8)
Pd11 Co22 Pd13 62.81(5)
Co23 Co22 Pd13 55.61(6)
Pd18 Co22 Pd13 58.92(5)
Co25 Co22 Pd13 63.03(6)
C69 Co23 C74 96.7(7)
C69 Co23 C52 124.2(6)
C74 Co23 C52 137.1(7)
C69 Co23 C73 100.0(7)
C74 Co23 C73 91.5(7)
C52 Co23 C73 93.2(6)
C69 Co23 Co24 112.3(5)
C74 Co23 Co24 130.9(5)
C52 Co23 Co24 48.5(4)
C73 Co23 Co24 46.5(5)
C69 Co23 Pd13 171.5(5)
C74 Co23 Pd13 91.0(5)
C52 Co23 Pd13 47.5(4)
C73 Co23 Pd13 83.4(5)
Co24 Co23 Pd13 64.42(7)
C69 Co23 Co21 78.3(5)
C74 Co23 Co21 169.5(5)
C52 Co23 Co21 46.1(4)
C73 Co23 Co21 98.4(5)
Co24 Co23 Co21 59.42(8)
Pd13 Co23 Co21 93.52(8)
C69 Co23 Co22 106.6(5)
C74 Co23 Co22 117.7(5)
C52 Co23 Co22 43.7(4)
C73 Co23 Co22 136.9(5)
Co24 Co23 Co22 91.63(9)
Pd13 Co23 Co22 66.35(7)
Co21 Co23 Co22 56.23(7)
C69 Co23 Pd18 120.3(5)
C74 Co23 Pd18 59.5(5)
C52 Co23 Pd18 86.3(4)
C73 Co23 Pd18 131.1(5)
Co24 Co23 Pd18 124.61(9)
Pd13 Co23 Pd18 60.97(5)
Co21 Co23 Pd18 115.01(9)
Co22 Co23 Pd18 58.78(6)
C72 Co24 C68 96.3(10)
C72 Co24 C73 95.7(8)
C68 Co24 C73 100.0(9)
C72 Co24 C52 148.8(7)
C68 Co24 C52 108.1(9)
C73 Co24 C52 98.8(7)
C72 Co24 Co23 145.8(5)
C68 Co24 Co23 100.8(9)
C73 Co24 Co23 52.3(5)
C52 Co24 Co23 48.3(4)
C72 Co24 Co21 149.7(6)
C68 Co24 Co21 60.2(7)
C73 Co24 Co21 106.5(5)
C52 Co24 Co21 48.0(4)
Co23 Co24 Co21 63.02(8)
C72 Co24 Co25 113.3(6)
C68 Co24 Co25 97.9(6)
C73 Co24 Co25 143.9(5)
C52 Co24 Co25 45.6(4)
Co23 Co24 Co25 93.57(9)
Co21 Co24 Co25 57.41(7)
C72 Co24 Pd13 110.1(6)
C68 Co24 Pd13 153.0(8)
C73 Co24 Pd13 83.5(5)
C52 Co24 Pd13 45.2(4)
Co23 Co24 Pd13 60.10(7)
Co21 Co24 Pd13 93.06(8)
Co25 Co24 Pd13 66.97(7)
C72 Co24 Pd16 63.0(6)
C68 Co24 Pd16 133.5(8)
C73 Co24 Pd16 122.0(6)
C52 Co24 Pd16 86.0(4)
Co23 Co24 Pd16 119.83(9)
Co21 Co24 Pd16 117.82(9)
Co25 Co24 Pd16 60.47(6)
Pd13 Co24 Pd16 59.80(5)
C71 Co25 C77 99.4(7)
C71 Co25 C52 124.4(7)
C77 Co25 C52 135.7(7)
C71 Co25 C67 86.5(7)
C77 Co25 C67 92.3(7)
C52 Co25 C67 96.0(6)
C71 Co25 Co21 111.7(6)
C77 Co25 Co21 123.6(5)
C52 Co25 Co21 49.2(4)
C67 Co25 Co21 46.8(4)
C71 Co25 Co24 78.8(5)
C77 Co25 Co24 176.8(5)
C52 Co25 Co24 45.7(4)
C67 Co25 Co24 90.3(4)
Co21 Co25 Co24 59.63(8)
C71 Co25 Pd16 57.8(6)
C77 Co25 Pd16 114.7(5)
C52 Co25 Pd16 87.3(4)
C67 Co25 Pd16 137.1(4)
Co21 Co25 Pd16 121.61(9)
Co24 Co25 Pd16 62.04(7)
C71 Co25 Co22 166.3(5)
C77 Co25 Co22 93.9(5)
C52 Co25 Co22 42.9(4)
C67 Co25 Co22 89.9(4)
Co21 Co25 Co22 57.31(7)
Co24 Co25 Co22 87.99(8)
Pd16 Co25 Co22 118.84(8)
C71 Co25 Pd10 101.2(6)
C77 Co25 Pd10 66.8(5)
C52 Co25 Pd10 95.9(4)
C67 Co25 Pd10 158.5(4)
Co21 Co25 Pd10 141.58(9)
Co24 Co25 Pd10 110.71(8)
Pd16 Co25 Pd10 61.31(5)
Co22 Co25 Pd10 86.80(7)
C71 Co25 Pd13 113.2(6)
C77 Co25 Pd13 120.6(5)
C52 Co25 Pd13 39.9(4)
C67 Co25 Pd13 135.8(4)
Co21 Co25 Pd13 89.04(7)
Co24 Co25 Pd13 58.20(6)
Pd16 Co25 Pd13 57.46(5)
Co22 Co25 Pd13 61.41(6)
Pd10 Co25 Pd13 59.24(5)
C78 Co26 C82 101.7(7)
C78 Co26 C53 147.1(6)
C82 Co26 C53 104.2(7)
C78 Co26 C79 99.9(7)
C82 Co26 C79 94.0(8)
C53 Co26 C79 98.1(6)
C78 Co26 Co29 140.3(5)
C82 Co26 Co29 105.4(5)
C53 Co26 Co29 48.0(4)
C79 Co26 Co29 50.2(5)
C78 Co26 Co28 153.7(5)
C82 Co26 Co28 57.7(5)
C53 Co26 Co28 46.6(4)
C79 Co26 Co28 97.9(5)
Co29 Co26 Co28 65.59(9)
C78 Co26 Co27 109.9(5)
C82 Co26 Co27 96.9(5)
C53 Co26 Co27 47.2(4)
C79 Co26 Co27 145.3(5)
Co29 Co26 Co27 95.13(9)
Co28 Co26 Co27 61.72(7)
C78 Co26 Co30 102.2(5)
C82 Co26 Co30 150.6(5)
C53 Co26 Co30 47.7(4)
C79 Co26 Co30 98.6(5)
Co29 Co26 Co30 64.70(9)
Co28 Co26 Co30 94.09(9)
Co27 Co26 Co30 58.75(7)
C83 Co27 C85 98.4(6)
C83 Co27 C81 94.5(7)
C85 Co27 C81 99.7(7)
C83 Co27 C53 128.7(6)
C85 Co27 C53 127.3(6)
C81 Co27 C53 98.5(6)
C83 Co27 Co30 129.4(5)
C85 Co27 Co30 120.1(4)
C81 Co27 Co30 50.4(5)
C53 Co27 Co30 48.8(4)
C83 Co27 Co26 84.7(5)
C85 Co27 Co26 173.7(4)
C81 Co27 Co26 85.5(5)
C53 Co27 Co26 47.6(4)
Co30 Co27 Co26 60.65(8)
C83 Co27 Co28 98.5(4)
C85 Co27 Co28 116.3(4)
C81 Co27 Co28 139.0(5)
C53 Co27 Co28 44.5(4)
Co30 Co27 Co28 92.70(9)
Co26 Co27 Co28 57.58(7)
C83 Co27 Pd17 111.9(5)
C85 Co27 Pd17 52.8(4)
C81 Co27 Pd17 143.2(5)
C53 Co27 Pd17 85.0(4)
Co30 Co27 Pd17 117.37(9)
Co26 Co27 Pd17 120.89(8)
Co28 Co27 Pd17 63.85(7)
C83 Co27 Pd15 163.8(5)
C85 Co27 Pd15 84.8(4)
C81 Co27 Pd15 100.6(5)
C53 Co27 Pd15 43.3(4)
Co30 Co27 Pd15 59.65(6)
Co26 Co27 Pd15 90.70(7)
Co28 Co27 Pd15 66.11(6)
Pd17 Co27 Pd15 57.74(5)
C84 Co28 C86 99.3(7)
C84 Co28 C53 126.7(7)
C86 Co28 C53 133.8(6)
C84 Co28 C82 89.2(8)
C86 Co28 C82 89.1(6)
C53 Co28 C82 94.6(6)
C84 Co28 Co26 116.1(6)
C86 Co28 Co26 117.1(5)
C53 Co28 Co26 49.6(4)
C82 Co28 Co26 45.1(5)
C84 Co28 Co27 80.3(6)
C86 Co28 Co27 177.0(5)
C53 Co28 Co27 46.8(4)
C82 Co28 Co27 87.9(5)
Co26 Co28 Co27 60.70(7)
C84 Co28 Co29 169.8(6)
C86 Co28 Co29 90.8(5)
C53 Co28 Co29 43.4(4)
C82 Co28 Co29 89.2(5)
Co26 Co28 Co29 56.78(8)
Co27 Co28 Co29 89.50(9)
C84 Co28 Pd12 94.1(6)
C86 Co28 Pd12 69.1(5)
C53 Co28 Pd12 100.6(4)
C82 Co28 Pd12 158.2(5)
Co26 Co28 Pd12 146.08(10)
Co27 Co28 Pd12 113.93(8)
Co29 Co28 Pd12 91.06(8)
C84 Co28 Pd17 60.0(6)
C86 Co28 Pd17 121.1(5)
C53 Co28 Pd17 84.5(4)
C82 Co28 Pd17 138.3(5)
Co26 Co28 Pd17 121.53(9)
Co27 Co28 Pd17 61.38(6)
Co29 Co28 Pd17 115.94(8)
Pd12 Co28 Pd17 59.63(5)
C84 Co28 Pd15 114.6(6)
C86 Co28 Pd15 121.7(5)
C53 Co28 Pd15 39.8(4)
C82 Co28 Pd15 134.3(5)
Co26 Co28 Pd15 89.37(8)
Co27 Co28 Pd15 60.96(6)
Co29 Co28 Pd15 60.33(6)
Pd12 Co28 Pd15 62.81(5)
Pd17 Co28 Pd15 55.62(5)
C88 Co29 C87 100.2(8)
C88 Co29 C53 122.0(8)
C87 Co29 C53 135.4(7)
C88 Co29 C79 87.6(8)
C87 Co29 C79 95.5(7)
C53 Co29 C79 99.9(7)
C88 Co29 Co26 111.0(6)
C87 Co29 Co26 130.0(5)
C53 Co29 Co26 50.0(4)
C79 Co29 Co26 50.0(5)
C88 Co29 Pd10 101.2(6)
C87 Co29 Pd10 52.7(5)
C53 Co29 Pd10 101.2(4)
C79 Co29 Pd10 147.9(5)
Co26 Co29 Pd10 144.93(11)
C88 Co29 Pd16 50.3(6)
C87 Co29 Pd16 100.8(5)
C53 Co29 Pd16 96.0(4)
C79 Co29 Pd16 136.8(6)
Co26 Co29 Pd16 129.19(11)
Pd10 Co29 Pd16 64.08(6)
C88 Co29 Co28 164.0(6)
C87 Co29 Co28 95.8(5)
C53 Co29 Co28 42.5(4)
C79 Co29 Co28 91.5(5)
Co26 Co29 Co28 57.63(8)
Pd10 Co29 Co28 87.88(8)
Pd16 Co29 Co28 125.77(9)
C88 Co29 Co30 77.1(6)
C87 Co29 Co30 169.7(5)
C53 Co29 Co30 45.1(4)
C79 Co29 Co30 94.4(5)
Co26 Co29 Co30 59.58(8)
Pd10 Co29 Co30 117.66(9)
Pd16 Co29 Co30 69.74(8)
Co28 Co29 Co30 87.03(8)
C88 Co29 Pd15 107.1(6)
C87 Co29 Pd15 114.6(5)
C53 Co29 Pd15 43.0(4)
C79 Co29 Pd15 142.6(5)
Co26 Co29 Pd15 92.68(8)
Pd10 Co29 Pd15 64.13(5)
Pd16 Co29 Pd15 61.20(6)
Co28 Co29 Pd15 64.90(6)
Co30 Co29 Pd15 57.75(6)
C89 Co30 C80 100.3(7)
C89 Co30 C53 122.8(6)
C80 Co30 C53 134.2(7)
C89 Co30 C81 96.7(7)
C80 Co30 C81 94.1(7)
C53 Co30 C81 95.4(6)
C89 Co30 Co27 112.9(5)
C80 Co30 Co27 130.3(5)
C53 Co30 Co27 48.2(4)
C81 Co30 Co27 47.9(5)
C89 Co30 Co26 170.3(5)
C80 Co30 Co26 89.3(5)
C53 Co30 Co26 47.6(4)
C81 Co30 Co26 84.0(5)
Co27 Co30 Co26 60.59(8)
C89 Co30 Pd15 76.0(5)
C80 Co30 Pd15 161.7(5)
C53 Co30 Pd15 46.8(4)
C81 Co30 Pd15 104.2(5)
Co27 Co30 Pd15 66.14(7)
Co26 Co30 Pd15 94.39(8)
C89 Co30 Co29 119.6(6)
C80 Co30 Co29 104.1(6)
C53 Co30 Co29 43.3(4)
C81 Co30 Co29 134.7(5)
Co27 Co30 Co29 90.75(9)
Co26 Co30 Co29 55.72(8)
Pd15 Co30 Co29 64.07(7)
C89 Co30 Pd16 66.2(6)
C80 Co30 Pd16 103.7(5)
C53 Co30 Pd16 82.7(4)
C81 Co30 Pd16 157.0(5)
Co27 Co30 Pd16 122.78(9)
Co26 Co30 Pd16 110.30(9)
Pd15 Co30 Pd16 58.16(5)
Co29 Co30 Pd16 54.67(6)
Co18 C51 Co17 93.9(6)
Co18 C51 Co20 93.0(7)
Co17 C51 Co20 165.2(9)
Co18 C51 Co16 81.7(6)
Co17 C51 Co16 82.6(6)
Co20 C51 Co16 85.5(6)
Co18 C51 Co19 168.7(9)
Co17 C51 Co19 82.0(6)
Co20 C51 Co19 88.8(6)
Co16 C51 Co19 87.4(6)
Co18 C51 Pd14 88.8(6)
Co17 C51 Pd14 104.4(7)
Co20 C51 Pd14 88.7(6)
Co16 C51 Pd14 168.6(9)
Co19 C51 Pd14 102.4(7)
Co22 C52 Co23 92.3(6)
Co22 C52 Co25 94.0(6)
Co23 C52 Co25 168.3(8)
Co22 C52 Co24 167.7(8)
Co23 C52 Co24 83.2(6)
Co25 C52 Co24 88.7(6)
Co22 C52 Co21 83.8(5)
Co23 C52 Co21 88.5(5)
Co25 C52 Co21 82.3(5)
Co24 C52 Co21 84.6(6)
Co22 C52 Pd13 99.9(6)
Co23 C52 Pd13 87.0(6)
Co25 C52 Pd13 101.7(6)
Co24 C52 Pd13 91.3(6)
Co21 C52 Pd13 174.2(8)
Co28 C53 Co29 94.0(6)
Co28 C53 Co27 88.7(6)
Co29 C53 Co27 166.5(8)
Co28 C53 Co26 83.8(5)
Co29 C53 Co26 82.0(5)
Co27 C53 Co26 85.1(5)
Co28 C53 Co30 166.4(8)
Co29 C53 Co30 91.6(6)
Co27 C53 Co30 83.0(5)
Co26 C53 Co30 84.7(5)
Co28 C53 Pd15 103.8(6)
Co29 C53 Pd15 97.0(6)
Co27 C53 Pd15 95.1(5)
Co26 C53 Pd15 172.4(8)
Co30 C53 Pd15 87.8(5)
O54 C54 Co16 178.5(19)
O55 C55 Co20 158.8(16)
O55 C55 Co16 126.5(13)
Co20 C55 Co16 74.7(6)
O56 C56 Co19 173.0(16)
O57 C57 Co18 141.4(13)
O57 C57 Co16 137.9(12)
Co18 C57 Co16 80.7(6)
O58 C58 Co17 140.5(13)
O58 C58 Co16 138.0(13)
Co17 C58 Co16 81.4(7)
O59 C59 Co20 178.1(19)
O60 C60 Co20 149.9(13)
O60 C60 Pd17 120.9(12)
Co20 C60 Pd17 89.1(6)
O61 C61 Co19 146.6(14)
O61 C61 Pd12 124.9(13)
Co19 C61 Pd12 88.5(6)
O62 C62 Co18 178.6(14)
O63 C63 Co18 155.3(14)
O63 C63 Pd18 119.7(12)
Co18 C63 Pd18 84.9(6)
O64 C64 Co17 172.9(15)
O65 C65 Co17 141.5(13)
O65 C65 Co19 137.4(12)
Co17 C65 Co19 81.0(6)
O66 C66 Co21 177.9(13)
O67 C67 Co21 145.8(13)
O67 C67 Co25 133.3(12)
Co21 C67 Co25 80.9(6)
O68 C68 Co24 155(2)
O68 C68 Co21 128.2(17)
Co24 C68 Co21 76.6(8)
O69 C69 Co23 170.9(14)
O70 C70 Co22 151.5(16)
O70 C70 Co21 130.4(14)
Co22 C70 Co21 78.0(7)
O71 C71 Co25 159.1(16)
O71 C71 Pd16 118.6(14)
Co25 C71 Pd16 82.2(6)
O72 C72 Co24 167.2(17)
O72 C72 Pd16 113.9(13)
Co24 C72 Pd16 78.8(6)
O73 C73 Co24 145.6(14)
O73 C73 Co23 133.2(14)
Co24 C73 Co23 81.2(6)
O74 C74 Co23 160.9(15)
O74 C74 Pd18 116.9(12)
Co23 C74 Pd18 82.3(6)
O75 C75 Co22 148.8(13)
O75 C75 Pd18 124.1(12)
Co22 C75 Pd18 86.5(6)
O76 C76 Co22 151.3(13)
O76 C76 Pd11 123.4(12)
Co22 C76 Pd11 85.0(6)
O77 C77 Co25 170.0(15)
O78 C78 Co26 178.1(15)
O79 C79 Co26 140.4(15)
O79 C79 Co29 139.6(15)
Co26 C79 Co29 79.8(7)
O80 C80 Co30 177.9(16)
O81 C81 Co27 143.6(13)
O81 C81 Co30 134.6(13)
Co27 C81 Co30 81.7(7)
O82 C82 Co26 155.2(15)
O82 C82 Co28 127.6(14)
Co26 C82 Co28 77.2(6)
O83 C83 Co27 174.8(15)
O84 C84 Co28 166.8(17)
O84 C84 Pd17 110.2(13)
Co28 C84 Pd17 82.7(7)
O85 C85 Co27 155.8(12)
O85 C85 Pd17 117.7(11)
Co27 C85 Pd17 86.5(5)
O86 C86 Co28 171.6(13)
O87 C87 Co29 155.7(14)
O87 C87 Pd10 120.9(13)
Co29 C87 Pd10 83.3(6)
O88 C88 Co29 152.0(17)
O88 C88 Pd16 120.1(16)
Co29 C88 Pd16 87.9(8)
O89 C89 Co30 167.8(15)
O90 C90 Pd11 135.4(12)
O90 C90 Pd10 133.0(11)
Pd11 C90 Pd10 76.4(4)
O90 C90 Pd12 132.5(12)
Pd11 C90 Pd12 79.2(4)
Pd10 C90 Pd12 77.1(5)
O91 C91 Pd14 131.8(11)
O91 C91 Pd15 133.8(12)
Pd14 C91 Pd15 79.1(5)
O91 C91 Pd13 133.3(12)
Pd14 C91 Pd13 78.4(5)
Pd15 C91 Pd13 78.5(5)
C101 N1 C103 109.4(14)
C101 N1 C102 109.1(13)
C103 N1 C102 109.1(12)
C101 N1 C104 107.8(12)
C103 N1 C104 110.3(12)
C102 N1 C104 111.2(11)
N1 C101 H10A 109.5
N1 C101 H10B 109.5
H10A C101 H10B 109.5
N1 C101 H10C 109.5
H10A C101 H10C 109.5
H10B C101 H10C 109.5
N1 C102 H10D 109.5
N1 C102 H10E 109.5
H10D C102 H10E 109.5
N1 C102 H10F 109.5
H10D C102 H10F 109.5
H10E C102 H10F 109.5
N1 C103 H10G 109.5
N1 C103 H10H 109.5
H10G C103 H10H 109.5
N1 C103 H10I 109.5
H10G C103 H10I 109.5
H10H C103 H10I 109.5
C105 C104 N1 116.3(12)
C105 C104 H10J 108.2
N1 C104 H10J 108.2
C105 C104 H10K 108.2
N1 C104 H10K 108.2
H10J C104 H10K 107.4
C106 C105 C110 120.0
C106 C105 C104 120.5(8)
C110 C105 C104 119.5(8)
C107 C106 C105 120.0
C107 C106 H106 120.0
C105 C106 H106 120.0
C106 C107 C108 120.0
C106 C107 H107 120.0
C108 C107 H107 120.0
C109 C108 C107 120.0
C109 C108 H108 120.0
C107 C108 H108 120.0
C108 C109 C110 120.0
C108 C109 H109 120.0
C110 C109 H109 120.0
C109 C110 C105 120.0
C109 C110 H110 120.0
C105 C110 H110 120.0
C202 N2 C203 108.1(13)
C202 N2 C201 107.6(12)
C203 N2 C201 109.1(14)
C202 N2 C204 111.6(13)
C203 N2 C204 109.9(13)
C201 N2 C204 110.4(12)
N2 C201 H20A 109.5
N2 C201 H20B 109.5
H20A C201 H20B 109.5
N2 C201 H20C 109.5
H20A C201 H20C 109.5
H20B C201 H20C 109.5
N2 C202 H20D 109.5
N2 C202 H20E 109.5
H20D C202 H20E 109.5
N2 C202 H20F 109.5
H20D C202 H20F 109.5
H20E C202 H20F 109.5
N2 C203 H20G 109.5
N2 C203 H20H 109.5
H20G C203 H20H 109.5
N2 C203 H20I 109.5
H20G C203 H20I 109.5
H20H C203 H20I 109.5
N2 C204 C205 116.5(12)
N2 C204 H20J 108.2
C205 C204 H20J 108.2
N2 C204 H20K 108.2
C205 C204 H20K 108.2
H20J C204 H20K 107.3
C206 C205 C210 120.0
C206 C205 C204 119.1(10)
C210 C205 C204 120.9(10)
C205 C206 C207 120.0
C205 C206 H206 120.0
C207 C206 H206 120.0
C208 C207 C206 120.0
C208 C207 H207 120.0
C206 C207 H207 120.0
C209 C208 C207 120.0
C209 C208 H208 120.0
C207 C208 H208 120.0
C208 C209 C210 120.0
C208 C209 H209 120.0
C210 C209 H209 120.0
C209 C210 C205 120.0
C209 C210 H210 120.0
C205 C210 H210 120.0
C303 N3 C302 114.1(19)
C303 N3 C301 108.5(15)
C302 N3 C301 105.7(15)
C303 N3 C304 110.0(15)
C302 N3 C304 109.1(16)
C301 N3 C304 109.2(14)
N3 C301 H30A 109.5
N3 C301 H30B 109.5
H30A C301 H30B 109.5
N3 C301 H30C 109.5
H30A C301 H30C 109.5
H30B C301 H30C 109.5
N3 C302 H30D 109.5
N3 C302 H30E 109.5
H30D C302 H30E 109.5
N3 C302 H30F 109.5
H30D C302 H30F 109.5
H30E C302 H30F 109.5
N3 C303 H30G 109.5
N3 C303 H30H 109.5
H30G C303 H30H 109.5
N3 C303 H30I 109.5
H30G C303 H30I 109.5
H30H C303 H30I 109.5
N3 C304 C305 116.6(16)
N3 C304 H30J 108.1
C305 C304 H30J 108.1
N3 C304 H30K 108.1
C305 C304 H30K 108.1
H30J C304 H30K 107.3
C306 C305 C310 120.0
C306 C305 C304 121.1(12)
C310 C305 C304 118.8(12)
C307 C306 C305 120.0
C307 C306 H306 120.0
C305 C306 H306 120.0
C306 C307 C308 120.0
C306 C307 H307 120.0
C308 C307 H307 120.0
C309 C308 C307 120.0
C309 C308 H308 120.0
C307 C308 H308 120.0
C308 C309 C310 120.0
C308 C309 H309 120.0
C310 C309 H309 120.0
C309 C310 C305 120.0
C309 C310 H310 120.0
C305 C310 H310 120.0
C401 N4 C404 113(2)
C401 N4 C402 108(2)
C404 N4 C402 111(2)
C401 N4 C403 111(3)
C404 N4 C403 108(2)
C402 N4 C403 104(2)
N4 C401 H40A 109.5
N4 C401 H40B 109.5
H40A C401 H40B 109.5
N4 C401 H40C 109.5
H40A C401 H40C 109.5
H40B C401 H40C 109.5
N4 C402 H40D 109.5
N4 C402 H40E 109.5
H40D C402 H40E 109.5
N4 C402 H40F 109.5
H40D C402 H40F 109.5
H40E C402 H40F 109.5
N4 C403 H40G 109.5
N4 C403 H40H 109.5
H40G C403 H40H 109.5
N4 C403 H40I 109.5
H40G C403 H40I 109.5
H40H C403 H40I 109.5
C405 C404 N4 116(2)
C405 C404 H40J 108.3
N4 C404 H40J 108.3
C405 C404 H40K 108.3
N4 C404 H40K 108.3
H40J C404 H40K 107.4
C406 C405 C410 120.0
C406 C405 C404 120.2(18)
C410 C405 C404 119.8(18)
C405 C406 C407 120.0
C405 C406 H406 120.0
C407 C406 H406 120.0
C408 C407 C406 120.0
C408 C407 H407 120.0
C406 C407 H407 120.0
C407 C408 C409 120.0
C407 C408 H408 120.0
C409 C408 H408 120.0
C408 C409 C410 120.0
C408 C409 H409 120.0
C410 C409 H409 120.0
C409 C410 C405 120.0
C409 C410 H410 120.0
C405 C410 H410 120.0
C411 N41 C413 112(2)
C411 N41 C412 109(2)
C413 N41 C412 108(2)
C411 N41 C414 110(2)
C413 N41 C414 109(2)
C412 N41 C414 110(2)
N41 C411 H41A 109.5
N41 C411 H41B 109.5
H41A C411 H41B 109.5
N41 C411 H41C 109.5
H41A C411 H41C 109.5
H41B C411 H41C 109.5
N41 C412 H41D 109.5
N41 C412 H41E 109.5
H41D C412 H41E 109.5
N41 C412 H41F 109.5
H41D C412 H41F 109.5
H41E C412 H41F 109.5
N41 C413 H41G 109.5
N41 C413 H41H 109.5
H41G C413 H41H 109.5
N41 C413 H41I 109.5
H41G C413 H41I 109.5
H41H C413 H41I 109.5
C415 C414 N41 117(2)
C415 C414 H41J 108.1
N41 C414 H41J 108.1
C415 C414 H41K 108.1
N41 C414 H41K 108.1
H41J C414 H41K 107.3
C416 C415 C420 120.0
C416 C415 C414 118.6(17)
C420 C415 C414 121.4(17)
C415 C416 C417 120.0
C415 C416 H416 120.0
C417 C416 H416 120.0
C416 C417 C418 120.0
C416 C417 H417 120.0
C418 C417 H417 120.0
C419 C418 C417 120.0
C419 C418 H418 120.0
C417 C418 H418 120.0
C420 C419 C418 120.0
C420 C419 H419 120.0
C418 C419 H419 120.0
C419 C420 C415 120.0
C419 C420 H420 120.0
C415 C420 H420 120.0
Cl1 C501 Cl2 112.3(14)
Cl1 C501 H50A 109.1
Cl2 C501 H50A 109.1
Cl1 C501 H50B 109.1
Cl2 C501 H50B 109.1
H50A C501 H50B 107.9
Cl4 C601 Cl3 102.7(14)
Cl4 C601 H60A 111.2
Cl3 C601 H60A 111.2
Cl4 C601 H60B 111.2
Cl3 C601 H60B 111.2
H60A C601 H60B 109.1
Cl13 C611 Cl14 97.4(18)
Cl13 C611 H61A 112.3
Cl14 C611 H61A 112.3
Cl13 C611 H61B 112.3
Cl14 C611 H61B 112.3
H61A C611 H61B 109.9

loop_
_geom_bond_atom_site_label_1
_geom_bond_atom_site_label_2
_geom_bond_distance
Pd1 C22 2.086(16)
Pd1 C40 2.163(13)
Pd1 C21 2.645(16)
Pd1 Co7 2.648(3)
Pd1 Co10 2.663(2)
Pd1 Pd2 2.6801(16)
Pd1 Pd3 2.6874(16)
Pd1 Pd4 2.7418(15)
Pd1 Pd7 3.0535(17)
Pd2 C40 2.125(14)
Pd2 C10 2.212(15)
Pd2 C11 2.376(14)
Pd2 Co5 2.608(2)
Pd2 Co2 2.624(2)
Pd2 Pd3 2.6671(16)
Pd2 Pd5 2.8044(15)
Pd2 Pd8 2.946(2)
Pd3 C40 2.069(13)
Pd3 C39 2.248(16)
Pd3 C38 2.368(14)
Pd3 Co14 2.575(2)
Pd3 Co13 2.660(2)
Pd3 Pd6 2.7652(15)
Pd3 Pd9 2.9201(18)
Pd1A C22 2.08(2)
Pd1A C40 2.177(18)
Pd1A Pd7 2.489(13)
Pd1A C11 2.604(18)
Pd1A Pd3A 2.661(18)
Pd1A Pd2A 2.670(18)
Pd1A Co8A 2.73(3)
Pd1A Co2 2.829(14)
Pd1A Pd4 3.044(12)
Pd1A Pd5 3.106(13)
Pd2A C40 2.244(19)
Pd2A C10 2.405(19)
Pd2A Pd3A 2.742(18)
Pd2A Co13 2.850(14)
Pd2A Pd8A 2.87(2)
Pd2A Pd6 2.953(12)
Pd2A Co5 2.981(13)
Pd2A Pd5 2.991(13)
Pd3A C39 2.13(2)
Pd3A C40 2.273(18)
Pd3A Pd9A 2.80(3)
Pd3A Co10 2.875(12)
Pd3A Co14 2.887(13)
Pd3A Pd6 2.932(13)
Pd3A Pd4 3.123(12)
Pd4 C2 2.004(12)
Pd4 C41 2.068(12)
Pd4 Co8 2.596(2)
Pd4 Co7A 2.649(15)
Pd4 Pd6 2.6579(14)
Pd4 Pd5 2.6957(14)
Pd4 Co9 2.765(2)
Pd4 Pd9 2.7881(16)
Pd4 Pd9A 2.796(16)
Pd4 Pd7 2.8247(15)
Pd5 C1 2.016(12)
Pd5 C41 2.095(12)
Pd5 Co4 2.656(2)
Pd5 Pd6 2.6593(14)
Pd5 Pd8A 2.737(14)
Pd5 Co3 2.744(2)
Pd5 Pd7 2.7819(15)
Pd5 Pd8 2.8489(15)
Pd5 Co5 3.084(2)
Pd6 C3 2.022(13)
Pd6 C41 2.108(12)
Pd6 Co12 2.634(2)
Pd6 Co15 2.640(2)
Pd6 Pd9 2.7871(15)
Pd6 Pd8 2.7965(15)
Pd6 Pd8A 2.808(14)
Pd6 Pd9A 2.846(16)
Pd7 C12 2.103(14)
Pd7 C23 2.156(15)
Pd7 Co7 2.607(3)
Pd7 Co2 2.665(2)
Pd7 Co3 2.740(2)
Pd7 Co7A 2.894(19)
Pd7 Co8A 2.90(3)
Pd8 C9 2.175(15)
Pd8 C34 2.182(14)
Pd8 C33 2.618(15)
Pd8 Co5 2.641(2)
Pd8 Co13 2.661(2)
Pd8 Co12 2.853(2)
Pd9 C24 2.052(14)
Pd9 C37 2.359(15)
Pd9 Co10 2.654(2)
Pd9 Co14 2.703(2)
Pd9 Co9 2.904(2)
Pd9 Co15 3.052(2)
Pd8A C9 2.15(2)
Pd8A C33 2.23(2)
Pd8A C15 2.64(2)
Pd8A Co12 2.652(14)
Pd8A Co5 2.853(16)
Pd8A Co4 3.091(16)
Pd9A C37 2.23(2)
Pd9A C24 2.34(2)
Pd9A C25 2.44(3)
Pd9A Co9 2.550(17)
Pd9A C36 2.64(2)
Pd9A Co15 2.758(16)
Pd9A Co10 3.038(19)
Pd9A Co14 3.051(19)
Co1 C4 1.791(17)
Co1 C1 1.922(13)
Co1 C5 1.949(14)
Co1 C8 2.139(16)
Co1 C6 2.162(18)
Co1 Co2 2.481(3)
Co1 Co3 2.517(3)
Co1 Co5 2.556(3)
Co1 Co4 2.647(3)
Co2 C11 1.830(15)
Co2 C12 1.846(15)
Co2 C1 1.887(13)
Co2 C5 1.941(14)
Co2 Co3 2.708(3)
Co2 Co5 2.741(3)
Co3 C13 1.790(16)
Co3 C8 1.862(15)
Co3 C14 1.906(16)
Co3 C1 1.919(13)
Co3 Co4 2.524(3)
Co4 C7 1.790(15)
Co4 C15 1.801(16)
Co4 C1 1.915(13)
Co4 C14 2.030(15)
Co4 Co5 2.707(3)
Co5 C10 1.814(17)
Co5 C9 1.826(17)
Co5 C6 1.856(17)
Co5 C1 1.884(13)
Co6 C16 1.790(17)
Co6 C17 1.907(14)
Co6 C19 1.919(14)
Co6 C2 1.951(12)
Co6 Co10 2.474(2)
Co6 Co9 2.498(3)
Co6 Co7 2.580(3)
Co6 Co7A 2.589(14)
Co6 Co8A 2.64(2)
Co6 Co8 2.643(3)
Co7 C18 1.790(16)
Co7 C23 1.858(16)
Co7 C22 1.874(16)
Co7 C2 1.895(13)
Co7 Co10 2.722(4)
Co7 Co8 2.774(4)
Co8 C27 1.786(16)
Co8 C20 1.806(15)
Co8 C2 1.912(12)
Co8 C26 2.13(2)
Co8 Co9 2.525(4)
Co7A C2 1.839(19)
Co7A C20 1.88(2)
Co7A C27 2.05(2)
Co7A C23 2.13(3)
Co7A Co8A 2.65(3)
Co7A Co9 2.96(2)
Co8A C22 1.59(3)
Co8A C18 1.86(3)
Co8A C2 1.93(3)
Co8A Co10 2.32(3)
Co8A C23 2.41(4)
Co9 C25 1.783(17)
Co9 C26 1.860(18)
Co9 C2 1.909(12)
Co9 C19 1.934(14)
Co9 Co10 2.670(2)
Co10 C24 1.805(15)
Co10 C21 1.809(16)
Co10 C2 1.910(12)
Co10 C17 1.956(13)
Co11 C28 1.784(15)
Co11 C29 1.908(16)
Co11 C3 1.942(13)
Co11 C30 1.956(14)
Co11 Co12 2.505(3)
Co11 Co13 2.507(3)
Co11 Co15 2.597(3)
Co11 Co14 2.600(3)
Co12 C35 1.786(16)
Co12 C33 1.791(18)
Co12 C3 1.943(14)
Co12 C29 1.949(14)
Co12 Co13 2.680(3)
Co12 Co15 2.739(3)
Co13 C38 1.814(15)
Co13 C34 1.840(15)
Co13 C3 1.845(13)
Co13 C30 1.925(14)
Co13 Co14 2.756(3)
Co14 C32 1.794(17)
Co14 C39 1.840(15)
Co14 C3 1.924(14)
Co14 C37 1.934(15)
Co14 Co15 2.542(3)
Co15 C31 1.763(15)
Co15 C36 1.824(16)
Co15 C3 1.930(13)
Co15 C37 1.977(15)
C4 O4 1.128(19)
C5 O5 1.143(16)
C6 O6 1.157(19)
C7 O7 1.130(17)
C8 O8 1.143(18)
C9 O9 1.168(18)
C10 O10 1.175(18)
C11 O11 1.140(16)
C12 O12 1.159(17)
C13 O13 1.116(18)
C14 O14 1.129(18)
C15 O15 1.121(17)
C16 O16 1.103(19)
C17 O17 1.155(16)
C18 O18 1.14(2)
C19 O19 1.154(16)
C20 O20 1.125(17)
C21 O21 1.108(18)
C22 O22 1.149(17)
C23 O23 1.135(17)
C24 O24 1.169(18)
C25 O25 1.145(19)
C26 O26 1.136(19)
C27 O27 1.133(17)
C28 O28 1.135(17)
C29 O29 1.149(18)
C30 O30 1.139(17)
C31 O31 1.140(17)
C32 O32 1.126(18)
C33 O33 1.161(19)
C34 O34 1.140(17)
C35 O35 1.132(17)
C36 O36 1.113(17)
C37 O37 1.172(17)
C38 O38 1.130(17)
C39 O39 1.141(18)
C40 O40 1.148(16)
C41 O41 1.137(15)
Pd10 C87 2.111(16)
Pd10 C90 2.143(14)
Pd10 Co29 2.634(2)
Pd10 Pd11 2.6437(16)
Pd10 Pd12 2.6770(16)
Pd10 Co25 2.801(2)
Pd10 Pd16 2.8287(17)
Pd10 Pd13 2.8706(15)
Pd10 Pd15 2.9388(15)
Pd11 C76 2.105(15)
Pd11 C90 2.130(13)
Pd11 Co22 2.690(2)
Pd11 Pd12 2.7297(16)
Pd11 Co17 2.752(2)
Pd11 Pd18 2.7897(15)
Pd11 Pd13 2.9492(15)
Pd11 Pd14 2.9540(15)
Pd12 C61 2.045(16)
Pd12 C90 2.151(14)
Pd12 Co28 2.714(2)
Pd12 Co19 2.730(2)
Pd12 Pd17 2.7878(16)
Pd12 Pd14 2.8142(15)
Pd12 Pd15 2.9925(16)
Pd13 C52 1.964(14)
Pd13 C91 2.117(14)
Pd13 Co23 2.660(2)
Pd13 Pd14 2.6622(16)
Pd13 Pd15 2.6721(16)
Pd13 Co24 2.768(2)
Pd13 Pd16 2.7696(15)
Pd13 Pd18 2.8118(15)
Pd13 Co22 2.953(2)
Pd13 Co25 2.997(2)
Pd14 C51 1.967(15)
Pd14 C91 2.096(14)
Pd14 Pd15 2.6755(15)
Pd14 Co18 2.697(2)
Pd14 Co20 2.711(2)
Pd14 Pd17 2.7862(17)
Pd14 Pd18 2.8351(16)
Pd14 Co19 3.040(2)
Pd14 Co17 3.056(2)
Pd15 C53 1.982(13)
Pd15 C91 2.107(15)
Pd15 Co30 2.715(2)
Pd15 Pd17 2.7518(17)
Pd15 Pd16 2.8473(16)
Pd15 Co27 2.877(2)
Pd15 Co29 2.887(2)
Pd15 Co28 3.009(2)
Pd16 C88 2.076(19)
Pd16 C71 2.345(17)
Pd16 C72 2.533(18)
Pd16 Co29 2.697(3)
Pd16 Co25 2.747(2)
Pd16 Co24 2.788(2)
Pd16 Co30 3.102(2)
Pd17 C60 2.112(15)
Pd17 C85 2.252(14)
Pd17 C84 2.518(19)
Pd17 Co20 2.808(2)
Pd17 Co27 2.821(2)
Pd17 Co28 2.885(2)
Pd18 C75 2.134(15)
Pd18 C63 2.163(15)
Pd18 C74 2.495(17)
Pd18 Co18 2.709(2)
Pd18 Co22 2.754(2)
Pd18 Co23 2.870(3)
Pd18 Co17 2.904(2)
Co16 C54 1.792(17)
Co16 C51 1.928(15)
Co16 C57 1.956(16)
Co16 C58 1.969(17)
Co16 C55 2.400(18)
Co16 Co18 2.495(3)
Co16 Co17 2.526(3)
Co16 Co20 2.606(3)
Co16 Co19 2.668(3)
Co17 C64 1.782(17)
Co17 C51 1.899(14)
Co17 C58 1.904(17)
Co17 C65 1.922(15)
Co17 Co19 2.514(3)
Co17 Co18 2.768(3)
Co18 C62 1.817(16)
Co18 C63 1.833(17)
Co18 C51 1.888(15)
Co18 C57 1.897(15)
Co18 Co20 2.754(3)
Co19 C56 1.797(18)
Co19 C61 1.863(16)
Co19 C51 1.934(15)
Co19 C65 1.949(16)
Co19 Co20 2.690(3)
Co20 C59 1.818(17)
Co20 C55 1.829(17)
Co20 C60 1.883(16)
Co20 C51 1.910(15)
Co21 C66 1.769(15)
Co21 C67 1.861(15)
Co21 C52 1.924(14)
Co21 C70 2.176(19)
Co21 C68 2.30(2)
Co21 Co25 2.519(3)
Co21 Co22 2.548(3)
Co21 Co24 2.579(3)
Co21 Co23 2.669(3)
Co22 C70 1.853(17)
Co22 C76 1.869(15)
Co22 C75 1.874(15)
Co22 C52 1.892(14)
Co22 Co23 2.735(3)
Co22 Co25 2.774(3)
Co23 C69 1.792(16)
Co23 C74 1.795(16)
Co23 C52 1.902(13)
Co23 C73 2.025(17)
Co23 Co24 2.528(3)
Co24 C72 1.759(18)
Co24 C68 1.82(2)
Co24 C73 1.854(17)
Co24 C52 1.907(14)
Co24 Co25 2.662(3)
Co25 C71 1.782(19)
Co25 C77 1.808(17)
Co25 C52 1.902(13)
Co25 C67 2.017(15)
Co26 C78 1.786(17)
Co26 C82 1.826(19)
Co26 C53 1.928(13)
Co26 C79 1.940(17)
Co26 Co29 2.493(3)
Co26 Co28 2.517(3)
Co26 Co27 2.600(3)
Co26 Co30 2.602(3)
Co27 C83 1.806(17)
Co27 C85 1.840(14)
Co27 C81 1.914(17)
Co27 C53 1.916(13)
Co27 Co30 2.552(3)
Co27 Co28 2.626(3)
Co28 C84 1.76(2)
Co28 C86 1.798(15)
Co28 C53 1.839(14)
Co28 C82 2.181(17)
Co28 Co29 2.714(3)
Co29 C88 1.80(2)
Co29 C87 1.839(17)
Co29 C53 1.870(13)
Co29 C79 1.946(18)
Co29 Co30 2.728(3)
Co30 C89 1.771(16)
Co30 C80 1.797(18)
Co30 C53 1.934(14)
Co30 C81 1.988(16)
C54 O54 1.101(19)
C55 O55 1.121(19)
C56 O56 1.13(2)
C57 O57 1.141(18)
C58 O58 1.17(2)
C59 O59 1.11(2)
C60 O60 1.111(17)
C61 O61 1.143(19)
C62 O62 1.115(17)
C63 O63 1.146(19)
C64 O64 1.147(19)
C65 O65 1.158(18)
C66 O66 1.140(18)
C67 O67 1.163(17)
C68 O68 1.15(2)
C69 O69 1.143(18)
C70 O70 1.143(19)
C71 O71 1.17(2)
C72 O72 1.16(2)
C73 O73 1.159(19)
C74 O74 1.141(18)
C75 O75 1.141(17)
C76 O76 1.156(17)
C77 O77 1.125(19)
C78 O78 1.129(18)
C79 O79 1.13(2)
C80 O80 1.121(19)
C81 O81 1.137(19)
C82 O82 1.16(2)
C83 O83 1.145(19)
C84 O84 1.16(2)
C85 O85 1.132(17)
C86 O86 1.127(17)
C87 O87 1.171(19)
C88 O88 1.19(2)
C89 O89 1.177(19)
C90 O90 1.166(16)
C91 O91 1.140(16)
N1 C101 1.481(14)
N1 C103 1.486(14)
N1 C102 1.492(13)
N1 C104 1.503(13)
C101 H10A 0.9800
C101 H10B 0.9800
C101 H10C 0.9800
C102 H10D 0.9800
C102 H10E 0.9800
C102 H10F 0.9800
C103 H10G 0.9800
C103 H10H 0.9800
C103 H10I 0.9800
C104 C105 1.496(16)
C104 H10J 0.9900
C104 H10K 0.9900
C105 C106 1.3900
C105 C110 1.3900
C106 C107 1.3900
C106 H106 0.9500
C107 C108 1.3900
C107 H107 0.9500
C108 C109 1.3900
C108 H108 0.9500
C109 C110 1.3900
C109 H109 0.9500
C110 H110 0.9500
N2 C202 1.472(13)
N2 C203 1.476(14)
N2 C201 1.476(14)
N2 C204 1.485(14)
C201 H20A 0.9800
C201 H20B 0.9800
C201 H20C 0.9800
C202 H20D 0.9800
C202 H20E 0.9800
C202 H20F 0.9800
C203 H20G 0.9800
C203 H20H 0.9800
C203 H20I 0.9800
C204 C205 1.499(18)
C204 H20J 0.9900
C204 H20K 0.9900
C205 C206 1.3900
C205 C210 1.3900
C206 C207 1.3900
C206 H206 0.9500
C207 C208 1.3900
C207 H207 0.9500
C208 C209 1.3900
C208 H208 0.9500
C209 C210 1.3900
C209 H209 0.9500
C210 H210 0.9500
N3 C303 1.464(15)
N3 C302 1.480(16)
N3 C301 1.481(15)
N3 C304 1.484(14)
C301 H30A 0.9800
C301 H30B 0.9800
C301 H30C 0.9800
C302 H30D 0.9800
C302 H30E 0.9800
C302 H30F 0.9800
C303 H30G 0.9800
C303 H30H 0.9800
C303 H30I 0.9800
C304 C305 1.51(2)
C304 H30J 0.9900
C304 H30K 0.9900
C305 C306 1.3900
C305 C310 1.3900
C306 C307 1.3900
C306 H306 0.9500
C307 C308 1.3900
C307 H307 0.9500
C308 C309 1.3900
C308 H308 0.9500
C309 C310 1.3900
C309 H309 0.9500
C310 H310 0.9500
N4 C401 1.479(17)
N4 C404 1.490(17)
N4 C402 1.492(17)
N4 C403 1.496(17)
C401 H40A 0.9800
C401 H40B 0.9800
C401 H40C 0.9800
C402 H40D 0.9800
C402 H40E 0.9800
C402 H40F 0.9800
C403 H40G 0.9800
C403 H40H 0.9800
C403 H40I 0.9800
C404 C405 1.47(3)
C404 H40J 0.9900
C404 H40K 0.9900
C405 C406 1.3900
C405 C410 1.3900
C406 C407 1.3900
C406 H406 0.9500
C407 C408 1.3900
C407 H407 0.9500
C408 C409 1.3900
C408 H408 0.9500
C409 C410 1.3900
C409 H409 0.9500
C410 H410 0.9500
N41 C411 1.485(17)
N41 C413 1.485(17)
N41 C412 1.488(17)
N41 C414 1.498(17)
C411 H41A 0.9800
C411 H41B 0.9800
C411 H41C 0.9800
C412 H41D 0.9800
C412 H41E 0.9800
C412 H41F 0.9800
C413 H41G 0.9800
C413 H41H 0.9800
C413 H41I 0.9800
C414 C415 1.46(3)
C414 H41J 0.9900
C414 H41K 0.9900
C415 C416 1.3900
C415 C420 1.3900
C416 C417 1.3900
C416 H416 0.9500
C417 C418 1.3900
C417 H417 0.9500
C418 C419 1.3900
C418 H418 0.9500
C419 C420 1.3900
C419 H419 0.9500
C420 H420 0.9500
C501 Cl1 1.732(14)
C501 Cl2 1.758(14)
C501 H50A 0.9900
C501 H50B 0.9900
C601 Cl4 1.756(14)
C601 Cl3 1.760(14)
C601 H60A 0.9900
C601 H60B 0.9900
C611 Cl13 1.753(14)
C611 Cl14 1.759(14)
C611 H61A 0.9900
C611 H61B 0.9900
